data_7226975
loop_
_publ_author_name
'Vishnoi, Pratap'
'Kaleeswaran, D.'
'Kalita, Alok Ch.'
'Murugavel, Ramaswamy'

_publ_section_title
;
 Dependence of the SBU length on the size of metal ions in alkaline earth
 MOFs derived from a flexible C3-symmetric tricarboxylic acid
;
_journal_issue 47
_journal_name_full CrystEngComm
_journal_page_first 9130
_journal_paper_doi 10.1039/C6CE01821A
_journal_volume 18
_journal_year 2016
_chemical_formula_sum 'C188 H234 Ba9 N20 O68'
_chemical_formula_weight 5098.00
_space_group_crystal_system triclinic
_space_group_IT_number 2
_space_group_name_Hall '-P 1'
_space_group_name_H-M_alt 'P -1'
_symmetry_space_group_name_Hall '-P 1'
_symmetry_space_group_name_H-M 'P -1'
_atom_sites_solution_hydrogens geom
_audit_creation_method SHELXL-2014/7
_audit_update_record
;
2016-10-03 deposited with the CCDC.
2016-10-31 downloaded from the CCDC.
;
_cell_angle_alpha 76.687(14)
_cell_angle_beta 83.425(15)
_cell_angle_gamma 61.034(9)
_cell_formula_units_Z 2
_cell_length_a 19.519(4)
_cell_length_b 19.943(3)
_cell_length_c 32.106(7)
_cell_measurement_reflns_used 20293
_cell_measurement_temperature 150(2)
_cell_measurement_theta_max 29.1
_cell_measurement_theta_min 2.2
_cell_volume 10641(4)
_computing_molecular_graphics 'CrystalStructure 4.0 (Rigaku, 2010)'
_computing_publication_material 'CrystalStructure 4.0'
_computing_structure_refinement 'SHELXL-2014/7 (Sheldrick, 2014)'
_diffrn_ambient_temperature 150(2)
_diffrn_detector_area_resol_mean 28.5714
_diffrn_measured_fraction_theta_full 0.992
_diffrn_measured_fraction_theta_max 0.992
_diffrn_measurement_device_type 'Rigaku Saturn724+'
_diffrn_measurement_method \w
_diffrn_radiation_type MoK\a
_diffrn_radiation_wavelength 0.71073
_diffrn_reflns_av_R_equivalents 0.0604
_diffrn_reflns_av_unetI/netI 0.1059
_diffrn_reflns_Laue_measured_fraction_full 0.992
_diffrn_reflns_Laue_measured_fraction_max 0.992
_diffrn_reflns_limit_h_max 23
_diffrn_reflns_limit_h_min -23
_diffrn_reflns_limit_k_max 23
_diffrn_reflns_limit_k_min -23
_diffrn_reflns_limit_l_max 38
_diffrn_reflns_limit_l_min -30
_diffrn_reflns_number 81305
_diffrn_reflns_point_group_measured_fraction_full 0.992
_diffrn_reflns_point_group_measured_fraction_max 0.992
_diffrn_reflns_theta_full 25.000
_diffrn_reflns_theta_max 25.000
_diffrn_reflns_theta_min 2.294
_exptl_absorpt_coefficient_mu 1.725
_exptl_absorpt_correction_T_max 0.9342
_exptl_absorpt_correction_T_min 0.7581
_exptl_absorpt_correction_type multi-scan
_exptl_absorpt_process_details 'NUMABS (Rigaku, 1999)'
_exptl_crystal_colour Colorless
_exptl_crystal_density_diffrn 1.591
_exptl_crystal_description Block
_exptl_crystal_F_000 5100
_exptl_crystal_size_max 0.170
_exptl_crystal_size_mid 0.050
_exptl_crystal_size_min 0.040
_refine_diff_density_max 1.050
_refine_diff_density_min -0.900
_refine_diff_density_rms 0.075
_refine_ls_extinction_method none
_refine_ls_goodness_of_fit_ref 0.720
_refine_ls_hydrogen_treatment constr
_refine_ls_matrix_type full
_refine_ls_number_parameters 2569
_refine_ls_number_reflns 37203
_refine_ls_number_restraints 3377
_refine_ls_restrained_S_all 0.734
_refine_ls_R_factor_all 0.0448
_refine_ls_R_factor_gt 0.0308
_refine_ls_shift/su_max 0.003
_refine_ls_shift/su_mean 0.000
_refine_ls_structure_factor_coef Fsqd
_refine_ls_weighting_details 'w=1/[\s^2^(Fo^2^)+(0.0167P)^2^] where P=(Fo^2^+2Fc^2^)/3'
_refine_ls_weighting_scheme calc
_refine_ls_wR_factor_gt 0.0597
_refine_ls_wR_factor_ref 0.0637
_reflns_Friedel_coverage 0.000
_reflns_number_gt 25246
_reflns_number_total 37203
_reflns_threshold_expression 'I > 2\s(I)'
_cod_data_source_file c6ce01821a2.cif
_cod_data_source_block Ba-TCMTB
_cod_depositor_comments
;
The following automatic conversions were performed:

'_exptl_absorpt_correction_type' value 'Multi-scan' changed to
'multi-scan' according to
/usr/data/users/saulius/crontab/automatic-downloads/rss-feeds/RSC/lib/dictionaries/cif_core.dic
dictionary named 'cif_core.dic' version 2.4.2 from 2011-04-26.

Automatic conversion script
Id: cif_fix_values 4268 2015-11-12 08:31:59Z antanas 

 Adding full bibliography for 7226972--7226975.cif.
;
_cod_database_code 7226975
_shelx_shelxl_version_number 2014/7
_shelx_space_group_comment
;
The symmetry employed for this shelxl refinement is uniquely defined
by the following loop, which should always be used as a source of
symmetry information in preference to the above space-group names.
They are only intended as comments.
;
_shelx_estimated_absorpt_t_min 0.758
_shelx_estimated_absorpt_t_max 0.934

loop_
_space_group_symop_operation_xyz
'x, y, z'
'-x, -y, -z'

loop_
_atom_site_label
_atom_site_type_symbol
_atom_site_fract_x
_atom_site_fract_y
_atom_site_fract_z
_atom_site_U_iso_or_equiv
_atom_site_adp_type
_atom_site_occupancy
_atom_site_site_symmetry_order
_atom_site_calc_flag
_atom_site_refinement_flags_posn
_atom_site_refinement_flags_adp
Ba1 Ba 0.55791(2) 0.74026(2) 0.06966(2) 0.02888(7) Uani 1 1 d . U
Ba2 Ba 0.70829(2) 0.68652(2) 0.16930(2) 0.02570(7) Uani 1 1 d . U
Ba3 Ba 0.61014(2) 0.66507(2) 0.29629(2) 0.03670(8) Uani 1 1 d . U
Ba4 Ba 0.68978(2) 0.71711(2) 0.39634(2) 0.03539(8) Uani 1 1 d . U
Ba5 Ba 0.66409(2) 0.62086(2) 0.52296(2) 0.02788(7) Uani 1 1 d . U
Ba6 Ba 0.77694(2) 0.61500(2) 0.63039(2) 0.02983(7) Uani 1 1 d . U
Ba7 Ba 0.65523(2) 0.60195(2) 0.75231(2) 0.04097(8) Uani 1 1 d . U
Ba8 Ba 0.63878(2) 0.72576(2) 0.84305(2) 0.03713(8) Uani 1 1 d . U
Ba9 Ba 1.70043(2) -0.38530(2) 0.97645(2) 0.03299(7) Uani 1 1 d . U
O1 O 0.19351(18) 0.94690(16) 0.19868(9) 0.0376(8) Uani 1 1 d . U
O2 O -0.12102(18) 1.24315(17) 0.16029(9) 0.0426(8) Uani 1 1 d . U
O3 O -0.08916(18) 0.88962(16) 0.22039(9) 0.0406(8) Uani 1 1 d . U
O4 O 0.56247(18) 0.74177(16) 0.21672(9) 0.0384(8) Uani 1 1 d . U
O5 O 0.55167(17) 0.77445(15) 0.14682(8) 0.0319(7) Uani 1 1 d . U
O6 O -0.26729(16) 0.69064(14) 0.25095(8) 0.0262(7) Uani 1 1 d . U
O7 O -0.30473(17) 0.73970(15) 0.31053(8) 0.0339(8) Uani 1 1 d . U
O8 O -0.34667(17) 1.58568(15) 0.06087(8) 0.0335(7) Uani 1 1 d . U
O9 O -0.32606(17) 1.60799(15) 0.12182(8) 0.0351(8) Uani 1 1 d . U
O10 O 0.86632(19) 0.22087(17) 0.42923(9) 0.0448(9) Uani 1 1 d . U
O11 O 0.94217(17) -0.13043(15) 0.45562(8) 0.0335(7) Uani 1 1 d . U
O12 O 1.2040(2) -0.02618(19) 0.44636(11) 0.0632(11) Uani 1 1 d . U
O13 O 0.67660(16) 0.59181(14) 0.37424(8) 0.0293(7) Uani 1 1 d . U
O14 O 0.69886(16) 0.57569(14) 0.44288(8) 0.0282(7) Uani 1 1 d . U
O15 O 0.76435(18) -0.32635(16) 0.47345(9) 0.0421(8) Uani 1 1 d . U
O16 O 0.77088(16) -0.33034(14) 0.54245(8) 0.0303(7) Uani 1 1 d . U
O17 O 0.5738(2) 0.74267(19) 0.45389(10) 0.0595(10) Uani 1 1 d . U
O18 O 0.5518(2) 0.78317(19) 0.51448(11) 0.0634(10) Uani 1 1 d . U
O19 O 0.26345(18) 0.83388(15) 0.65467(8) 0.0349(8) Uani 1 1 d . U
O20 O -0.00382(17) 0.78450(15) 0.72064(8) 0.0320(7) Uani 1 1 d . U
O21 O -0.04609(17) 1.14438(15) 0.66857(8) 0.0325(7) Uani 1 1 d . U
O22 O 0.63353(18) 0.65923(16) 0.66871(9) 0.0421(8) Uani 1 1 d . U
O23 O 0.62199(16) 0.65661(15) 0.60103(8) 0.0305(7) Uani 1 1 d . U
O24 O -0.26992(18) 0.68374(15) 0.77330(9) 0.0377(8) Uani 1 1 d . U
O25 O -0.22626(17) 0.64069(15) 0.71268(8) 0.0345(8) Uani 1 1 d . U
O26 O -0.2678(2) 1.46602(18) 0.55000(10) 0.0582(9) Uani 1 1 d . U
O27 O -0.21742(17) 1.50874(16) 0.59008(8) 0.0356(8) Uani 1 1 d . U
O28 O 0.88734(18) 0.21446(16) 0.92191(9) 0.0388(8) Uani 1 1 d . U
O29 O 1.20094(19) -0.04442(16) 0.93362(9) 0.0384(8) Uani 1 1 d . U
O30 O 0.92295(18) -0.13265(16) 0.97440(8) 0.0368(8) Uani 1 1 d . U
O31 O 0.68297(18) 0.57243(16) 0.83824(9) 0.0401(8) Uani 1 1 d . U
O32 O 0.72828(17) 0.58172(15) 0.89521(8) 0.0352(8) Uani 1 1 d . U
O33 O 1.56600(18) -0.28223(16) 0.92066(9) 0.0375(8) Uani 1 1 d . U
O34 O 1.55151(18) -0.26636(15) 0.98732(9) 0.0386(8) Uani 1 1 d . U
O35 O 0.69353(16) -0.24838(14) 1.08379(8) 0.0284(7) Uani 1 1 d . U
O36 O 0.69750(16) -0.28281(15) 1.02224(8) 0.0295(7) Uani 1 1 d . U
O37 O 0.49484(18) 0.89667(17) 0.04612(9) 0.0407(8) Uani 1 1 d . U
O38 O 0.4553(2) 0.68601(19) 0.11795(10) 0.0568(10) Uani 1 1 d . U
O39 O 0.3264(3) 0.7430(2) 0.11794(12) 0.0839(12) Uani 1 1 d . U
O40 O 0.3901(2) 0.79188(19) 0.07057(10) 0.0604(10) Uani 1 1 d . U
O41 O 0.68851(18) 0.82972(17) 0.16528(9) 0.0425(8) Uani 1 1 d . U
O42 O 0.7165(2) 0.56240(19) 0.23048(10) 0.0581(10) Uani 1 1 d . U
O43 O 0.6681(2) 0.51383(19) 0.28607(11) 0.0643(11) Uani 1 1 d . U
O44 O 0.7772(3) 0.4360(2) 0.25558(12) 0.0922(13) Uani 1 1 d . U
O45 O 0.4972(3) 0.8392(3) 0.29417(17) 0.1378(19) Uani 1 1 d . U
O46 O 0.5224(3) 0.8857(3) 0.34471(14) 0.1205(15) Uani 1 1 d . U
O47 O 0.5403(2) 0.7664(2) 0.35314(12) 0.0807(11) Uani 1 1 d . U
O48 O 0.5243(2) 0.6155(2) 0.52143(12) 0.0760(11) Uani 1 1 d D U
O49 O 0.8426(2) 0.63385(17) 0.37347(10) 0.0533(10) Uani 1 1 d . U
O50 O 0.6795(2) 0.8566(2) 0.38746(11) 0.0734(12) Uani 1 1 d . U
O51 O 0.4713(3) 0.6605(2) 0.30360(14) 0.0976(15) Uani 1 1 d D U
O53 O 0.8660(2) 0.60747(17) 0.16253(9) 0.0525(9) Uani 1 1 d . U
O54 O 0.7341(2) 0.7682(2) 0.61997(10) 0.0576(9) Uani 1 1 d . U
O55 O 0.9273(2) 0.58244(18) 0.61593(10) 0.0604(10) Uani 1 1 d D U
O56 O 0.7778(3) 0.4968(2) 0.70046(13) 0.0878(14) Uani 1 1 d . U
O57 O 0.8000(3) 0.4623(3) 0.76680(15) 0.1176(14) Uani 1 1 d . U
O58 O 0.8919(3) 0.3992(3) 0.72974(14) 0.1252(15) Uani 1 1 d . U
O59 O 0.4820(2) 0.79541(18) 0.82083(10) 0.0550(10) Uani 1 1 d . U
O60 O 0.5589(2) 0.75949(18) 0.76568(10) 0.0531(10) Uani 1 1 d . U
O61 O 0.4296(2) 0.8383(2) 0.75792(12) 0.0788(11) Uani 1 1 d . U
O62 O 0.6153(2) 0.8691(2) 0.81200(11) 0.0761(11) Uani 1 1 d . U
O63 O 0.5145(3) 0.6361(2) 0.79388(12) 0.0891(14) Uani 1 1 d D U
O65 O 1.8294(2) -0.3624(2) 0.93098(11) 0.0621(10) Uani 1 1 d . U
O66 O 1.7154(2) -0.26824(17) 0.90925(9) 0.0441(9) Uani 1 1 d . U
O67 O 1.8102(2) -0.2976(2) 0.86657(12) 0.0839(12) Uani 1 1 d . U
O68 O 0.5774(3) 0.5396(2) 0.72026(15) 0.1120(16) Uani 1 1 d D U
N1 N 0.4243(3) 1.0179(3) 0.05496(13) 0.0613(13) Uani 1 1 d . U
N2 N 0.3910(3) 0.7392(3) 0.10062(15) 0.0677(13) Uani 1 1 d . U
N3 N 0.6249(3) 0.9380(3) 0.18954(15) 0.0756(15) Uani 1 1 d . U
N4 N 0.9866(3) 0.5169(3) 0.17250(14) 0.0750(15) Uani 1 1 d . U
N5 N 0.7181(3) 0.5058(3) 0.25740(14) 0.0636(12) Uani 1 1 d . U
N6 N 0.5102(3) 0.8353(3) 0.33387(18) 0.0902(13) Uani 1 1 d . U
N7 N 0.9047(3) 0.5709(2) 0.31970(13) 0.0531(12) Uani 1 1 d . U
N8 N 0.6376(3) 0.9825(3) 0.38414(17) 0.0857(16) Uani 1 1 d . U
N9 N 0.4129(5) 0.6523(4) 0.4881(2) 0.154(3) Uani 1 1 d D U
N10 N 1.0195(4) 0.5781(3) 0.57090(18) 0.1089(18) Uani 1 1 d D U
N11 N 0.6360(3) 0.8833(3) 0.59875(15) 0.0837(13) Uani 1 1 d . U
N12 N 0.4799(3) 0.5450(3) 0.82885(16) 0.0981(18) Uani 1 1 d D U
N13 N 0.8240(4) 0.4586(4) 0.7278(2) 0.1089(15) Uani 1 1 d . U
N14 N 0.4900(3) 0.7973(3) 0.78145(14) 0.0604(12) Uani 1 1 d . U
N15 N 0.6507(4) 0.9285(3) 0.75518(19) 0.1024(19) Uani 1 1 d . U
N17 N 1.7866(3) -0.3100(3) 0.90362(15) 0.0593(11) Uani 1 1 d . U
N18 N 0.3481(4) 0.6847(4) 0.2756(2) 0.134(2) Uani 1 1 d D U
N19 N 0.4879(5) 0.5458(4) 0.6761(2) 0.149(3) Uani 1 1 d D U
C1 C 0.0618(2) 0.9946(2) 0.17693(12) 0.0254(10) Uani 1 1 d . U
C2 C 0.0140(3) 1.0714(2) 0.15819(12) 0.0252(10) Uani 1 1 d . U
C3 C -0.0633(3) 1.1048(2) 0.16413(12) 0.0271(9) Uani 1 1 d . U
C4 C -0.0981(3) 1.0629(2) 0.19118(12) 0.0261(10) Uani 1 1 d . U
C5 C -0.0518(2) 0.9880(2) 0.21251(12) 0.0227(10) Uani 1 1 d . U
C6 C 0.0291(3) 0.9514(2) 0.20413(12) 0.0285(10) Uani 1 1 d . U
C7 C 0.0501(3) 1.1234(2) 0.13307(12) 0.0371(12) Uani 1 1 d . U
H7A H 0.1070 1.0914 0.1311 0.056 Uiso 1 1 calc R U
H7B H 0.0279 1.1461 0.1042 0.056 Uiso 1 1 calc R U
H7C H 0.0382 1.1655 0.1480 0.056 Uiso 1 1 calc R U
C8 C -0.1866(2) 1.1007(2) 0.19943(12) 0.0330(11) Uani 1 1 d . U
H8A H -0.2119 1.1538 0.1821 0.049 Uiso 1 1 calc R U
H8B H -0.2077 1.0695 0.1917 0.049 Uiso 1 1 calc R U
H8C H -0.1969 1.1030 0.2298 0.049 Uiso 1 1 calc R U
C9 C 0.0817(3) 0.8675(2) 0.22513(12) 0.0376(12) Uani 1 1 d . U
H9A H 0.0501 0.8458 0.2430 0.056 Uiso 1 1 calc R U
H9B H 0.1088 0.8367 0.2030 0.056 Uiso 1 1 calc R U
H9C H 0.1203 0.8656 0.2430 0.056 Uiso 1 1 calc R U
C10 C 0.1464(3) 0.9557(2) 0.16495(13) 0.0333(11) Uani 1 1 d . U
H10A H 0.1614 0.9037 0.1591 0.040 Uiso 1 1 calc R U
H10B H 0.1556 0.9875 0.1385 0.040 Uiso 1 1 calc R U
C11 C 0.2713(3) 0.9074(2) 0.19356(14) 0.0374(12) Uani 1 1 d . U
C12 C 0.3163(3) 0.8766(2) 0.22949(14) 0.0426(13) Uani 1 1 d . U
H12 H 0.2920 0.8851 0.2565 0.051 Uiso 1 1 calc R U
C13 C 0.3968(3) 0.8333(2) 0.22695(14) 0.0423(13) Uani 1 1 d . U
H13 H 0.4263 0.8085 0.2527 0.051 Uiso 1 1 calc R U
C14 C 0.4365(3) 0.8246(2) 0.18761(13) 0.0319(11) Uani 1 1 d . U
C15 C 0.3894(3) 0.8610(2) 0.15209(14) 0.0359(12) Uani 1 1 d . U
H15 H 0.4138 0.8595 0.1247 0.043 Uiso 1 1 calc R U
C16 C 0.3090(3) 0.8996(2) 0.15384(15) 0.0446(13) Uani 1 1 d . U
H16 H 0.2792 0.9208 0.1283 0.054 Uiso 1 1 calc R U
C17 C 0.5210(3) 0.7777(2) 0.18349(13) 0.0307(11) Uani 1 1 d . U
C18 C -0.0853(3) 0.9427(2) 0.24321(12) 0.0320(11) Uani 1 1 d . U
H18A H -0.0514 0.9130 0.2687 0.038 Uiso 1 1 calc R U
H18B H -0.1382 0.9784 0.2526 0.038 Uiso 1 1 calc R U
C19 C -0.1284(3) 0.8490(2) 0.23730(14) 0.0352(11) Uani 1 1 d . U
C20 C -0.1794(3) 0.8657(2) 0.27319(13) 0.0381(12) Uani 1 1 d . U
H20 H -0.1825 0.9019 0.2890 0.046 Uiso 1 1 calc R U
C21 C -0.2244(3) 0.8276(2) 0.28447(13) 0.0349(11) Uani 1 1 d . U
H21 H -0.2624 0.8415 0.3066 0.042 Uiso 1 1 calc R U
C22 C -0.2149(2) 0.7702(2) 0.26403(12) 0.0249(10) Uani 1 1 d . U
C23 C -0.1629(2) 0.7544(2) 0.22935(12) 0.0274(10) Uani 1 1 d . U
H23 H -0.1579 0.7165 0.2143 0.033 Uiso 1 1 calc R U
C24 C -0.1189(2) 0.7926(2) 0.21662(12) 0.0281(10) Uani 1 1 d . U
H24 H -0.0824 0.7798 0.1937 0.034 Uiso 1 1 calc R U
C25 C -0.2651(2) 0.7295(2) 0.27598(12) 0.0247(10) Uani 1 1 d . U
C26 C -0.1155(3) 1.1860(2) 0.13787(13) 0.0368(10) Uani 1 1 d . U
H26A H -0.0925 1.1928 0.1091 0.044 Uiso 1 1 calc R U
H26B H -0.1682 1.1922 0.1345 0.044 Uiso 1 1 calc R U
C27 C -0.1647(3) 1.3195(3) 0.14148(14) 0.0358(12) Uani 1 1 d . U
C28 C -0.2056(3) 1.3451(3) 0.10299(14) 0.0486(14) Uani 1 1 d . U
H28 H -0.2019 1.3084 0.0874 0.058 Uiso 1 1 calc R U
C29 C -0.2518(3) 1.4251(3) 0.08782(14) 0.0416(12) Uani 1 1 d . U
H29 H -0.2787 1.4430 0.0614 0.050 Uiso 1 1 calc R U
C30 C -0.2585(3) 1.4781(2) 0.11088(13) 0.0310(11) Uani 1 1 d . U
C31 C -0.2172(3) 1.4513(2) 0.14968(13) 0.0354(11) Uani 1 1 d . U
H31 H -0.2215 1.4872 0.1661 0.043 Uiso 1 1 calc R U
C32 C -0.1711(3) 1.3734(2) 0.16308(13) 0.0363(12) Uani 1 1 d . U
H32 H -0.1421 1.3556 0.1887 0.044 Uiso 1 1 calc R U
C33 C -0.3132(3) 1.5645(2) 0.09653(13) 0.0301(11) Uani 1 1 d . U
C34 C 0.9461(3) 0.0979(2) 0.41195(12) 0.0300(11) Uani 1 1 d . U
C35 C 0.9200(3) 0.0468(2) 0.43630(12) 0.0310(11) Uani 1 1 d . U
C36 C 0.9731(3) -0.0286(2) 0.45641(12) 0.0297(11) Uani 1 1 d . U
C37 C 1.0501(3) -0.0523(2) 0.44987(12) 0.0301(11) Uani 1 1 d . U
C38 C 1.0790(3) -0.0030(2) 0.42564(13) 0.0355(10) Uani 1 1 d . U
C39 C 1.0242(3) 0.0747(2) 0.40716(12) 0.0305(11) Uani 1 1 d . U
C40 C 0.8309(3) 0.0745(2) 0.44093(12) 0.0353(12) Uani 1 1 d . U
H40A H 0.8020 0.1284 0.4250 0.053 Uiso 1 1 calc R U
H40B H 0.8182 0.0404 0.4295 0.053 Uiso 1 1 calc R U
H40C H 0.8161 0.0724 0.4712 0.053 Uiso 1 1 calc R U
C41 C 1.1118(3) -0.1348(2) 0.47137(12) 0.0384(12) Uani 1 1 d . U
H41A H 1.1644 -0.1417 0.4630 0.058 Uiso 1 1 calc R U
H41B H 1.1062 -0.1408 0.5025 0.058 Uiso 1 1 calc R U
H41C H 1.1041 -0.1743 0.4622 0.058 Uiso 1 1 calc R U
C42 C 1.0524(2) 0.1311(2) 0.38521(12) 0.0320(11) Uani 1 1 d . U
H42A H 1.1098 0.1043 0.3847 0.048 Uiso 1 1 calc R U
H42B H 1.0326 0.1522 0.3558 0.048 Uiso 1 1 calc R U
H42C H 1.0334 0.1740 0.4006 0.048 Uiso 1 1 calc R U
C43 C 0.8853(2) 0.1814(2) 0.39434(12) 0.0280(10) Uani 1 1 d . U
H43A H 0.9070 0.2060 0.3700 0.034 Uiso 1 1 calc R U
H43B H 0.8383 0.1827 0.3846 0.034 Uiso 1 1 calc R U
C44 C 0.8187(3) 0.3014(2) 0.42190(13) 0.0307(11) Uani 1 1 d . U
C45 C 0.7909(2) 0.3486(2) 0.38324(12) 0.0288(10) Uani 1 1 d . U
H45 H 0.7993 0.3268 0.3586 0.035 Uiso 1 1 calc R U
C46 C 0.7503(2) 0.4283(2) 0.38023(12) 0.0260(10) Uani 1 1 d . U
H46 H 0.7291 0.4607 0.3533 0.031 Uiso 1 1 calc R U
C47 C 0.7392(2) 0.4635(2) 0.41470(12) 0.0241(10) Uani 1 1 d . U
C48 C 0.7686(2) 0.4134(2) 0.45452(12) 0.0274(10) Uani 1 1 d . U
H48 H 0.7616 0.4344 0.4793 0.033 Uiso 1 1 calc R U
C49 C 0.8076(3) 0.3335(2) 0.45717(13) 0.0347(11) Uani 1 1 d . U
H49 H 0.8272 0.3000 0.4841 0.042 Uiso 1 1 calc R U
C50 C 0.7023(2) 0.5487(2) 0.41069(13) 0.0267(10) Uani 1 1 d . U
C51 C 0.9466(3) -0.0845(2) 0.48324(12) 0.0329(11) Uani 1 1 d . U
H51A H 0.9842 -0.1192 0.5067 0.040 Uiso 1 1 calc R U
H51B H 0.8946 -0.0552 0.4960 0.040 Uiso 1 1 calc R U
C52 C 0.9079(3) -0.1758(2) 0.47046(13) 0.0313(11) Uani 1 1 d . U
C53 C 0.8777(3) -0.1844(2) 0.51115(13) 0.0347(11) Uani 1 1 d . U
H53 H 0.8804 -0.1577 0.5314 0.042 Uiso 1 1 calc R U
C54 C 0.8424(3) -0.2342(2) 0.52231(13) 0.0329(11) Uani 1 1 d . U
H54 H 0.8240 -0.2428 0.5507 0.039 Uiso 1 1 calc R U
C55 C 0.8345(3) -0.2701(2) 0.49269(13) 0.0315(11) Uani 1 1 d . U
C56 C 0.8655(3) -0.2588(2) 0.45187(13) 0.0372(12) Uani 1 1 d . U
H56 H 0.8617 -0.2838 0.4310 0.045 Uiso 1 1 calc R U
C57 C 0.9006(3) -0.2131(2) 0.44139(14) 0.0373(12) Uani 1 1 d . U
H57 H 0.9209 -0.2066 0.4133 0.045 Uiso 1 1 calc R U
C58 C 0.7860(3) -0.3118(2) 0.50381(14) 0.0309(11) Uani 1 1 d . U
C59 C 1.1705(3) -0.0362(3) 0.41147(14) 0.0448(11) Uani 1 1 d . U
H59A H 1.1947 -0.0919 0.4095 0.054 Uiso 1 1 calc R U
H59B H 1.1765 -0.0054 0.3837 0.054 Uiso 1 1 calc R U
C60 C 1.2859(4) -0.0719(3) 0.45046(18) 0.0683(17) Uani 1 1 d . U
C61 C 1.3168(4) -0.0681(3) 0.48612(17) 0.0661(17) Uani 1 1 d . U
H61 H 1.2829 -0.0337 0.5042 0.079 Uiso 1 1 calc R U
C62 C 1.3978(3) -0.1142(3) 0.49634(16) 0.0600(16) Uani 1 1 d . U
H62 H 1.4190 -0.1122 0.5209 0.072 Uiso 1 1 calc R U
C63 C 1.4441(3) -0.1625(3) 0.46796(16) 0.0572(15) Uani 1 1 d . U
C64 C 1.4098(3) -0.1599(3) 0.42922(16) 0.0594(15) Uani 1 1 d . U
H64 H 1.4432 -0.1890 0.4088 0.071 Uiso 1 1 calc R U
C65 C 1.3275(3) -0.1149(3) 0.42092(16) 0.0563(15) Uani 1 1 d . U
H65 H 1.3042 -0.1153 0.3967 0.068 Uiso 1 1 calc R U
C66 C 0.5319(3) 0.7856(3) 0.48044(17) 0.0528(12) Uani 1 1 d . U
C67 C 0.1453(2) 0.8969(2) 0.69381(12) 0.0237(10) Uani 1 1 d . U
C68 C 0.0960(2) 0.9741(2) 0.67271(12) 0.0226(10) Uani 1 1 d . U
C69 C 0.0173(3) 1.0032(2) 0.67617(12) 0.0285(10) Uani 1 1 d . U
C70 C -0.0161(3) 0.9596(2) 0.70139(12) 0.0282(10) Uani 1 1 d . U
C71 C 0.0312(2) 0.8841(2) 0.72097(12) 0.0229(10) Uani 1 1 d . U
C72 C 0.1140(2) 0.8493(2) 0.71573(11) 0.0179(9) Uani 1 1 d . U
C73 C 0.1337(3) 1.0240(2) 0.64699(12) 0.0344(11) Uani 1 1 d . U
H73A H 0.1908 0.9927 0.6483 0.052 Uiso 1 1 calc R U
H73B H 0.1167 1.0406 0.6171 0.052 Uiso 1 1 calc R U
H73C H 0.1172 1.0702 0.6593 0.052 Uiso 1 1 calc R U
C74 C -0.1038(3) 0.9956(2) 0.70786(13) 0.0362(10) Uani 1 1 d . U
H74A H -0.1288 1.0496 0.6917 0.054 Uiso 1 1 calc R U
H74B H -0.1235 0.9653 0.6978 0.054 Uiso 1 1 calc R U
H74C H -0.1161 0.9952 0.7384 0.054 Uiso 1 1 calc R U
C75 C 0.1652(2) 0.7643(2) 0.73276(12) 0.0304(11) Uani 1 1 d . U
H75A H 0.1329 0.7405 0.7472 0.046 Uiso 1 1 calc R U
H75B H 0.1940 0.7385 0.7091 0.046 Uiso 1 1 calc R U
H75C H 0.2025 0.7581 0.7532 0.046 Uiso 1 1 calc R U
C76 C 0.2322(2) 0.8648(2) 0.69278(12) 0.0266(10) Uani 1 1 d . U
H76A H 0.2454 0.9067 0.6933 0.032 Uiso 1 1 calc R U
H76B H 0.2557 0.8229 0.7183 0.032 Uiso 1 1 calc R U
C77 C 0.3439(3) 0.7947(2) 0.65205(12) 0.0271(10) Uani 1 1 d . U
C78 C 0.3933(3) 0.7897(2) 0.68217(13) 0.0335(11) Uani 1 1 d . U
H78 H 0.3723 0.8130 0.7065 0.040 Uiso 1 1 calc R U
C79 C 0.4732(3) 0.7501(2) 0.67593(13) 0.0353(12) Uani 1 1 d . U
H79 H 0.5070 0.7448 0.6969 0.042 Uiso 1 1 calc R U
C80 C 0.5056(3) 0.7181(2) 0.64044(13) 0.0279(10) Uani 1 1 d . U
C81 C 0.4554(3) 0.7295(2) 0.60972(13) 0.0323(11) Uani 1 1 d . U
H81 H 0.4765 0.7116 0.5839 0.039 Uiso 1 1 calc R U
C82 C 0.3763(3) 0.7658(2) 0.61527(13) 0.0349(11) Uani 1 1 d . U
H82 H 0.3432 0.7714 0.5938 0.042 Uiso 1 1 calc R U
C83 C 0.5915(3) 0.6748(2) 0.63690(14) 0.0324(11) Uani 1 1 d . U
C84 C -0.0013(2) 0.8316(2) 0.74708(12) 0.0283(10) Uani 1 1 d . U
H84A H 0.0325 0.7979 0.7722 0.034 Uiso 1 1 calc R U
H84B H -0.0546 0.8639 0.7575 0.034 Uiso 1 1 calc R U
C85 C -0.0560(3) 0.7555(2) 0.72944(13) 0.0296(11) Uani 1 1 d . U
C86 C -0.0576(3) 0.7166(2) 0.69970(13) 0.0302(11) Uani 1 1 d . U
H86 H -0.0219 0.7089 0.6763 0.036 Uiso 1 1 calc R U
C87 C -0.1111(2) 0.6887(2) 0.70383(13) 0.0304(11) Uani 1 1 d . U
H87 H -0.1115 0.6611 0.6835 0.036 Uiso 1 1 calc R U
C88 C -0.1642(3) 0.7010(2) 0.73770(13) 0.0302(11) Uani 1 1 d . U
C89 C -0.1602(3) 0.7381(2) 0.76730(13) 0.0351(11) Uani 1 1 d . U
H89 H -0.1954 0.7450 0.7909 0.042 Uiso 1 1 calc R U
C90 C -0.1064(3) 0.7662(2) 0.76437(13) 0.0367(12) Uani 1 1 d . U
H90 H -0.1043 0.7917 0.7855 0.044 Uiso 1 1 calc R U
C91 C -0.2236(3) 0.6726(2) 0.74140(13) 0.0288(11) Uani 1 1 d . U
C92 C -0.0320(3) 1.0814(2) 0.64805(12) 0.0314(11) Uani 1 1 d . U
H92A H -0.0049 1.0861 0.6204 0.038 Uiso 1 1 calc R U
H92B H -0.0827 1.0853 0.6422 0.038 Uiso 1 1 calc R U
C93 C -0.0886(3) 1.2184(2) 0.64607(13) 0.0310(11) Uani 1 1 d . U
C94 C -0.0930(3) 1.2775(2) 0.66214(13) 0.0376(12) Uani 1 1 d . U
H94 H -0.0675 1.2664 0.6882 0.045 Uiso 1 1 calc R U
C95 C -0.1351(3) 1.3546(2) 0.64030(13) 0.0381(12) Uani 1 1 d . U
H95 H -0.1376 1.3961 0.6513 0.046 Uiso 1 1 calc R U
C96 C -0.1735(3) 1.3711(3) 0.60237(13) 0.0363(11) Uani 1 1 d . U
C97 C -0.1789(3) 1.3133(3) 0.58922(14) 0.0476(12) Uani 1 1 d . U
H97 H -0.2120 1.3260 0.5660 0.057 Uiso 1 1 calc R U
C98 C -0.1342(3) 1.2332(3) 0.61074(14) 0.0481(14) Uani 1 1 d . U
H98 H -0.1354 1.1919 0.6015 0.058 Uiso 1 1 calc R U
C99 C -0.2184(3) 1.4533(3) 0.57886(15) 0.0454(11) Uani 1 1 d . U
C100 C 0.9414(3) 0.0827(2) 0.91572(12) 0.0281(10) Uani 1 1 d . U
C101 C 1.0181(2) 0.0554(2) 0.90621(12) 0.0250(10) Uani 1 1 d . U
C102 C 1.0720(3) -0.0207(2) 0.92214(12) 0.0265(10) Uani 1 1 d . U
C103 C 1.0478(3) -0.0690(2) 0.95178(13) 0.0316(11) Uani 1 1 d . U
C104 C 0.9691(3) -0.0400(2) 0.96302(12) 0.0249(10) Uani 1 1 d . U
C105 C 0.9142(3) 0.0341(2) 0.94443(12) 0.0283(10) Uani 1 1 d . U
C106 C 1.0460(3) 0.1128(2) 0.87946(12) 0.0339(11) Uani 1 1 d . U
H10C H 1.1028 0.0847 0.8751 0.051 Uiso 1 1 calc R U
H10D H 1.0198 0.1352 0.8516 0.051 Uiso 1 1 calc R U
H10E H 1.0332 0.1548 0.8946 0.051 Uiso 1 1 calc R U
C107 C 1.1080(3) -0.1529(2) 0.97252(12) 0.0365(12) Uani 1 1 d . U
H10F H 1.1603 -0.1638 0.9611 0.055 Uiso 1 1 calc R U
H10G H 1.1079 -0.1577 1.0036 0.055 Uiso 1 1 calc R U
H10H H 1.0940 -0.1904 0.9660 0.055 Uiso 1 1 calc R U
C108 C 0.8267(2) 0.0614(2) 0.95497(12) 0.0349(11) Uani 1 1 d . U
H10I H 0.7954 0.1151 0.9393 0.052 Uiso 1 1 calc R U
H10J H 0.8108 0.0268 0.9465 0.052 Uiso 1 1 calc R U
H10K H 0.8182 0.0598 0.9858 0.052 Uiso 1 1 calc R U
C109 C 0.8821(3) 0.1659(2) 0.89609(12) 0.0332(11) Uani 1 1 d . U
H10L H 0.8953 0.1804 0.8658 0.040 Uiso 1 1 calc R U
H10M H 0.8287 0.1715 0.8975 0.040 Uiso 1 1 calc R U
C110 C 0.8469(3) 0.2942(3) 0.90730(13) 0.0361(12) Uani 1 1 d . U
C111 C 0.7953(3) 0.3294(3) 0.87324(13) 0.0415(12) Uani 1 1 d . U
H111 H 0.7860 0.2991 0.8580 0.050 Uiso 1 1 calc R U
C112 C 0.7584(3) 0.4091(3) 0.86227(14) 0.0424(13) Uani 1 1 d . U
H112 H 0.7233 0.4338 0.8387 0.051 Uiso 1 1 calc R U
C113 C 0.7693(3) 0.4546(2) 0.88323(13) 0.0321(11) Uani 1 1 d . U
C114 C 0.8177(3) 0.4193(2) 0.91820(13) 0.0344(11) Uani 1 1 d . U
H114 H 0.8228 0.4509 0.9345 0.041 Uiso 1 1 calc R U
C115 C 0.8593(3) 0.3389(2) 0.93027(14) 0.0407(12) Uani 1 1 d . U
H115 H 0.8951 0.3147 0.9534 0.049 Uiso 1 1 calc R U
C116 C 0.7238(3) 0.5431(3) 0.87187(14) 0.0348(11) Uani 1 1 d . U
C117 C 1.1542(3) -0.0527(2) 0.90579(13) 0.0332(11) Uani 1 1 d . U
H11A H 1.1753 -0.1085 0.9049 0.040 Uiso 1 1 calc R U
H11B H 1.1555 -0.0239 0.8764 0.040 Uiso 1 1 calc R U
C118 C 1.2804(3) -0.0939(2) 0.93435(13) 0.0360(12) Uani 1 1 d . U
C119 C 1.3229(3) -0.0911(2) 0.96518(13) 0.0335(11) Uani 1 1 d . U
H119 H 1.2970 -0.0534 0.9828 0.040 Uiso 1 1 calc R U
C120 C 1.3990(3) -0.1401(2) 0.97047(13) 0.0321(11) Uani 1 1 d . U
H120 H 1.4258 -0.1386 0.9929 0.039 Uiso 1 1 calc R U
C121 C 1.4414(3) -0.1947(2) 0.94333(13) 0.0317(11) Uani 1 1 d . U
C122 C 1.3995(3) -0.1943(2) 0.91123(12) 0.0297(11) Uani 1 1 d . U
H122 H 1.4260 -0.2286 0.8918 0.036 Uiso 1 1 calc R U
C123 C 1.3193(3) -0.1447(2) 0.90680(13) 0.0362(12) Uani 1 1 d . U
H123 H 1.2914 -0.1458 0.8848 0.043 Uiso 1 1 calc R U
C124 C 1.5244(3) -0.2509(2) 0.95020(14) 0.0343(11) Uani 1 1 d . U
C125 C 0.9440(3) -0.0901(2) 0.99657(12) 0.0317(11) Uani 1 1 d . U
H12A H 0.9874 -0.1268 1.0168 0.038 Uiso 1 1 calc R U
H12B H 0.8987 -0.0570 1.0129 0.038 Uiso 1 1 calc R U
C126 C 0.8763(3) -0.1643(2) 0.99440(13) 0.0297(11) Uani 1 1 d . U
C127 C 0.8503(3) -0.1603(2) 1.03696(13) 0.0380(12) Uani 1 1 d . U
H127 H 0.8659 -0.1370 1.0540 0.046 Uiso 1 1 calc R U
C128 C 0.7998(2) -0.1928(2) 1.05306(13) 0.0307(11) Uani 1 1 d . U
H128 H 0.7820 -0.1919 1.0818 0.037 Uiso 1 1 calc R U
C129 C 0.7758(2) -0.2250(2) 1.02896(12) 0.0232(10) Uani 1 1 d . U
C130 C 0.8024(2) -0.2266(2) 0.98714(12) 0.0275(10) Uani 1 1 d . U
H130 H 0.7865 -0.2496 0.9700 0.033 Uiso 1 1 calc R U
C131 C 0.8514(2) -0.1957(2) 0.96985(13) 0.0303(11) Uani 1 1 d . U
H131 H 0.8678 -0.1963 0.9409 0.036 Uiso 1 1 calc R U
C132 C 0.7197(2) -0.2555(2) 1.04662(12) 0.0221(10) Uani 1 1 d . U
C133 C 0.5571(3) 0.9553(3) 0.07450(16) 0.0739(18) Uani 1 1 d . U
H13A H 0.5402 1.0066 0.0812 0.111 Uiso 1 1 calc R U
H13B H 0.5764 0.9148 0.1006 0.111 Uiso 1 1 calc R U
H13C H 0.5991 0.9448 0.0531 0.111 Uiso 1 1 calc R U
C134 C 0.4878(3) 0.9548(3) 0.05679(15) 0.0533(15) Uani 1 1 d . U
C135 C 0.4129(3) 1.0943(3) 0.06243(15) 0.0646(16) Uani 1 1 d . U
H13D H 0.3575 1.1332 0.0589 0.097 Uiso 1 1 calc R U
H13E H 0.4295 1.0870 0.0915 0.097 Uiso 1 1 calc R U
H13F H 0.4444 1.1125 0.0417 0.097 Uiso 1 1 calc R U
C136 C 0.3542(3) 1.0198(3) 0.04156(15) 0.0658(17) Uani 1 1 d . U
H13G H 0.3093 1.0717 0.0415 0.099 Uiso 1 1 calc R U
H13H H 0.3622 1.0086 0.0127 0.099 Uiso 1 1 calc R U
H13I H 0.3441 0.9802 0.0615 0.099 Uiso 1 1 calc R U
C137 C 0.9710(3) 0.6412(3) 0.13626(16) 0.0743(18) Uani 1 1 d . U
H13J H 0.9276 0.6938 0.1271 0.111 Uiso 1 1 calc R U
H13K H 1.0047 0.6429 0.1560 0.111 Uiso 1 1 calc R U
H13L H 1.0015 0.6221 0.1112 0.111 Uiso 1 1 calc R U
C138 C 0.9387(4) 0.5866(3) 0.15875(16) 0.0593(12) Uani 1 1 d . U
C139 C 1.0744(3) 0.4837(3) 0.16854(16) 0.0761(19) Uani 1 1 d . U
H13M H 1.0998 0.4279 0.1816 0.114 Uiso 1 1 calc R U
H13N H 1.0890 0.4906 0.1382 0.114 Uiso 1 1 calc R U
H13O H 1.0913 0.5112 0.1832 0.114 Uiso 1 1 calc R U
C140 C 0.9586(3) 0.4593(3) 0.19639(15) 0.0699(17) Uani 1 1 d . U
H14A H 1.0039 0.4076 0.2048 0.105 Uiso 1 1 calc R U
H14B H 0.9295 0.4772 0.2220 0.105 Uiso 1 1 calc R U
H14C H 0.9244 0.4559 0.1778 0.105 Uiso 1 1 calc R U
C141 C 0.7292(3) 0.9291(3) 0.14242(14) 0.0582(15) Uani 1 1 d . U
H14D H 0.7686 0.8911 0.1263 0.087 Uiso 1 1 calc R U
H14E H 0.6968 0.9777 0.1225 0.087 Uiso 1 1 calc R U
H14F H 0.7554 0.9400 0.1623 0.087 Uiso 1 1 calc R U
C142 C 0.6777(3) 0.8959(3) 0.16747(16) 0.0503(12) Uani 1 1 d . U
C143 C 0.6091(4) 1.0188(3) 0.19191(18) 0.098(2) Uani 1 1 d . U
H14G H 0.5648 1.0410 0.2112 0.148 Uiso 1 1 calc R U
H14H H 0.6557 1.0158 0.2028 0.148 Uiso 1 1 calc R U
H14I H 0.5967 1.0523 0.1633 0.148 Uiso 1 1 calc R U
C144 C 0.5737(3) 0.9110(3) 0.21720(16) 0.0753(18) Uani 1 1 d . U
H14J H 0.5360 0.9525 0.2319 0.113 Uiso 1 1 calc R U
H14K H 0.5455 0.8980 0.1997 0.113 Uiso 1 1 calc R U
H14L H 0.6056 0.8644 0.2384 0.113 Uiso 1 1 calc R U
C145 C 0.9434(3) 0.6611(3) 0.33868(15) 0.0662(17) Uani 1 1 d . U
H14M H 0.9806 0.6453 0.3151 0.099 Uiso 1 1 calc R U
H14N H 0.9096 0.7179 0.3321 0.099 Uiso 1 1 calc R U
H14O H 0.9723 0.6466 0.3651 0.099 Uiso 1 1 calc R U
C146 C 0.8942(3) 0.6205(3) 0.34432(16) 0.0549(15) Uani 1 1 d . U
C147 C 0.9628(3) 0.5526(3) 0.28474(14) 0.0593(16) Uani 1 1 d . U
H14P H 0.9600 0.5148 0.2711 0.089 Uiso 1 1 calc R U
H14Q H 0.9516 0.6006 0.2635 0.089 Uiso 1 1 calc R U
H14R H 1.0154 0.5303 0.2964 0.089 Uiso 1 1 calc R U
C148 C 0.8581(3) 0.5318(3) 0.32433(15) 0.0587(15) Uani 1 1 d . U
H14S H 0.8751 0.4981 0.3033 0.088 Uiso 1 1 calc R U
H14T H 0.8646 0.4999 0.3533 0.088 Uiso 1 1 calc R U
H14U H 0.8029 0.5708 0.3196 0.088 Uiso 1 1 calc R U
C149 C 0.6545(4) 0.9056(3) 0.45528(17) 0.090(2) Uani 1 1 d . U
H14X H 0.6711 0.8507 0.4687 0.135 Uiso 1 1 calc R U
H14Y H 0.6898 0.9218 0.4641 0.135 Uiso 1 1 calc R U
H14Z H 0.6010 0.9383 0.4643 0.135 Uiso 1 1 calc R U
C150 C 0.6573(4) 0.9150(4) 0.4058(2) 0.085(2) Uani 1 1 d . U
C151 C 0.6249(4) 1.0490(3) 0.40276(18) 0.095(2) Uani 1 1 d . U
H15A H 0.6099 1.0959 0.3801 0.143 Uiso 1 1 calc R U
H15B H 0.5830 1.0586 0.4242 0.143 Uiso 1 1 calc R U
H15C H 0.6733 1.0366 0.4163 0.143 Uiso 1 1 calc R U
C152 C 0.6305(4) 0.9943(3) 0.33741(18) 0.093(2) Uani 1 1 d . U
H15D H 0.6149 1.0491 0.3243 0.140 Uiso 1 1 calc R U
H15E H 0.6811 0.9605 0.3256 0.140 Uiso 1 1 calc R U
H15F H 0.5909 0.9811 0.3314 0.140 Uiso 1 1 calc R U
C153 C 0.5275(4) 0.5690(4) 0.45300(19) 0.120(3) Uani 1 1 d D U
H15G H 0.4868 0.5730 0.4359 0.181 Uiso 1 1 calc R U
H15H H 0.5556 0.5950 0.4353 0.181 Uiso 1 1 calc R U
H15I H 0.5644 0.5138 0.4633 0.181 Uiso 1 1 calc R U
C154 C 0.4883(5) 0.6100(4) 0.4928(2) 0.0968(18) Uani 1 1 d D U
C155 C 0.3745(4) 0.6481(4) 0.4499(2) 0.129(3) Uani 1 1 d D U
H15J H 0.3179 0.6828 0.4504 0.193 Uiso 1 1 calc R U
H15K H 0.3966 0.6648 0.4231 0.193 Uiso 1 1 calc R U
H15L H 0.3847 0.5943 0.4521 0.193 Uiso 1 1 calc R U
C156 C 0.3735(4) 0.6874(4) 0.52590(19) 0.111(3) Uani 1 1 d D U
H15M H 0.3170 0.7185 0.5207 0.166 Uiso 1 1 calc R U
H15N H 0.3834 0.6456 0.5512 0.166 Uiso 1 1 calc R U
H15O H 0.3942 0.7211 0.5306 0.166 Uiso 1 1 calc R U
C157 C 0.9763(3) 0.4916(3) 0.56581(15) 0.0729(18) Uani 1 1 d D U
H15P H 0.9367 0.4771 0.5799 0.109 Uiso 1 1 calc R U
H15Q H 0.9652 0.5109 0.5351 0.109 Uiso 1 1 calc R U
H15R H 1.0283 0.4456 0.5701 0.109 Uiso 1 1 calc R U
C158 C 0.9745(4) 0.5563(3) 0.58532(18) 0.0710(14) Uani 1 1 d D U
C159 C 1.0791(4) 0.5409(3) 0.53733(17) 0.091(2) Uani 1 1 d D U
H15S H 1.1115 0.5671 0.5293 0.137 Uiso 1 1 calc R U
H15T H 1.1125 0.4853 0.5491 0.137 Uiso 1 1 calc R U
H15U H 1.0517 0.5463 0.5120 0.137 Uiso 1 1 calc R U
C160 C 1.0207(3) 0.6400(3) 0.58954(17) 0.0842(17) Uani 1 1 d D U
H16A H 1.0607 0.6534 0.5749 0.126 Uiso 1 1 calc R U
H16B H 0.9693 0.6868 0.5858 0.126 Uiso 1 1 calc R U
H16C H 1.0329 0.6203 0.6201 0.126 Uiso 1 1 calc R U
C161 C 0.7428(4) 0.8809(3) 0.62295(18) 0.094(2) Uani 1 1 d . U
H16D H 0.7066 0.9372 0.6170 0.141 Uiso 1 1 calc R U
H16E H 0.7596 0.8640 0.6529 0.141 Uiso 1 1 calc R U
H16F H 0.7886 0.8698 0.6041 0.141 Uiso 1 1 calc R U
C162 C 0.7029(4) 0.8381(4) 0.61512(18) 0.0696(12) Uani 1 1 d . U
C163 C 0.5954(4) 0.8471(4) 0.57842(19) 0.110(2) Uani 1 1 d . U
H16G H 0.5442 0.8885 0.5670 0.165 Uiso 1 1 calc R U
H16H H 0.6283 0.8226 0.5552 0.165 Uiso 1 1 calc R U
H16I H 0.5885 0.8076 0.6004 0.165 Uiso 1 1 calc R U
C164 C 0.5846(4) 0.9720(3) 0.59626(18) 0.096(2) Uani 1 1 d . U
H16J H 0.5356 0.9901 0.5815 0.145 Uiso 1 1 calc R U
H16K H 0.5729 0.9827 0.6253 0.145 Uiso 1 1 calc R U
H16L H 0.6127 0.9996 0.5804 0.145 Uiso 1 1 calc R U
C165 C 0.7017(4) 0.9237(4) 0.81828(19) 0.104(2) Uani 1 1 d . U
H16M H 0.6985 0.9053 0.8491 0.156 Uiso 1 1 calc R U
H16N H 0.7560 0.8965 0.8086 0.156 Uiso 1 1 calc R U
H16O H 0.6837 0.9802 0.8123 0.156 Uiso 1 1 calc R U
C166 C 0.6501(4) 0.9069(4) 0.7946(2) 0.0881(17) Uani 1 1 d . U
C167 C 0.6052(4) 0.9073(4) 0.7294(2) 0.126(3) Uani 1 1 d . U
H16P H 0.6095 0.9270 0.6988 0.190 Uiso 1 1 calc R U
H16Q H 0.6271 0.8503 0.7348 0.190 Uiso 1 1 calc R U
H16R H 0.5500 0.9311 0.7380 0.190 Uiso 1 1 calc R U
C168 C 0.7015(4) 0.9633(4) 0.7310(2) 0.119(3) Uani 1 1 d . U
H16S H 0.6913 0.9756 0.7002 0.178 Uiso 1 1 calc R U
H16T H 0.6890 1.0113 0.7405 0.178 Uiso 1 1 calc R U
H16U H 0.7568 0.9255 0.7366 0.178 Uiso 1 1 calc R U
C169 C 0.3757(4) 0.6836(4) 0.81213(19) 0.110(2) Uani 1 1 d D U
H16V H 0.3436 0.6601 0.8275 0.165 Uiso 1 1 calc R U
H16W H 0.3717 0.7238 0.8265 0.165 Uiso 1 1 calc R U
H16X H 0.3571 0.7074 0.7826 0.165 Uiso 1 1 calc R U
C170 C 0.4605(4) 0.6207(4) 0.8119(2) 0.099(2) Uani 1 1 d D U
C171 C 0.4195(4) 0.5188(4) 0.8459(2) 0.137(3) Uani 1 1 d D U
H17A H 0.4458 0.4621 0.8567 0.205 Uiso 1 1 calc R U
H17B H 0.3902 0.5453 0.8693 0.205 Uiso 1 1 calc R U
H17C H 0.3834 0.5321 0.8229 0.205 Uiso 1 1 calc R U
C172 C 0.5641(4) 0.4854(3) 0.82981(18) 0.099(2) Uani 1 1 d D U
H17D H 0.5694 0.4336 0.8428 0.149 Uiso 1 1 calc R U
H17E H 0.5849 0.4853 0.8005 0.149 Uiso 1 1 calc R U
H17F H 0.5934 0.4981 0.8467 0.149 Uiso 1 1 calc R U
C173 C 1.5368(4) -0.4483(3) 0.93753(18) 0.100(2) Uani 1 1 d D U
H17G H 1.5075 -0.4715 0.9291 0.150 Uiso 1 1 calc R U
H17H H 1.5020 -0.4070 0.9531 0.150 Uiso 1 1 calc R U
H17I H 1.5571 -0.4259 0.9119 0.150 Uiso 1 1 calc R U
C174 C 1.6059(4) -0.5123(3) 0.96670(17) 0.0687(14) Uani 1 1 d D U
O52 O 1.6525(2) -0.49531(18) 0.98168(10) 0.0593(10) Uani 1 1 d D U
N16 N 1.6231(4) -0.5885(3) 0.97707(17) 0.0990(18) Uani 1 1 d D U
C175 C 1.5605(4) -0.5988(4) 0.9571(2) 0.123(3) Uani 1 1 d D U
H17J H 1.5727 -0.6539 0.9646 0.185 Uiso 1 1 calc R U
H17K H 1.5086 -0.5667 0.9683 0.185 Uiso 1 1 calc R U
H17L H 1.5609 -0.5823 0.9259 0.185 Uiso 1 1 calc R U
C176 C 1.6916(4) -0.6486(3) 1.00160(18) 0.101(2) Uani 1 1 d D U
H17M H 1.6927 -0.6993 1.0054 0.152 Uiso 1 1 calc R U
H17N H 1.7389 -0.6510 0.9863 0.152 Uiso 1 1 calc R U
H17O H 1.6896 -0.6362 1.0297 0.152 Uiso 1 1 calc R U
C177 C 0.4776(4) 0.6184(4) 0.2349(2) 0.123(3) Uani 1 1 d D U
H17P H 0.4397 0.6222 0.2157 0.184 Uiso 1 1 calc R U
H17Q H 0.5067 0.6450 0.2192 0.184 Uiso 1 1 calc R U
H17R H 0.5142 0.5632 0.2456 0.184 Uiso 1 1 calc R U
C178 C 0.4339(5) 0.6575(4) 0.2729(2) 0.128(2) Uani 1 1 d D U
C179 C 0.3105(5) 0.6745(4) 0.2392(2) 0.150(3) Uani 1 1 d D U
H17S H 0.2542 0.6946 0.2446 0.225 Uiso 1 1 calc R U
H17T H 0.3187 0.7036 0.2118 0.225 Uiso 1 1 calc R U
H17U H 0.3347 0.6189 0.2382 0.225 Uiso 1 1 calc R U
C180 C 0.3135(5) 0.7172(4) 0.3153(2) 0.150(3) Uani 1 1 d D U
H18C H 0.2571 0.7346 0.3161 0.225 Uiso 1 1 calc R U
H18D H 0.3383 0.6766 0.3406 0.225 Uiso 1 1 calc R U
H18E H 0.3223 0.7617 0.3149 0.225 Uiso 1 1 calc R U
C181 C 0.6286(4) 0.4785(3) 0.65556(18) 0.092(2) Uani 1 1 d D U
H18F H 0.6056 0.4750 0.6310 0.138 Uiso 1 1 calc R U
H18G H 0.6607 0.5044 0.6453 0.138 Uiso 1 1 calc R U
H18H H 0.6613 0.4257 0.6718 0.138 Uiso 1 1 calc R U
C183 C 0.4707(4) 0.5230(4) 0.6388(2) 0.120(3) Uani 1 1 d D U
H18I H 0.4142 0.5419 0.6374 0.179 Uiso 1 1 calc R U
H18J H 0.4882 0.5462 0.6123 0.179 Uiso 1 1 calc R U
H18K H 0.4985 0.4658 0.6424 0.179 Uiso 1 1 calc R U
C184 C 0.4329(4) 0.5837(4) 0.71100(19) 0.110(2) Uani 1 1 d D U
H18L H 0.3792 0.5977 0.7044 0.165 Uiso 1 1 calc R U
H18M H 0.4485 0.5468 0.7385 0.165 Uiso 1 1 calc R U
H18N H 0.4354 0.6309 0.7126 0.165 Uiso 1 1 calc R U
C182 C 0.5636(5) 0.5253(4) 0.6842(2) 0.121(3) Uani 1 1 d D U
C185 C 1.9403(3) -0.6381(3) 1.02487(17) 0.083(2) Uani 1 1 d D U
H18O H 1.9004 -0.6502 1.0178 0.125 Uiso 1 1 calc R U
H18P H 1.9634 -0.6700 1.0527 0.125 Uiso 1 1 calc R U
H18Q H 1.9813 -0.6498 1.0029 0.125 Uiso 1 1 calc R U
C186 C 1.9020(4) -0.5504(3) 1.02673(19) 0.0820(15) Uani 1 1 d D U
O64 O 1.8377(2) -0.4991(2) 1.00754(11) 0.0690(10) Uani 1 1 d D U
N20 N 1.9296(4) -0.5225(4) 1.05164(19) 0.134(2) Uani 1 1 d D U
C187 C 1.9964(4) -0.6001(4) 1.0769(2) 0.153(3) Uani 1 1 d D U
H18R H 1.9769 -0.6144 1.1053 0.230 Uiso 1 1 calc R U
H18S H 2.0412 -0.5923 1.0801 0.230 Uiso 1 1 calc R U
H18T H 2.0127 -0.6422 1.0612 0.230 Uiso 1 1 calc R U
C188 C 1.8845(4) -0.4404(3) 1.05566(18) 0.103(2) Uani 1 1 d D U
H18U H 1.9115 -0.4114 1.0403 0.155 Uiso 1 1 calc R U
H18V H 1.8794 -0.4373 1.0860 0.155 Uiso 1 1 calc R U
H18W H 1.8323 -0.4177 1.0434 0.155 Uiso 1 1 calc R U

loop_
_atom_site_aniso_label
_atom_site_aniso_U_11
_atom_site_aniso_U_22
_atom_site_aniso_U_33
_atom_site_aniso_U_23
_atom_site_aniso_U_13
_atom_site_aniso_U_12
Ba1 0.03008(17) 0.03262(16) 0.02393(14) -0.00546(11) -0.00111(12) -0.01474(13)
Ba2 0.02957(17) 0.02685(15) 0.02223(14) -0.00506(11) 0.00152(12) -0.01485(13)
Ba3 0.0484(2) 0.04687(18) 0.02628(15) -0.00095(13) -0.00105(14) -0.03393(16)
Ba4 0.0528(2) 0.03380(16) 0.02654(15) -0.00905(12) 0.00647(14) -0.02605(15)
Ba5 0.03085(17) 0.03393(16) 0.02261(14) -0.00808(11) 0.00256(12) -0.01778(14)
Ba6 0.02635(17) 0.03894(17) 0.02807(15) -0.01002(12) 0.00146(12) -0.01739(14)
Ba7 0.0557(2) 0.05202(19) 0.03091(16) -0.01005(14) 0.00693(15) -0.03840(18)
Ba8 0.0446(2) 0.03402(17) 0.02828(16) -0.00677(12) 0.00171(14) -0.01535(15)
Ba9 0.03451(18) 0.03144(16) 0.03025(15) -0.00970(12) -0.00603(13) -0.01074(14)
O1 0.0370(12) 0.0378(11) 0.0373(11) -0.0077(8) 0.0002(8) -0.0171(8)
O2 0.0442(12) 0.0417(11) 0.0417(11) -0.0094(8) -0.0013(9) -0.0196(9)
O3 0.0417(12) 0.0407(11) 0.0429(11) -0.0081(8) 0.0009(9) -0.0225(9)
O4 0.0381(12) 0.0385(11) 0.0381(11) -0.0069(8) 0.0012(8) -0.0184(8)
O5 0.0310(11) 0.0329(10) 0.0303(10) -0.0063(8) -0.0002(8) -0.0140(8)
O6 0.0261(11) 0.0275(10) 0.0259(10) -0.0057(8) 0.0002(8) -0.0134(8)
O7 0.0340(11) 0.0341(11) 0.0344(11) -0.0070(8) 0.0002(8) -0.0167(8)
O8 0.0341(11) 0.0332(10) 0.0340(11) -0.0070(8) 0.0000(8) -0.0164(8)
O9 0.0355(11) 0.0349(11) 0.0352(11) -0.0071(8) -0.0011(8) -0.0168(8)
O10 0.0457(12) 0.0432(11) 0.0435(12) -0.0085(8) -0.0006(9) -0.0197(9)
O11 0.0341(11) 0.0336(10) 0.0337(11) -0.0063(8) 0.0003(8) -0.0170(8)
O12 0.0617(14) 0.0637(13) 0.0634(13) -0.0130(9) 0.0003(9) -0.0292(9)
O13 0.0298(11) 0.0287(10) 0.0285(10) -0.0060(8) -0.0003(8) -0.0131(8)
O14 0.0293(11) 0.0276(10) 0.0274(10) -0.0050(8) -0.0001(8) -0.0136(8)
O15 0.0427(12) 0.0426(11) 0.0417(11) -0.0082(8) -0.0004(9) -0.0207(9)
O16 0.0300(11) 0.0306(10) 0.0300(10) -0.0054(8) -0.0001(8) -0.0143(8)
O17 0.0586(13) 0.0597(13) 0.0589(13) -0.0124(9) 0.0006(9) -0.0270(9)
O18 0.0624(14) 0.0654(13) 0.0616(12) -0.0137(9) -0.0032(9) -0.0288(9)
O19 0.0346(11) 0.0360(11) 0.0338(11) -0.0087(8) -0.0004(8) -0.0158(8)
O20 0.0323(11) 0.0327(10) 0.0321(11) -0.0071(8) -0.0002(8) -0.0160(8)
O21 0.0342(11) 0.0316(10) 0.0312(11) -0.0076(8) -0.0007(8) -0.0145(8)
O22 0.0418(12) 0.0431(11) 0.0404(11) -0.0090(8) 0.0000(9) -0.0190(9)
O23 0.0302(11) 0.0310(10) 0.0295(10) -0.0066(8) 0.0002(8) -0.0138(8)
O24 0.0380(12) 0.0380(11) 0.0376(11) -0.0083(8) 0.0001(8) -0.0182(8)
O25 0.0351(11) 0.0342(11) 0.0339(11) -0.0060(8) 0.0010(8) -0.0167(8)
O26 0.0587(13) 0.0584(12) 0.0569(12) -0.0127(9) -0.0031(8) -0.0261(9)
O27 0.0359(12) 0.0355(11) 0.0362(11) -0.0068(8) -0.0006(8) -0.0176(8)
O28 0.0393(12) 0.0379(11) 0.0382(11) -0.0077(8) -0.0007(8) -0.0175(8)
O29 0.0387(12) 0.0385(11) 0.0388(11) -0.0091(8) 0.0002(8) -0.0184(8)
O30 0.0370(12) 0.0375(11) 0.0371(11) -0.0067(8) 0.0006(8) -0.0190(8)
O31 0.0409(12) 0.0398(11) 0.0404(11) -0.0072(8) 0.0001(9) -0.0199(9)
O32 0.0352(11) 0.0351(11) 0.0347(11) -0.0069(8) -0.0005(8) -0.0161(8)
O33 0.0381(12) 0.0376(11) 0.0365(11) -0.0093(8) -0.0008(8) -0.0168(8)
O34 0.0386(12) 0.0387(11) 0.0371(11) -0.0082(8) -0.0007(8) -0.0168(8)
O35 0.0282(11) 0.0288(10) 0.0286(10) -0.0058(8) -0.0002(8) -0.0137(8)
O36 0.0289(11) 0.0297(10) 0.0292(10) -0.0049(8) 0.0007(8) -0.0140(8)
O37 0.0414(12) 0.0401(11) 0.0407(11) -0.0082(8) -0.0005(9) -0.0192(9)
O38 0.0566(13) 0.0565(12) 0.0579(13) -0.0101(9) -0.0003(9) -0.0276(9)
O39 0.0768(18) 0.0896(19) 0.087(2) -0.0161(15) 0.0056(15) -0.0426(16)
O40 0.0589(14) 0.0613(13) 0.0606(13) -0.0120(9) -0.0008(9) -0.0281(9)
O41 0.0421(12) 0.0430(10) 0.0416(11) -0.0077(8) -0.0009(9) -0.0196(9)
O42 0.0589(13) 0.0572(12) 0.0585(13) -0.0111(9) 0.0003(9) -0.0282(9)
O43 0.0647(14) 0.0642(13) 0.0636(14) -0.0126(9) -0.0012(9) -0.0302(10)
O44 0.091(2) 0.0802(16) 0.095(2) -0.0246(15) 0.0021(16) -0.0302(13)
O45 0.138(2) 0.138(2) 0.137(2) -0.0265(10) -0.0012(10) -0.0653(13)
O46 0.135(2) 0.1066(16) 0.136(2) -0.0303(16) -0.0003(17) -0.0673(18)
O47 0.0772(15) 0.0845(12) 0.0775(14) -0.0153(9) 0.0018(9) -0.0369(10)
O48 0.0763(15) 0.0747(14) 0.0770(14) -0.0143(9) 0.0034(9) -0.0368(10)
O49 0.0529(13) 0.0534(12) 0.0528(12) -0.0105(9) -0.0001(9) -0.0247(9)
O50 0.0744(15) 0.0731(14) 0.0740(14) -0.0170(9) -0.0009(9) -0.0350(10)
O51 0.0972(17) 0.0979(17) 0.0982(17) -0.0196(10) 0.0011(10) -0.0469(11)
O53 0.0532(11) 0.0525(12) 0.0511(12) -0.0113(8) 0.0005(9) -0.0242(9)
O54 0.0571(13) 0.0593(11) 0.0574(13) -0.0114(9) -0.0001(9) -0.0285(9)
O55 0.0602(13) 0.0608(12) 0.0614(12) -0.0122(9) -0.0023(9) -0.0291(9)
O56 0.0888(17) 0.0869(16) 0.0876(16) -0.0189(9) -0.0002(10) -0.0410(10)
O57 0.1173(17) 0.1178(16) 0.1151(15) -0.0225(10) 0.0015(10) -0.0545(10)
O58 0.117(2) 0.126(2) 0.126(2) -0.0322(16) -0.0005(15) -0.0501(14)
O59 0.0551(13) 0.0555(12) 0.0527(12) -0.0127(9) -0.0007(9) -0.0242(9)
O60 0.0537(13) 0.0529(12) 0.0523(12) -0.0122(9) -0.0003(9) -0.0242(9)
O61 0.0732(18) 0.0822(19) 0.0782(18) -0.0179(14) -0.0122(14) -0.0313(14)
O62 0.0768(14) 0.0748(14) 0.0756(14) -0.0154(9) -0.0013(9) -0.0348(10)
O63 0.0892(16) 0.0889(16) 0.0898(16) -0.0167(9) 0.0010(10) -0.0436(11)
O65 0.0615(14) 0.0628(13) 0.0623(13) -0.0140(9) 0.0002(9) -0.0292(9)
O66 0.0438(12) 0.0444(11) 0.0437(12) -0.0080(8) -0.0009(9) -0.0207(9)
O67 0.0842(15) 0.0852(14) 0.0797(13) -0.0136(9) 0.0059(9) -0.0408(10)
O68 0.1121(19) 0.1124(18) 0.1132(18) -0.0234(10) -0.0009(10) -0.0539(11)
N1 0.0616(16) 0.0613(15) 0.0613(16) -0.0118(9) -0.0003(9) -0.0295(10)
N2 0.0686(15) 0.0674(16) 0.0679(16) -0.0141(9) -0.0007(9) -0.0324(11)
N3 0.0757(18) 0.0756(17) 0.0761(17) -0.0152(10) -0.0002(10) -0.0364(11)
N4 0.0750(17) 0.0753(17) 0.0746(17) -0.0155(10) -0.0002(10) -0.0353(11)
N5 0.0650(15) 0.0656(14) 0.0633(15) -0.0118(10) -0.0023(10) -0.0334(9)
N6 0.0915(17) 0.0881(14) 0.0898(16) -0.0171(9) -0.0002(10) -0.0420(10)
N7 0.0526(15) 0.0531(14) 0.0529(14) -0.0101(9) 0.0005(9) -0.0247(10)
N8 0.0861(19) 0.0855(18) 0.0866(19) -0.0175(10) -0.0009(10) -0.0413(12)
N9 0.153(3) 0.155(3) 0.155(3) -0.0305(11) -0.0007(10) -0.0730(16)
N10 0.110(2) 0.109(2) 0.110(2) -0.0244(10) -0.0018(10) -0.0522(12)
N11 0.0816(15) 0.0840(16) 0.0849(16) -0.0163(10) -0.0036(10) -0.0383(10)
N12 0.098(2) 0.098(2) 0.099(2) -0.0185(10) 0.0006(10) -0.0470(12)
N13 0.1106(17) 0.1086(17) 0.1103(16) -0.0225(10) -0.0021(10) -0.0535(10)
N14 0.0615(14) 0.0602(15) 0.0593(15) -0.0130(9) 0.0000(9) -0.0283(10)
N15 0.102(2) 0.102(2) 0.102(2) -0.0192(10) 0.0000(10) -0.0492(12)
N17 0.0601(15) 0.0579(14) 0.0633(13) -0.0151(9) -0.0045(9) -0.0286(10)
N18 0.132(2) 0.134(2) 0.135(2) -0.0263(10) -0.0004(10) -0.0635(13)
N19 0.149(3) 0.149(3) 0.149(3) -0.0287(11) -0.0003(10) -0.0709(15)
C1 0.0246(13) 0.0276(13) 0.0265(13) -0.0076(9) -0.0006(9) -0.0131(9)
C2 0.0270(13) 0.0249(13) 0.0250(13) -0.0047(9) -0.0005(9) -0.0134(9)
C3 0.0296(13) 0.0281(11) 0.0274(12) -0.0078(8) -0.0005(9) -0.0155(9)
C4 0.0272(13) 0.0269(13) 0.0257(13) -0.0076(9) 0.0001(9) -0.0129(9)
C5 0.0239(13) 0.0236(12) 0.0242(13) -0.0060(9) -0.0005(9) -0.0135(9)
C6 0.0293(14) 0.0276(13) 0.0271(13) -0.0056(9) -0.0003(9) -0.0124(9)
C7 0.037(2) 0.0380(18) 0.0366(18) -0.0068(14) 0.0001(15) -0.0186(15)
C8 0.0319(19) 0.0341(18) 0.0308(18) -0.0085(14) -0.0022(15) -0.0127(14)
C9 0.036(2) 0.0412(19) 0.0360(18) -0.0060(14) -0.0008(15) -0.0193(15)
C10 0.0337(14) 0.0331(14) 0.0331(14) -0.0076(9) 0.0008(9) -0.0155(10)
C11 0.0380(15) 0.0375(14) 0.0374(15) -0.0080(9) -0.0007(9) -0.0180(10)
C12 0.0430(15) 0.0426(15) 0.0420(15) -0.0083(9) 0.0006(9) -0.0203(10)
C13 0.0419(15) 0.0427(15) 0.0423(15) -0.0085(9) -0.0002(9) -0.0201(10)
C14 0.0325(14) 0.0317(13) 0.0315(14) -0.0073(9) 0.0005(9) -0.0149(10)
C15 0.0358(15) 0.0364(14) 0.0354(14) -0.0079(9) -0.0007(9) -0.0165(10)
C16 0.0451(16) 0.0444(15) 0.0444(16) -0.0085(9) -0.0003(9) -0.0213(10)
C17 0.0307(14) 0.0306(13) 0.0305(14) -0.0057(9) -0.0004(9) -0.0145(10)
C18 0.0325(14) 0.0320(13) 0.0307(14) -0.0069(9) 0.0003(9) -0.0146(10)
C19 0.0356(15) 0.0354(14) 0.0360(14) -0.0066(9) 0.0008(9) -0.0183(10)
C20 0.0386(15) 0.0382(14) 0.0383(15) -0.0082(9) 0.0006(9) -0.0186(10)
C21 0.0349(14) 0.0350(14) 0.0347(14) -0.0061(9) 0.0010(9) -0.0171(10)
C22 0.0251(13) 0.0249(13) 0.0247(13) -0.0049(9) -0.0001(9) -0.0117(9)
C23 0.0274(14) 0.0277(13) 0.0267(13) -0.0049(9) -0.0004(9) -0.0129(9)
C24 0.0282(14) 0.0275(13) 0.0275(13) -0.0049(9) 0.0007(9) -0.0130(9)
C25 0.0247(13) 0.0248(13) 0.0250(13) -0.0044(9) -0.0003(9) -0.0121(9)
C26 0.0374(13) 0.0348(12) 0.0360(13) -0.0065(9) -0.0016(9) -0.0153(9)
C27 0.0364(15) 0.0356(14) 0.0349(14) -0.0066(9) 0.0000(9) -0.0168(10)
C28 0.0491(16) 0.0483(16) 0.0485(16) -0.0105(10) -0.0005(10) -0.0228(11)
C29 0.0419(15) 0.0418(15) 0.0408(15) -0.0085(9) -0.0010(9) -0.0193(10)
C30 0.0308(14) 0.0316(13) 0.0309(14) -0.0070(9) 0.0001(9) -0.0147(10)
C31 0.0357(15) 0.0354(14) 0.0351(14) -0.0072(9) -0.0006(9) -0.0167(10)
C32 0.0367(15) 0.0362(14) 0.0358(14) -0.0070(9) -0.0002(9) -0.0170(10)
C33 0.0302(14) 0.0301(13) 0.0301(13) -0.0055(9) 0.0001(9) -0.0146(10)
C34 0.0324(14) 0.0291(13) 0.0299(14) -0.0055(9) -0.0003(9) -0.0157(10)
C35 0.0329(14) 0.0321(13) 0.0284(13) -0.0102(9) -0.0011(9) -0.0137(9)
C36 0.0332(14) 0.0294(13) 0.0281(13) -0.0079(9) -0.0026(9) -0.0147(9)
C37 0.0307(14) 0.0295(13) 0.0289(13) -0.0076(9) -0.0030(9) -0.0119(9)
C38 0.0381(12) 0.0353(13) 0.0346(13) -0.0086(9) -0.0034(9) -0.0173(9)
C39 0.0321(14) 0.0298(13) 0.0296(14) -0.0074(9) -0.0016(9) -0.0137(10)
C40 0.0355(19) 0.0348(18) 0.0363(18) -0.0056(14) 0.0000(15) -0.0179(15)
C41 0.039(2) 0.0395(18) 0.0380(19) -0.0088(14) -0.0014(15) -0.0188(15)
C42 0.0327(19) 0.0325(17) 0.0331(18) -0.0083(14) -0.0017(15) -0.0162(14)
C43 0.0284(14) 0.0280(13) 0.0272(13) -0.0067(9) -0.0007(9) -0.0125(9)
C44 0.0313(14) 0.0300(13) 0.0308(14) -0.0066(9) -0.0001(9) -0.0143(9)
C45 0.0291(14) 0.0288(13) 0.0284(13) -0.0059(9) -0.0004(9) -0.0135(9)
C46 0.0261(13) 0.0261(13) 0.0254(13) -0.0051(9) -0.0002(9) -0.0123(9)
C47 0.0240(13) 0.0245(12) 0.0238(13) -0.0052(9) 0.0000(9) -0.0113(9)
C48 0.0279(13) 0.0271(13) 0.0275(13) -0.0062(9) -0.0004(9) -0.0129(9)
C49 0.0348(14) 0.0347(14) 0.0344(14) -0.0069(9) -0.0002(9) -0.0162(10)
C50 0.0271(13) 0.0269(13) 0.0269(13) -0.0058(9) 0.0001(9) -0.0131(9)
C51 0.0332(14) 0.0330(14) 0.0319(14) -0.0071(9) 0.0001(9) -0.0150(10)
C52 0.0314(14) 0.0312(13) 0.0317(14) -0.0063(9) -0.0001(9) -0.0151(10)
C53 0.0350(14) 0.0350(14) 0.0343(14) -0.0075(9) -0.0007(9) -0.0163(10)
C54 0.0332(14) 0.0333(14) 0.0325(14) -0.0062(9) -0.0001(9) -0.0162(10)
C55 0.0323(14) 0.0311(13) 0.0322(14) -0.0068(9) -0.0002(9) -0.0155(10)
C56 0.0378(15) 0.0373(14) 0.0365(14) -0.0079(9) -0.0001(9) -0.0177(10)
C57 0.0371(15) 0.0379(14) 0.0364(14) -0.0071(9) 0.0001(9) -0.0175(10)
C58 0.0308(14) 0.0312(13) 0.0305(14) -0.0059(9) 0.0001(9) -0.0148(10)
C59 0.0429(13) 0.0460(14) 0.0455(14) -0.0083(9) -0.0003(9) -0.0214(10)
C60 0.0686(19) 0.0681(19) 0.0681(19) -0.0142(10) -0.0003(10) -0.0321(12)
C61 0.0659(19) 0.0663(19) 0.0660(19) -0.0132(10) -0.0002(10) -0.0312(12)
C62 0.0594(18) 0.0606(17) 0.0597(18) -0.0129(10) -0.0006(10) -0.0277(11)
C63 0.0569(18) 0.0569(17) 0.0568(17) -0.0125(10) 0.0001(10) -0.0259(11)
C64 0.0597(18) 0.0594(17) 0.0588(18) -0.0132(10) -0.0010(10) -0.0272(11)
C65 0.0570(18) 0.0565(17) 0.0559(17) -0.0131(10) 0.0002(10) -0.0264(11)
C66 0.0524(16) 0.0521(15) 0.0533(14) -0.0104(10) 0.0018(9) -0.0247(10)
C67 0.0237(13) 0.0242(12) 0.0235(13) -0.0055(9) -0.0001(9) -0.0112(9)
C68 0.0248(13) 0.0213(12) 0.0221(13) -0.0058(9) 0.0002(9) -0.0107(9)
C69 0.0303(14) 0.0275(13) 0.0274(13) -0.0086(9) -0.0019(9) -0.0120(9)
C70 0.0303(12) 0.0277(13) 0.0294(13) -0.0073(9) -0.0029(9) -0.0147(9)
C71 0.0225(13) 0.0251(12) 0.0217(13) -0.0046(9) -0.0003(9) -0.0117(9)
C72 0.0183(12) 0.0174(12) 0.0179(12) -0.0040(9) -0.0007(9) -0.0079(9)
C73 0.0344(19) 0.0340(18) 0.0337(18) -0.0086(14) 0.0016(15) -0.0148(14)
C74 0.0342(14) 0.0331(18) 0.0383(18) -0.0072(14) -0.0001(15) -0.0135(14)
C75 0.0317(19) 0.0299(17) 0.0293(17) -0.0062(14) -0.0005(14) -0.0141(14)
C76 0.0261(13) 0.0270(13) 0.0262(13) -0.0054(9) 0.0002(9) -0.0122(9)
C77 0.0268(13) 0.0274(13) 0.0262(13) -0.0055(9) 0.0000(9) -0.0123(9)
C78 0.0332(14) 0.0337(14) 0.0325(14) -0.0068(9) 0.0004(9) -0.0152(10)
C79 0.0353(15) 0.0354(14) 0.0352(14) -0.0066(9) -0.0007(9) -0.0167(10)
C80 0.0280(14) 0.0277(13) 0.0275(13) -0.0059(9) 0.0005(9) -0.0127(9)
C81 0.0324(14) 0.0325(14) 0.0321(14) -0.0072(9) -0.0004(9) -0.0150(10)
C82 0.0350(14) 0.0351(14) 0.0345(14) -0.0073(9) -0.0003(9) -0.0163(10)
C83 0.0321(14) 0.0330(14) 0.0326(14) -0.0066(9) -0.0002(9) -0.0157(10)
C84 0.0290(14) 0.0284(13) 0.0286(13) -0.0059(9) 0.0004(9) -0.0145(9)
C85 0.0296(14) 0.0292(13) 0.0296(14) -0.0053(9) 0.0002(9) -0.0140(10)
C86 0.0301(14) 0.0300(13) 0.0300(14) -0.0055(9) 0.0001(9) -0.0141(10)
C87 0.0299(14) 0.0306(13) 0.0306(14) -0.0062(9) -0.0001(9) -0.0143(10)
C88 0.0303(14) 0.0303(13) 0.0301(14) -0.0054(9) -0.0007(9) -0.0145(10)
C89 0.0352(15) 0.0349(14) 0.0351(14) -0.0069(9) 0.0006(9) -0.0168(10)
C90 0.0376(15) 0.0366(14) 0.0362(14) -0.0079(9) -0.0007(9) -0.0174(10)
C91 0.0289(14) 0.0288(13) 0.0291(13) -0.0051(9) -0.0003(9) -0.0141(9)
C92 0.0326(14) 0.0302(13) 0.0302(14) -0.0057(9) -0.0016(9) -0.0138(10)
C93 0.0310(14) 0.0306(13) 0.0305(14) -0.0057(9) -0.0003(9) -0.0141(10)
C94 0.0370(15) 0.0381(14) 0.0374(14) -0.0072(9) -0.0008(9) -0.0176(10)
C95 0.0377(15) 0.0382(14) 0.0384(15) -0.0074(9) 0.0000(9) -0.0182(10)
C96 0.0354(14) 0.0369(13) 0.0349(14) -0.0057(9) 0.0008(9) -0.0165(10)
C97 0.0492(16) 0.0469(14) 0.0485(15) -0.0113(9) -0.0021(9) -0.0230(10)
C98 0.0492(16) 0.0471(16) 0.0476(16) -0.0105(10) -0.0006(10) -0.0220(10)
C99 0.0458(14) 0.0438(15) 0.0456(14) -0.0086(9) 0.0030(9) -0.0212(10)
C100 0.0301(14) 0.0265(13) 0.0289(13) -0.0068(9) -0.0015(9) -0.0134(9)
C101 0.0259(13) 0.0256(13) 0.0254(13) -0.0059(9) 0.0019(9) -0.0137(9)
C102 0.0257(13) 0.0289(13) 0.0260(13) -0.0060(9) -0.0001(9) -0.0136(9)
C103 0.0326(14) 0.0315(13) 0.0308(14) -0.0081(9) -0.0027(9) -0.0137(10)
C104 0.0267(13) 0.0243(12) 0.0257(13) -0.0043(9) 0.0003(9) -0.0141(9)
C105 0.0270(14) 0.0302(13) 0.0281(13) -0.0071(9) 0.0002(9) -0.0134(9)
C106 0.0348(19) 0.0335(18) 0.0328(18) -0.0078(14) -0.0006(15) -0.0153(14)
C107 0.036(2) 0.0375(18) 0.0348(18) -0.0065(14) 0.0005(15) -0.0165(15)
C108 0.0349(19) 0.0355(18) 0.0346(18) -0.0062(14) 0.0013(15) -0.0176(15)
C109 0.0335(14) 0.0331(14) 0.0325(14) -0.0070(9) -0.0012(9) -0.0150(10)
C110 0.0358(15) 0.0361(14) 0.0359(14) -0.0068(9) 0.0009(9) -0.0169(10)
C111 0.0418(15) 0.0414(15) 0.0411(15) -0.0091(9) -0.0006(9) -0.0190(10)
C112 0.0428(15) 0.0425(15) 0.0415(15) -0.0081(9) -0.0008(9) -0.0200(10)
C113 0.0326(14) 0.0319(13) 0.0318(14) -0.0068(9) 0.0002(9) -0.0153(10)
C114 0.0342(14) 0.0350(14) 0.0345(14) -0.0080(9) -0.0009(9) -0.0161(10)
C115 0.0405(15) 0.0418(15) 0.0402(15) -0.0082(9) -0.0007(9) -0.0196(10)
C116 0.0349(15) 0.0350(14) 0.0346(14) -0.0063(9) 0.0009(9) -0.0171(10)
C117 0.0337(14) 0.0331(14) 0.0325(14) -0.0065(9) 0.0001(9) -0.0157(10)
C118 0.0362(15) 0.0355(14) 0.0359(14) -0.0070(9) 0.0001(9) -0.0168(10)
C119 0.0339(14) 0.0335(14) 0.0333(14) -0.0069(9) 0.0003(9) -0.0161(10)
C120 0.0323(14) 0.0322(13) 0.0319(14) -0.0065(9) 0.0001(9) -0.0153(10)
C121 0.0316(14) 0.0317(13) 0.0316(14) -0.0065(9) 0.0008(9) -0.0149(10)
C122 0.0302(14) 0.0296(13) 0.0293(13) -0.0059(9) 0.0003(9) -0.0143(9)
C123 0.0367(15) 0.0364(14) 0.0356(14) -0.0074(9) -0.0005(9) -0.0173(10)
C124 0.0341(14) 0.0342(14) 0.0343(14) -0.0065(9) 0.0001(9) -0.0162(10)
C125 0.0316(14) 0.0324(13) 0.0307(14) -0.0067(9) -0.0005(9) -0.0146(10)
C126 0.0301(14) 0.0297(13) 0.0298(14) -0.0054(9) 0.0002(9) -0.0149(10)
C127 0.0384(15) 0.0379(14) 0.0383(15) -0.0080(9) -0.0006(9) -0.0183(10)
C128 0.0307(14) 0.0308(13) 0.0304(14) -0.0048(9) 0.0005(9) -0.0152(10)
C129 0.0233(13) 0.0228(12) 0.0230(13) -0.0044(9) 0.0002(9) -0.0107(9)
C130 0.0275(14) 0.0278(13) 0.0277(13) -0.0057(9) -0.0005(9) -0.0134(9)
C131 0.0305(14) 0.0299(13) 0.0299(14) -0.0060(9) 0.0000(9) -0.0140(10)
C132 0.0224(13) 0.0220(12) 0.0223(13) -0.0044(9) 0.0001(9) -0.0108(9)
C133 0.073(3) 0.073(2) 0.074(2) -0.0147(17) 0.0019(18) -0.0340(18)
C134 0.0531(17) 0.0535(17) 0.0528(17) -0.0096(10) 0.0000(10) -0.0254(11)
C135 0.065(2) 0.064(2) 0.064(2) -0.0137(16) -0.0006(17) -0.0295(17)
C136 0.065(2) 0.066(2) 0.065(2) -0.0126(16) 0.0004(17) -0.0306(17)
C137 0.074(3) 0.075(2) 0.074(2) -0.0143(17) 0.0003(18) -0.0361(18)
C138 0.0572(13) 0.0607(16) 0.0600(16) -0.0124(10) -0.0007(10) -0.0278(10)
C139 0.076(3) 0.077(2) 0.076(2) -0.0151(17) -0.0018(18) -0.0361(18)
C140 0.072(2) 0.070(2) 0.069(2) -0.0152(17) -0.0019(17) -0.0332(18)
C141 0.057(2) 0.060(2) 0.057(2) -0.0123(16) 0.0002(17) -0.0273(17)
C142 0.0515(16) 0.0489(13) 0.0518(16) -0.0112(10) -0.0010(10) -0.0241(10)
C143 0.098(3) 0.096(3) 0.099(3) -0.0196(18) 0.0006(18) -0.0454(19)
C144 0.076(3) 0.076(2) 0.075(2) -0.0166(17) -0.0009(18) -0.0356(18)
C145 0.066(2) 0.067(2) 0.065(2) -0.0140(17) -0.0008(17) -0.0305(17)
C146 0.0549(17) 0.0548(17) 0.0543(17) -0.0104(10) -0.0003(10) -0.0256(11)
C147 0.059(2) 0.060(2) 0.058(2) -0.0115(16) 0.0007(17) -0.0282(17)
C148 0.059(2) 0.057(2) 0.059(2) -0.0108(16) 0.0016(17) -0.0271(17)
C149 0.089(3) 0.091(3) 0.088(3) -0.0188(18) -0.0006(18) -0.0404(19)
C150 0.085(2) 0.085(2) 0.085(2) -0.0169(10) -0.0003(10) -0.0401(13)
C151 0.096(3) 0.093(3) 0.097(3) -0.0220(18) 0.0009(18) -0.0436(19)
C152 0.094(3) 0.094(3) 0.091(3) -0.0195(18) 0.0003(18) -0.0434(19)
C153 0.120(3) 0.122(3) 0.120(3) -0.0287(19) -0.0012(19) -0.056(2)
C154 0.097(2) 0.100(2) 0.097(2) -0.0226(11) -0.0059(10) -0.0465(12)
C155 0.128(3) 0.132(3) 0.128(3) -0.0287(19) -0.0028(19) -0.061(2)
C156 0.111(3) 0.112(3) 0.111(3) -0.0257(19) -0.0015(19) -0.053(2)
C157 0.073(3) 0.072(2) 0.073(2) -0.0168(17) -0.0014(17) -0.0330(18)
C158 0.0701(17) 0.0717(17) 0.0697(15) -0.0139(10) 0.0027(9) -0.0331(10)
C159 0.091(3) 0.092(3) 0.090(3) -0.0223(18) 0.0011(18) -0.0413(19)
C160 0.078(3) 0.086(2) 0.080(2) -0.0088(17) 0.0040(18) -0.0366(18)
C161 0.093(3) 0.094(3) 0.095(3) -0.0189(18) -0.0012(18) -0.0440(19)
C162 0.0732(14) 0.0654(12) 0.0707(15) -0.0152(10) 0.0023(10) -0.0332(9)
C163 0.112(3) 0.109(3) 0.113(3) -0.0240(19) -0.0040(19) -0.054(2)
C164 0.096(3) 0.095(3) 0.098(3) -0.0165(18) 0.0010(18) -0.0468(19)
C165 0.105(3) 0.105(3) 0.106(3) -0.0240(18) -0.0014(19) -0.051(2)
C166 0.0878(19) 0.0882(19) 0.090(2) -0.0158(9) 0.0016(10) -0.0442(13)
C167 0.127(3) 0.126(3) 0.126(3) -0.0238(19) 0.0008(19) -0.061(2)
C168 0.120(3) 0.119(3) 0.119(3) -0.0228(19) 0.0002(19) -0.059(2)
C169 0.109(3) 0.109(3) 0.111(3) -0.0202(18) 0.0003(19) -0.052(2)
C170 0.098(2) 0.098(2) 0.099(2) -0.0193(11) 0.0005(10) -0.0469(14)
C171 0.135(4) 0.137(3) 0.140(3) -0.0253(19) 0.0013(19) -0.068(2)
C172 0.099(3) 0.099(3) 0.099(3) -0.0190(18) -0.0008(19) -0.047(2)
C173 0.099(3) 0.101(3) 0.099(3) -0.0204(18) -0.0014(19) -0.046(2)
C174 0.0688(17) 0.0698(17) 0.0696(18) -0.0147(10) -0.0016(9) -0.0337(12)
O52 0.0597(13) 0.0581(13) 0.0586(13) -0.0109(9) 0.0015(9) -0.0275(9)
N16 0.099(2) 0.099(2) 0.099(2) -0.0206(10) 0.0001(10) -0.0474(12)
C175 0.123(3) 0.125(3) 0.125(3) -0.0256(19) -0.0019(19) -0.060(2)
C176 0.102(3) 0.101(3) 0.102(3) -0.0218(18) -0.0007(19) -0.048(2)
C177 0.124(3) 0.122(3) 0.122(3) -0.0242(19) -0.0028(19) -0.059(2)
C178 0.129(2) 0.126(2) 0.127(2) -0.0255(11) -0.0005(10) -0.0606(13)
C179 0.151(4) 0.150(4) 0.150(4) -0.030(2) -0.002(2) -0.072(2)
C180 0.150(4) 0.149(4) 0.150(4) -0.029(2) 0.002(2) -0.071(2)
C181 0.092(3) 0.093(3) 0.091(3) -0.0214(18) 0.0016(18) -0.0432(19)
C183 0.121(3) 0.121(3) 0.118(3) -0.0265(19) -0.0015(19) -0.057(2)
C184 0.109(3) 0.110(3) 0.110(3) -0.0218(19) -0.0004(19) -0.052(2)
C182 0.121(3) 0.121(3) 0.120(3) -0.0236(11) -0.0008(10) -0.0575(16)
C185 0.084(3) 0.082(2) 0.083(3) -0.0162(17) 0.0002(18) -0.0388(18)
C186 0.0797(16) 0.0826(17) 0.0824(17) -0.0148(10) -0.0034(10) -0.0375(10)
O64 0.0704(13) 0.0683(13) 0.0685(13) -0.0142(9) 0.0023(9) -0.0335(9)
N20 0.134(3) 0.134(2) 0.133(3) -0.0273(11) -0.0011(10) -0.0632(14)
C187 0.152(4) 0.152(4) 0.153(4) -0.031(2) -0.001(2) -0.070(2)
C188 0.103(3) 0.103(3) 0.104(3) -0.0211(18) -0.0001(19) -0.048(2)

loop_
_atom_type_symbol
_atom_type_description
_atom_type_scat_dispersion_real
_atom_type_scat_dispersion_imag
_atom_type_scat_source
C C 0.0033 0.0016 'International Tables Vol C Tables 4.2.6.8 and 6.1.1.4'
H H 0.0000 0.0000 'International Tables Vol C Tables 4.2.6.8 and 6.1.1.4'
O O 0.0106 0.0060 'International Tables Vol C Tables 4.2.6.8 and 6.1.1.4'
Ba Ba -0.3244 2.2819 'International Tables Vol C Tables 4.2.6.8 and 6.1.1.4'
N N 0.0061 0.0033 'International Tables Vol C Tables 4.2.6.8 and 6.1.1.4'

loop_
_geom_angle_atom_site_label_1
_geom_angle_atom_site_label_2
_geom_angle_atom_site_label_3
_geom_angle
_geom_angle_site_symmetry_1
_geom_angle_site_symmetry_3
O37 Ba1 O5 80.97(8) . .
O37 Ba1 O34 88.91(8) . 1_464
O5 Ba1 O34 169.86(8) . 1_464
O37 Ba1 O8 155.75(8) . 1_645
O5 Ba1 O8 117.82(8) . 1_645
O34 Ba1 O8 72.08(8) 1_464 1_645
O37 Ba1 O9 143.12(9) . 1_645
O5 Ba1 O9 71.91(8) . 1_645
O34 Ba1 O9 117.44(8) 1_464 1_645
O8 Ba1 O9 46.74(8) 1_645 1_645
O37 Ba1 O36 92.12(8) . 1_564
O5 Ba1 O36 114.65(8) . 1_564
O34 Ba1 O36 66.02(9) 1_464 1_564
O8 Ba1 O36 66.72(8) 1_645 1_564
O9 Ba1 O36 77.60(8) 1_645 1_564
O37 Ba1 O35 82.81(8) . 1_564
O5 Ba1 O35 68.96(8) . 1_564
O34 Ba1 O35 110.52(8) 1_464 1_564
O8 Ba1 O35 89.78(8) 1_645 1_564
O9 Ba1 O35 64.54(8) 1_645 1_564
O36 Ba1 O35 45.75(7) 1_564 1_564
O37 Ba1 O38 114.61(9) . .
O5 Ba1 O38 76.60(9) . .
O34 Ba1 O38 107.46(9) 1_464 .
O8 Ba1 O38 86.07(9) 1_645 .
O9 Ba1 O38 83.26(9) 1_645 .
O36 Ba1 O38 152.78(8) 1_564 .
O35 Ba1 O38 138.35(9) 1_564 .
O37 Ba1 O40 76.88(9) . .
O5 Ba1 O40 92.24(9) . .
O34 Ba1 O40 84.85(9) 1_464 .
O8 Ba1 O40 115.01(9) 1_645 .
O9 Ba1 O40 127.56(9) 1_645 .
O36 Ba1 O40 149.19(8) 1_564 .
O35 Ba1 O40 154.33(8) 1_564 .
O38 Ba1 O40 44.30(9) . .
O37 Ba1 C33 158.97(10) . 1_645
O5 Ba1 C33 94.63(10) . 1_645
O34 Ba1 C33 95.04(10) 1_464 1_645
O8 Ba1 C33 23.57(9) 1_645 1_645
O9 Ba1 C33 23.17(8) 1_645 1_645
O36 Ba1 C33 70.90(9) 1_564 1_645
O35 Ba1 C33 76.45(10) 1_564 1_645
O38 Ba1 C33 83.91(10) . 1_645
O40 Ba1 C33 124.01(10) . 1_645
O37 Ba1 C132 83.72(9) . 1_564
O5 Ba1 C132 91.88(9) . 1_564
O34 Ba1 C132 87.55(10) 1_464 1_564
O8 Ba1 C132 80.63(9) 1_645 1_564
O9 Ba1 C132 72.93(9) 1_645 1_564
O36 Ba1 C132 23.24(8) 1_564 1_564
O35 Ba1 C132 23.04(8) 1_564 1_564
O38 Ba1 C132 155.85(10) . 1_564
O40 Ba1 C132 159.26(9) . 1_564
C33 Ba1 C132 75.84(10) 1_645 1_564
O37 Ba1 N2 95.54(11) . .
O5 Ba1 N2 83.70(10) . .
O34 Ba1 N2 96.79(10) 1_464 .
O8 Ba1 N2 101.42(10) 1_645 .
O9 Ba1 N2 105.55(10) 1_645 .
O36 Ba1 N2 161.07(10) 1_564 .
O35 Ba1 N2 152.56(10) 1_564 .
O38 Ba1 N2 22.29(9) . .
O40 Ba1 N2 22.01(9) . .
C33 Ba1 N2 104.46(11) 1_645 .
C132 Ba1 N2 175.58(11) 1_564 .
O41 Ba2 O53 99.93(9) . .
O41 Ba2 O42 138.21(9) . .
O53 Ba2 O42 88.02(10) . .
O41 Ba2 O35 75.59(8) . 1_564
O53 Ba2 O35 91.63(9) . 1_564
O42 Ba2 O35 145.65(9) . 1_564
O41 Ba2 O6 74.49(8) . 1_655
O53 Ba2 O6 86.27(9) . 1_655
O42 Ba2 O6 65.10(9) . 1_655
O35 Ba2 O6 149.15(7) 1_564 1_655
O41 Ba2 O9 138.96(8) . 1_645
O53 Ba2 O9 97.53(9) . 1_645
O42 Ba2 O9 78.96(9) . 1_645
O35 Ba2 O9 67.04(8) 1_564 1_645
O6 Ba2 O9 143.75(7) 1_655 1_645
O41 Ba2 O5 80.04(9) . .
O53 Ba2 O5 160.81(8) . .
O42 Ba2 O5 104.89(9) . .
O35 Ba2 O5 69.67(8) 1_564 .
O6 Ba2 O5 111.89(8) 1_655 .
O9 Ba2 O5 71.76(8) 1_645 .
O41 Ba2 O4 83.67(8) . .
O53 Ba2 O4 153.67(9) . .
O42 Ba2 O4 72.91(9) . .
O35 Ba2 O4 114.39(8) 1_564 .
O6 Ba2 O4 69.44(8) 1_655 .
O9 Ba2 O4 96.43(8) 1_645 .
O5 Ba2 O4 45.49(8) . .
O41 Ba2 C17 80.45(10) . .
O53 Ba2 C17 176.60(10) . .
O42 Ba2 C17 89.48(10) . .
O35 Ba2 C17 91.74(10) 1_564 .
O6 Ba2 C17 90.59(10) 1_655 .
O9 Ba2 C17 84.24(10) 1_645 .
O5 Ba2 C17 22.58(8) . .
O4 Ba2 C17 22.93(8) . .
O41 Ba2 Ba1 98.27(7) . .
O53 Ba2 Ba1 122.84(7) . .
O42 Ba2 Ba1 111.63(7) . .
O35 Ba2 Ba1 42.67(6) 1_564 .
O6 Ba2 Ba1 150.89(6) 1_655 .
O9 Ba2 Ba1 41.88(6) 1_645 .
O5 Ba2 Ba1 39.28(6) . .
O4 Ba2 Ba1 81.85(6) . .
C17 Ba2 Ba1 60.31(8) . .
O41 Ba2 Ba3 95.17(6) . .
O53 Ba2 Ba3 116.74(7) . .
O42 Ba2 Ba3 46.33(7) . .
O35 Ba2 Ba3 151.45(6) 1_564 .
O6 Ba2 Ba3 40.40(6) 1_655 .
O9 Ba2 Ba3 109.47(6) 1_645 .
O5 Ba2 Ba3 82.23(6) . .
O4 Ba2 Ba3 37.08(6) . .
C17 Ba2 Ba3 59.87(8) . .
Ba1 Ba2 Ba3 114.878(19) . .
O4 Ba3 O13 171.48(9) . .
O4 Ba3 O51 84.33(11) . .
O13 Ba3 O51 104.15(11) . .
O4 Ba3 O43 99.98(9) . .
O13 Ba3 O43 82.21(9) . .
O51 Ba3 O43 82.27(12) . .
O4 Ba3 O47 110.25(10) . .
O13 Ba3 O47 70.47(10) . .
O51 Ba3 O47 83.85(12) . .
O43 Ba3 O47 145.15(11) . .
O4 Ba3 O7 98.55(8) . 1_655
O13 Ba3 O7 73.87(8) . 1_655
O51 Ba3 O7 147.86(10) . 1_655
O43 Ba3 O7 127.97(10) . 1_655
O47 Ba3 O7 65.02(10) . 1_655
O4 Ba3 O6 71.14(8) . 1_655
O13 Ba3 O6 100.48(8) . 1_655
O51 Ba3 O6 154.88(10) . 1_655
O43 Ba3 O6 96.39(9) . 1_655
O47 Ba3 O6 109.26(10) . 1_655
O7 Ba3 O6 46.24(7) 1_655 1_655
O4 Ba3 O45 69.06(12) . .
O13 Ba3 O45 111.04(12) . .
O51 Ba3 O45 80.85(13) . .
O43 Ba3 O45 160.68(13) . .
O47 Ba3 O45 41.21(12) . .
O7 Ba3 O45 70.64(12) 1_655 .
O6 Ba3 O45 94.90(11) 1_655 .
O4 Ba3 O42 69.90(9) . .
O13 Ba3 O42 107.48(8) . .
O51 Ba3 O42 108.31(11) . .
O43 Ba3 O42 42.69(9) . .
O47 Ba3 O42 167.65(10) . .
O7 Ba3 O42 102.63(9) 1_655 .
O6 Ba3 O42 58.69(8) 1_655 .
O45 Ba3 O42 136.66(11) . .
O4 Ba3 C25 83.53(10) . 1_655
O13 Ba3 C25 88.05(9) . 1_655
O51 Ba3 C25 161.21(11) . 1_655
O43 Ba3 C25 113.96(11) . 1_655
O47 Ba3 C25 86.97(11) . 1_655
O7 Ba3 C25 23.33(8) 1_655 1_655
O6 Ba3 C25 22.96(8) 1_655 1_655
O45 Ba3 C25 81.44(12) . 1_655
O42 Ba3 C25 80.76(10) . 1_655
O4 Ba3 N5 87.99(10) . .
O13 Ba3 N5 91.48(10) . .
O51 Ba3 N5 98.59(12) . .
O43 Ba3 N5 21.35(9) . .
O47 Ba3 N5 161.76(11) . .
O7 Ba3 N5 113.46(10) 1_655 .
O6 Ba3 N5 75.78(10) 1_655 .
O45 Ba3 N5 157.01(13) . .
O42 Ba3 N5 22.12(8) . .
C25 Ba3 N5 95.26(11) 1_655 .
O4 Ba3 Ba4 132.56(6) . .
O13 Ba3 Ba4 42.02(5) . .
O51 Ba3 Ba4 120.76(9) . .
O43 Ba3 Ba4 121.37(7) . .
O47 Ba3 Ba4 44.47(9) . .
O7 Ba3 Ba4 38.43(5) 1_655 .
O6 Ba3 Ba4 81.42(5) 1_655 .
O45 Ba3 Ba4 75.84(11) . .
O42 Ba3 Ba4 125.90(7) . .
C25 Ba3 Ba4 60.11(7) 1_655 .
N5 Ba3 Ba4 122.23(8) . .
O50 Ba4 O17 94.65(11) . .
O50 Ba4 O7 86.90(9) . 1_655
O17 Ba4 O7 133.72(10) . 1_655
O50 Ba4 O49 100.14(11) . .
O17 Ba4 O49 150.70(9) . .
O7 Ba4 O49 72.66(9) 1_655 .
O50 Ba4 O15 88.62(10) . 1_565
O17 Ba4 O15 76.41(10) . 1_565
O7 Ba4 O15 149.80(9) 1_655 1_565
O49 Ba4 O15 78.80(9) . 1_565
O50 Ba4 O14 154.78(9) . .
O17 Ba4 O14 69.03(9) . .
O7 Ba4 O14 118.31(8) 1_655 .
O49 Ba4 O14 87.77(8) . .
O15 Ba4 O14 69.31(8) 1_565 .
O50 Ba4 O13 158.37(9) . .
O17 Ba4 O13 92.55(9) . .
O7 Ba4 O13 73.48(8) 1_655 .
O49 Ba4 O13 82.91(9) . .
O15 Ba4 O13 112.91(8) 1_565 .
O14 Ba4 O13 45.86(7) . .
O50 Ba4 O47 98.29(11) . .
O17 Ba4 O47 69.92(10) . .
O7 Ba4 O47 64.12(9) 1_655 .
O49 Ba4 O47 131.60(10) . .
O15 Ba4 O47 146.03(9) 1_565 .
O14 Ba4 O47 93.98(9) . .
O13 Ba4 O47 65.25(9) . .
O50 Ba4 C50 177.91(11) . .
O17 Ba4 C50 84.01(10) . .
O7 Ba4 C50 95.19(9) 1_655 .
O49 Ba4 C50 80.39(10) . .
O15 Ba4 C50 89.50(10) 1_565 .
O14 Ba4 C50 23.13(8) . .
O13 Ba4 C50 23.59(8) . .
O47 Ba4 C50 82.77(11) . .
O50 Ba4 Ba5 112.66(8) . .
O17 Ba4 Ba5 42.97(7) . .
O7 Ba4 Ba5 159.61(6) 1_655 .
O49 Ba4 Ba5 107.73(7) . .
O15 Ba4 Ba5 42.39(6) 1_565 .
O14 Ba4 Ba5 42.41(5) . .
O13 Ba4 Ba5 86.26(5) . .
O47 Ba4 Ba5 105.55(7) . .
C50 Ba4 Ba5 65.28(7) . .
O50 Ba4 Ba3 119.47(8) . .
O17 Ba4 Ba3 102.73(8) . .
O7 Ba4 Ba3 41.10(6) 1_655 .
O49 Ba4 Ba3 91.82(7) . .
O15 Ba4 Ba3 151.69(6) 1_565 .
O14 Ba4 Ba3 83.81(6) . .
O13 Ba4 Ba3 38.91(5) . .
O47 Ba4 Ba3 40.71(7) . .
C50 Ba4 Ba3 62.46(8) . .
Ba5 Ba4 Ba3 119.386(15) . .
O26 Ba5 O23 96.16(9) 1_645 .
O26 Ba5 O48 86.85(11) 1_645 .
O23 Ba5 O48 87.75(10) . .
O26 Ba5 O14 80.96(9) 1_645 .
O23 Ba5 O14 174.22(8) . .
O48 Ba5 O14 87.10(10) . .
O26 Ba5 O15 113.37(10) 1_645 1_565
O23 Ba5 O15 117.62(8) . 1_565
O48 Ba5 O15 143.79(10) . 1_565
O14 Ba5 O15 68.15(8) . 1_565
O26 Ba5 O17 142.07(10) 1_645 .
O23 Ba5 O17 114.63(9) . .
O48 Ba5 O17 73.48(10) . .
O14 Ba5 O17 66.24(9) . .
O15 Ba5 O17 72.48(9) 1_565 .
O26 Ba5 O18 160.44(10) 1_645 .
O23 Ba5 O18 70.30(9) . .
O48 Ba5 O18 78.80(11) . .
O14 Ba5 O18 111.17(9) . .
O15 Ba5 O18 85.84(9) 1_565 .
O17 Ba5 O18 45.06(9) . .
O26 Ba5 O16 106.18(10) 1_645 1_565
O23 Ba5 O16 74.33(8) . 1_565
O48 Ba5 O16 158.66(9) . 1_565
O14 Ba5 O16 111.24(8) . 1_565
O15 Ba5 O16 45.77(8) 1_565 1_565
O17 Ba5 O16 103.22(9) . 1_565
O18 Ba5 O16 84.22(9) . 1_565
O26 Ba5 O27 45.99(9) 1_645 1_645
O23 Ba5 O27 67.16(8) . 1_645
O48 Ba5 O27 119.17(9) . 1_645
O14 Ba5 O27 113.36(8) . 1_645
O15 Ba5 O27 95.38(8) 1_565 1_645
O17 Ba5 O27 167.29(9) . 1_645
O18 Ba5 O27 132.34(9) . 1_645
O16 Ba5 O27 64.64(8) 1_565 1_645
O26 Ba5 C66 155.64(13) 1_645 .
O23 Ba5 C66 90.66(11) . .
O48 Ba5 C66 70.04(12) . .
O14 Ba5 C66 90.03(11) . .
O15 Ba5 C66 83.48(12) 1_565 .
O17 Ba5 C66 23.98(10) . .
O18 Ba5 C66 22.16(10) . .
O16 Ba5 C66 98.17(12) 1_565 .
O27 Ba5 C66 154.43(12) 1_645 .
O26 Ba5 C58 113.24(11) 1_645 1_565
O23 Ba5 C58 95.58(10) . 1_565
O48 Ba5 C58 159.04(10) . 1_565
O14 Ba5 C58 90.17(10) . 1_565
O15 Ba5 C58 22.84(8) 1_565 1_565
O17 Ba5 C58 86.40(10) . 1_565
O18 Ba5 C58 82.86(10) . 1_565
O16 Ba5 C58 23.05(8) 1_565 1_565
O27 Ba5 C58 80.89(9) 1_645 1_565
C66 Ba5 C58 89.20(13) . 1_565
O26 Ba5 C99 23.31(11) 1_645 1_645
O23 Ba5 C99 81.99(10) . 1_645
O48 Ba5 C99 104.65(12) . 1_645
O14 Ba5 C99 96.80(10) . 1_645
O15 Ba5 C99 104.20(11) 1_565 1_645
O17 Ba5 C99 162.90(11) . 1_645
O18 Ba5 C99 152.00(11) . 1_645
O16 Ba5 C99 84.56(11) 1_565 1_645
O27 Ba5 C99 22.74(9) 1_645 1_645
C66 Ba5 C99 171.20(13) . 1_645
C58 Ba5 C99 96.30(12) 1_565 1_645
O27 Ba6 O54 142.62(9) 1_645 .
O27 Ba6 O55 96.11(10) 1_645 .
O54 Ba6 O55 90.17(10) . .
O27 Ba6 O22 100.11(9) 1_645 .
O54 Ba6 O22 82.88(9) . .
O55 Ba6 O22 161.07(10) . .
O27 Ba6 O16 69.99(8) 1_645 1_565
O54 Ba6 O16 74.80(8) . 1_565
O55 Ba6 O16 80.70(9) . 1_565
O22 Ba6 O16 114.04(9) . 1_565
O27 Ba6 O25 141.03(8) 1_645 1_655
O54 Ba6 O25 74.57(9) . 1_655
O55 Ba6 O25 94.23(10) . 1_655
O22 Ba6 O25 66.97(9) . 1_655
O16 Ba6 O25 148.92(7) 1_565 1_655
O27 Ba6 O56 78.14(10) 1_645 .
O54 Ba6 O56 135.00(10) . .
O55 Ba6 O56 106.27(11) . .
O22 Ba6 O56 68.02(11) . .
O16 Ba6 O56 147.99(10) 1_565 .
O25 Ba6 O56 62.89(10) 1_655 .
O27 Ba6 O23 68.13(8) 1_645 .
O54 Ba6 O23 89.65(9) . .
O55 Ba6 O23 151.89(9) . .
O22 Ba6 O23 46.14(8) . .
O16 Ba6 O23 72.15(8) 1_565 .
O25 Ba6 O23 112.76(8) 1_655 .
O56 Ba6 O23 93.48(11) . .
O27 Ba6 C83 85.58(10) 1_645 .
O54 Ba6 C83 83.80(10) . .
O55 Ba6 C83 171.96(10) . .
O22 Ba6 C83 22.85(9) . .
O16 Ba6 C83 92.55(10) 1_565 .
O25 Ba6 C83 89.31(10) 1_655 .
O56 Ba6 C83 81.77(12) . .
O23 Ba6 C83 23.47(8) . .
O27 Ba6 Ba5 44.16(6) 1_645 .
O54 Ba6 Ba5 99.92(7) . .
O55 Ba6 Ba5 113.83(7) . .
O22 Ba6 Ba5 84.79(7) . .
O16 Ba6 Ba5 41.97(6) 1_565 .
O25 Ba6 Ba5 151.60(6) 1_655 .
O56 Ba6 Ba5 110.26(9) . .
O23 Ba6 Ba5 38.84(5) . .
C83 Ba6 Ba5 62.30(8) . .
O27 Ba6 Ba7 108.88(6) 1_645 .
O54 Ba6 Ba7 95.06(7) . .
O55 Ba6 Ba7 128.85(7) . .
O22 Ba6 Ba7 35.38(6) . .
O16 Ba6 Ba7 149.41(6) 1_565 .
O25 Ba6 Ba7 40.02(6) 1_655 .
O56 Ba6 Ba7 42.18(8) . .
O23 Ba6 Ba7 79.13(5) . .
C83 Ba6 Ba7 57.30(8) . .
Ba5 Ba6 Ba7 115.192(19) . .
O22 Ba7 O31 166.51(9) . .
O22 Ba7 O63 110.75(11) . .
O31 Ba7 O63 72.88(11) . .
O22 Ba7 O68 70.88(11) . .
O31 Ba7 O68 121.85(11) . .
O63 Ba7 O68 69.61(13) . .
O22 Ba7 O57 109.69(12) . .
O31 Ba7 O57 75.07(12) . .
O63 Ba7 O57 128.92(12) . .
O68 Ba7 O57 96.19(14) . .
O22 Ba7 O25 66.93(9) . 1_655
O31 Ba7 O25 103.67(9) . 1_655
O63 Ba7 O25 152.97(10) . 1_655
O68 Ba7 O25 129.08(11) . 1_655
O57 Ba7 O25 73.23(11) . 1_655
O22 Ba7 O24 100.56(8) . 1_655
O31 Ba7 O24 66.52(8) . 1_655
O63 Ba7 O24 112.86(10) . 1_655
O68 Ba7 O24 171.19(10) . 1_655
O57 Ba7 O24 88.62(11) . 1_655
O25 Ba7 O24 45.54(8) 1_655 1_655
O22 Ba7 O60 87.93(9) . .
O31 Ba7 O60 82.40(9) . .
O63 Ba7 O60 62.27(10) . .
O68 Ba7 O60 115.10(12) . .
O57 Ba7 O60 148.00(12) . .
O25 Ba7 O60 90.75(9) 1_655 .
O24 Ba7 O60 61.34(9) 1_655 .
O22 Ba7 O56 67.41(11) . .
O31 Ba7 O56 117.53(11) . .
O63 Ba7 O56 145.07(12) . .
O68 Ba7 O56 77.55(13) . .
O57 Ba7 O56 42.65(12) . .
O25 Ba7 O56 60.89(10) 1_655 .
O24 Ba7 O56 101.42(10) 1_655 .
O60 Ba7 O56 147.56(10) . .
O22 Ba7 C91 84.05(10) . 1_655
O31 Ba7 C91 84.53(10) . 1_655
O63 Ba7 C91 134.54(11) . 1_655
O68 Ba7 C91 151.43(12) . 1_655
O57 Ba7 C91 79.21(12) . 1_655
O25 Ba7 C91 22.60(8) 1_655 1_655
O24 Ba7 C91 22.99(8) 1_655 1_655
O60 Ba7 C91 76.25(10) . 1_655
O56 Ba7 C91 80.36(11) . 1_655
O22 Ba7 N13 87.11(13) . .
O31 Ba7 N13 97.00(13) . .
O63 Ba7 N13 144.45(13) . .
O68 Ba7 N13 89.20(15) . .
O57 Ba7 N13 22.58(12) . .
O25 Ba7 N13 61.95(12) 1_655 .
O24 Ba7 N13 92.51(13) 1_655 .
O60 Ba7 N13 151.91(13) . .
O56 Ba7 N13 20.57(11) . .
C91 Ba7 N13 75.74(13) 1_655 .
O22 Ba7 Ba8 125.37(6) . .
O31 Ba7 Ba8 42.11(6) . .
O63 Ba7 Ba8 73.04(9) . .
O68 Ba7 Ba8 142.63(10) . .
O57 Ba7 Ba8 106.38(10) . .
O25 Ba7 Ba8 86.51(6) 1_655 .
O24 Ba7 Ba8 41.06(6) 1_655 .
O60 Ba7 Ba8 43.78(7) . .
O56 Ba7 Ba8 138.31(9) . .
C91 Ba7 Ba8 64.04(8) 1_655 .
N13 Ba7 Ba8 122.11(12) . .
O62 Ba8 O24 87.56(10) . 1_655
O62 Ba8 O33 110.46(10) . 1_465
O24 Ba8 O33 161.79(8) 1_655 1_465
O62 Ba8 O32 147.57(11) . .
O24 Ba8 O32 92.78(8) 1_655 .
O33 Ba8 O32 70.71(8) 1_465 .
O62 Ba8 O59 81.02(11) . .
O24 Ba8 O59 109.46(9) 1_655 .
O33 Ba8 O59 77.11(9) 1_465 .
O32 Ba8 O59 128.66(9) . .
O62 Ba8 O31 154.50(10) . .
O24 Ba8 O31 68.21(8) 1_655 .
O33 Ba8 O31 94.24(8) 1_465 .
O32 Ba8 O31 46.66(8) . .
O59 Ba8 O31 99.13(9) . .
O62 Ba8 O66 84.76(10) . 1_465
O24 Ba8 O66 114.27(9) 1_655 1_465
O33 Ba8 O66 66.63(9) 1_465 1_465
O32 Ba8 O66 65.58(9) . 1_465
O59 Ba8 O66 133.14(10) . 1_465
O31 Ba8 O66 111.81(9) . 1_465
O62 Ba8 O60 79.82(10) . .
O24 Ba8 O60 63.56(10) 1_655 .
O33 Ba8 O60 120.71(10) 1_465 .
O32 Ba8 O60 128.85(9) . .
O59 Ba8 O60 45.91(9) . .
O31 Ba8 O60 82.20(9) . .
O66 Ba8 O60 164.47(8) 1_465 .
O62 Ba8 C116 160.98(12) . .
O24 Ba8 C116 79.29(10) 1_655 .
O33 Ba8 C116 82.59(10) 1_465 .
O32 Ba8 C116 22.96(9) . .
O59 Ba8 C116 116.22(11) . .
O31 Ba8 C116 23.74(9) . .
O66 Ba8 C116 88.18(11) 1_465 .
O60 Ba8 C116 105.93(11) . .
O62 Ba8 N14 77.38(12) . .
O24 Ba8 N14 87.03(10) 1_655 .
O33 Ba8 N14 99.16(10) 1_465 .
O32 Ba8 N14 135.05(10) . .
O59 Ba8 N14 22.53(9) . .
O31 Ba8 N14 92.97(10) . .
O66 Ba8 N14 151.65(10) 1_465 .
O60 Ba8 N14 23.58(9) . .
C116 Ba8 N14 115.18(12) . .
O62 Ba8 O67 81.40(11) . 1_465
O24 Ba8 O67 75.19(9) 1_655 1_465
O33 Ba8 O67 104.10(9) 1_465 1_465
O32 Ba8 O67 67.43(9) . 1_465
O59 Ba8 O67 161.58(9) . 1_465
O31 Ba8 O67 99.10(9) . 1_465
O66 Ba8 O67 39.10(9) 1_465 1_465
O60 Ba8 O67 135.04(10) . 1_465
C116 Ba8 O67 81.99(11) . 1_465
N14 Ba8 O67 152.81(10) . 1_465
O62 Ba8 N17 90.88(12) . 1_465
O24 Ba8 N17 94.73(10) 1_655 1_465
O33 Ba8 N17 82.77(10) 1_465 1_465
O32 Ba8 N17 56.75(10) . 1_465
O59 Ba8 N17 153.98(10) . 1_465
O31 Ba8 N17 98.65(10) . 1_465
O66 Ba8 N17 20.85(9) 1_465 1_465
O60 Ba8 N17 156.47(11) . 1_465
C116 Ba8 N17 76.73(12) . 1_465
N14 Ba8 N17 168.06(11) . 1_465
O67 Ba8 N17 21.45(8) 1_465 1_465
O64 Ba9 O52 88.64(11) . .
O64 Ba9 O36 93.63(10) . 1_655
O52 Ba9 O36 141.10(8) . 1_655
O64 Ba9 O32 94.95(10) . 1_645
O52 Ba9 O32 76.25(9) . 1_645
O36 Ba9 O32 141.86(8) 1_655 1_645
O64 Ba9 O34 151.04(9) . .
O52 Ba9 O34 94.47(10) . .
O36 Ba9 O34 66.36(9) 1_655 .
O32 Ba9 O34 113.77(9) 1_645 .
O64 Ba9 O8 82.27(10) . 1_736
O52 Ba9 O8 73.83(9) . 1_736
O36 Ba9 O8 68.05(8) 1_655 1_736
O32 Ba9 O8 150.00(8) 1_645 1_736
O34 Ba9 O8 71.08(8) . 1_736
O64 Ba9 O66 112.42(10) . .
O52 Ba9 O66 136.04(9) . .
O36 Ba9 O66 78.10(8) 1_655 .
O32 Ba9 O66 64.28(8) 1_645 .
O34 Ba9 O66 84.82(9) . .
O8 Ba9 O66 144.05(8) 1_736 .
O64 Ba9 O33 163.12(9) . .
O52 Ba9 O33 85.50(9) . .
O36 Ba9 O33 100.87(8) 1_655 .
O32 Ba9 O33 68.28(8) 1_645 .
O34 Ba9 O33 45.52(8) . .
O8 Ba9 O33 111.09(8) 1_736 .
O66 Ba9 O33 63.02(9) . .
O64 Ba9 O65 69.01(10) . .
O52 Ba9 O65 133.32(9) . .
O36 Ba9 O65 82.73(9) 1_655 .
O32 Ba9 O65 66.08(9) 1_645 .
O34 Ba9 O65 125.00(9) . .
O8 Ba9 O65 137.46(9) 1_736 .
O66 Ba9 O65 43.47(9) . .
O33 Ba9 O65 104.10(9) . .
O64 Ba9 C124 172.87(10) . .
O52 Ba9 C124 88.80(11) . .
O36 Ba9 C124 84.22(10) 1_655 .
O32 Ba9 C124 90.90(10) 1_645 .
O34 Ba9 C124 22.88(9) . .
O8 Ba9 C124 90.63(10) 1_736 .
O66 Ba9 C124 73.84(10) . .
O33 Ba9 C124 22.70(8) . .
O65 Ba9 C124 117.30(10) . .
O64 Ba9 N17 90.62(12) . .
O52 Ba9 N17 134.43(10) . .
O36 Ba9 N17 84.42(9) 1_655 .
O32 Ba9 N17 58.43(10) 1_645 .
O34 Ba9 N17 107.09(10) . .
O8 Ba9 N17 150.92(10) 1_736 .
O66 Ba9 N17 22.53(9) . .
O33 Ba9 N17 82.32(10) . .
O65 Ba9 N17 21.90(9) . .
C124 Ba9 N17 95.92(12) . .
O64 Ba9 Ba1 112.29(7) . 1_646
O52 Ba9 Ba1 101.79(7) . 1_646
O36 Ba9 Ba1 42.07(6) 1_655 1_646
O32 Ba9 Ba1 152.71(6) 1_645 1_646
O34 Ba9 Ba1 38.93(6) . 1_646
O8 Ba9 Ba1 40.88(5) 1_736 1_646
O66 Ba9 Ba1 104.53(6) . 1_646
O33 Ba9 Ba1 84.43(6) . 1_646
O65 Ba9 Ba1 124.34(7) . 1_646
C124 Ba9 Ba1 61.81(8) . 1_646
N17 Ba9 Ba1 120.33(8) . 1_646
C11 O1 C10 116.6(3) . .
C27 O2 C26 116.6(3) . .
C19 O3 C18 120.6(3) . .
C17 O4 Ba3 162.6(3) . .
C17 O4 Ba2 93.7(3) . .
Ba3 O4 Ba2 101.99(10) . .
C17 O5 Ba1 147.8(3) . .
C17 O5 Ba2 99.7(3) . .
Ba1 O5 Ba2 100.07(9) . .
C25 O6 Ba2 147.7(2) . 1_455
C25 O6 Ba3 94.5(2) . 1_455
Ba2 O6 Ba3 101.05(9) 1_455 1_455
C25 O7 Ba4 149.9(3) . 1_455
C25 O7 Ba3 94.7(2) . 1_455
Ba4 O7 Ba3 100.47(9) 1_455 1_455
C33 O8 Ba9 133.4(3) . 1_374
C33 O8 Ba1 94.5(2) . 1_465
Ba9 O8 Ba1 98.31(8) 1_374 1_465
C33 O9 Ba2 156.5(3) . 1_465
C33 O9 Ba1 93.6(3) . 1_465
Ba2 O9 Ba1 97.43(8) 1_465 1_465
C44 O10 C43 119.1(3) . .
C52 O11 C51 119.0(3) . .
C60 O12 C59 114.9(4) . .
C50 O13 Ba3 168.9(3) . .
C50 O13 Ba4 91.3(2) . .
Ba3 O13 Ba4 99.07(8) . .
C50 O14 Ba4 95.3(2) . .
C50 O14 Ba5 165.2(3) . .
Ba4 O14 Ba5 95.53(8) . .
C58 O15 Ba4 152.7(3) . 1_545
C58 O15 Ba5 95.6(3) . 1_545
Ba4 O15 Ba5 96.42(10) 1_545 1_545
C58 O16 Ba6 165.7(3) . 1_545
C58 O16 Ba5 93.4(3) . 1_545
Ba6 O16 Ba5 97.69(8) 1_545 1_545
C66 O17 Ba4 145.0(3) . .
C66 O17 Ba5 90.2(3) . .
Ba4 O17 Ba5 97.44(11) . .
C66 O18 Ba5 91.9(3) . .
C77 O19 C76 115.4(3) . .
C85 O20 C84 120.1(3) . .
C93 O21 C92 116.6(3) . .
C83 O22 Ba7 145.1(3) . .
C83 O22 Ba6 100.6(3) . .
Ba7 O22 Ba6 108.15(11) . .
C83 O23 Ba5 170.9(3) . .
C83 O23 Ba6 90.8(3) . .
Ba5 O23 Ba6 98.13(9) . .
C91 O24 Ba8 170.1(3) . 1_455
C91 O24 Ba7 94.8(3) . 1_455
Ba8 O24 Ba7 94.88(9) 1_455 1_455
C91 O25 Ba6 158.5(3) . 1_455
C91 O25 Ba7 96.2(3) . 1_455
Ba6 O25 Ba7 101.05(9) 1_455 1_455
C99 O26 Ba5 103.0(3) . 1_465
C99 O27 Ba6 168.0(3) . 1_465
C99 O27 Ba5 89.6(3) . 1_465
Ba6 O27 Ba5 97.11(8) 1_465 1_465
C110 O28 C109 116.6(3) . .
C118 O29 C117 117.8(3) . .
C126 O30 C125 119.6(3) . .
C116 O31 Ba7 156.2(3) . .
C116 O31 Ba8 93.8(3) . .
Ba7 O31 Ba8 96.50(9) . .
C116 O32 Ba9 145.4(3) . 1_465
C116 O32 Ba8 95.1(3) . .
Ba9 O32 Ba8 103.47(9) 1_465 .
C124 O33 Ba8 151.2(3) . 1_645
C124 O33 Ba9 93.0(3) . .
Ba8 O33 Ba9 100.76(10) 1_645 .
C124 O34 Ba1 159.9(3) . 1_646
C124 O34 Ba9 99.2(3) . .
Ba1 O34 Ba9 100.88(10) 1_646 .
C132 O35 Ba2 147.6(2) . 1_546
C132 O35 Ba1 93.9(2) . 1_546
Ba2 O35 Ba1 96.88(8) 1_546 1_546
C132 O36 Ba9 159.9(3) . 1_455
C132 O36 Ba1 94.1(2) . 1_546
Ba9 O36 Ba1 97.52(9) 1_455 1_546
C134 O37 Ba1 143.2(3) . .
N2 O38 Ba1 98.8(3) . .
N2 O40 Ba1 96.6(3) . .
C142 O41 Ba2 174.0(3) . .
N5 O42 Ba2 177.5(3) . .
N5 O42 Ba3 85.9(3) . .
Ba2 O42 Ba3 94.62(9) . .
N5 O43 Ba3 104.8(3) . .
N6 O45 Ba3 94.2(4) . .
N6 O47 Ba3 111.0(4) . .
N6 O47 Ba4 112.7(4) . .
Ba3 O47 Ba4 94.82(12) . .
C154 O48 Ba5 134.1(4) . .
C146 O49 Ba4 148.2(3) . .
C150 O50 Ba4 144.4(4) . .
C178 O51 Ba3 126.9(5) . .
C138 O53 Ba2 166.0(3) . .
C162 O54 Ba6 169.3(4) . .
C158 O55 Ba6 131.6(4) . .
N13 O56 Ba6 129.2(5) . .
N13 O56 Ba7 97.1(4) . .
Ba6 O56 Ba7 97.38(12) . .
N13 O57 Ba7 99.9(4) . .
N14 O59 Ba8 99.0(3) . .
N14 O60 Ba8 94.3(3) . .
N14 O60 Ba7 135.3(3) . .
Ba8 O60 Ba7 91.94(9) . .
C166 O62 Ba8 142.0(4) . .
C170 O63 Ba7 154.6(4) . .
N17 O65 Ba9 93.0(3) . .
N17 O66 Ba8 106.2(3) . 1_645
N17 O66 Ba9 94.4(3) . .
Ba8 O66 Ba9 99.81(10) 1_645 .
N17 O67 Ba8 81.9(3) . 1_645
C182 O68 Ba7 142.9(5) . .
C134 N1 C136 117.6(5) . .
C134 N1 C135 127.1(5) . .
C136 N1 C135 115.1(4) . .
O40 N2 O38 120.2(5) . .
O40 N2 O39 120.5(5) . .
O38 N2 O39 118.7(5) . .
O40 N2 Ba1 61.3(3) . .
O38 N2 Ba1 58.9(3) . .
O39 N2 Ba1 170.7(4) . .
C142 N3 C144 122.1(5) . .
C142 N3 C143 123.6(5) . .
C144 N3 C143 114.3(5) . .
C138 N4 C139 124.2(5) . .
C138 N4 C140 120.6(6) . .
C139 N4 C140 115.2(4) . .
O43 N5 O42 122.2(5) . .
O43 N5 O44 120.2(4) . .
O42 N5 O44 117.5(5) . .
O43 N5 Ba3 53.8(2) . .
O42 N5 Ba3 72.0(3) . .
O44 N5 Ba3 157.0(3) . .
O47 N6 O46 121.9(6) . .
O47 N6 O45 109.6(6) . .
O46 N6 O45 122.0(6) . .
C146 N7 C148 122.3(5) . .
C146 N7 C147 123.9(5) . .
C148 N7 C147 113.9(4) . .
C150 N8 C152 117.5(6) . .
C150 N8 C151 123.4(6) . .
C152 N8 C151 119.1(5) . .
C154 N9 C156 112.8(7) . .
C154 N9 C155 118.3(7) . .
C156 N9 C155 127.8(7) . .
C158 N10 C160 117.1(6) . .
C158 N10 C159 121.6(6) . .
C160 N10 C159 121.1(5) . .
C162 N11 C164 129.2(6) . .
C162 N11 C163 118.2(6) . .
C164 N11 C163 112.6(5) . .
C170 N12 C172 118.4(6) . .
C170 N12 C171 122.6(6) . .
C172 N12 C171 119.1(6) . .
O56 N13 O58 133.7(7) . .
O56 N13 O57 117.7(7) . .
O58 N13 O57 106.6(6) . .
O56 N13 Ba7 62.3(4) . .
O58 N13 Ba7 163.8(5) . .
O57 N13 Ba7 57.5(4) . .
O59 N14 O61 118.3(5) . .
O59 N14 O60 119.7(5) . .
O61 N14 O60 121.9(5) . .
O59 N14 Ba8 58.4(3) . .
O61 N14 Ba8 168.7(3) . .
O60 N14 Ba8 62.1(3) . .
C166 N15 C167 116.2(7) . .
C166 N15 C168 124.9(7) . .
C167 N15 C168 118.3(6) . .
O65 N17 O67 121.5(5) . .
O65 N17 O66 123.5(5) . .
O67 N17 O66 114.9(5) . .
O65 N17 Ba9 65.1(3) . .
O67 N17 Ba9 152.6(3) . .
O66 N17 Ba9 63.1(2) . .
O65 N17 Ba8 137.2(3) . 1_645
O67 N17 Ba8 76.6(3) . 1_645
O66 N17 Ba8 53.0(2) . 1_645
Ba9 N17 Ba8 82.54(11) . 1_645
C178 N18 C180 111.4(7) . .
C178 N18 C179 117.3(6) . .
C180 N18 C179 131.3(7) . .
C182 N19 C183 119.5(7) . .
C182 N19 C184 111.2(7) . .
C183 N19 C184 129.0(7) . .
C2 C1 C6 119.6(4) . .
C2 C1 C10 119.8(4) . .
C6 C1 C10 120.3(4) . .
C3 C2 C1 121.2(4) . .
C3 C2 C7 118.2(4) . .
C1 C2 C7 120.3(4) . .
C2 C3 C4 120.6(4) . .
C2 C3 C26 119.7(4) . .
C4 C3 C26 119.4(4) . .
C5 C4 C3 119.7(4) . .
C5 C4 C8 118.6(3) . .
C3 C4 C8 121.6(4) . .
C4 C5 C6 119.4(4) . .
C4 C5 C18 121.8(4) . .
C6 C5 C18 118.8(4) . .
C1 C6 C5 119.2(4) . .
C1 C6 C9 119.6(4) . .
C5 C6 C9 121.1(4) . .
C2 C7 H7A 109.5 . .
C2 C7 H7B 109.5 . .
H7A C7 H7B 109.5 . .
C2 C7 H7C 109.5 . .
H7A C7 H7C 109.5 . .
H7B C7 H7C 109.5 . .
C4 C8 H8A 109.5 . .
C4 C8 H8B 109.5 . .
H8A C8 H8B 109.5 . .
C4 C8 H8C 109.5 . .
H8A C8 H8C 109.5 . .
H8B C8 H8C 109.5 . .
C6 C9 H9A 109.5 . .
C6 C9 H9B 109.5 . .
H9A C9 H9B 109.5 . .
C6 C9 H9C 109.5 . .
H9A C9 H9C 109.5 . .
H9B C9 H9C 109.5 . .
O1 C10 C1 110.3(3) . .
O1 C10 H10A 109.6 . .
C1 C10 H10A 109.6 . .
O1 C10 H10B 109.6 . .
C1 C10 H10B 109.6 . .
H10A C10 H10B 108.1 . .
O1 C11 C12 117.3(4) . .
O1 C11 C16 124.3(4) . .
C12 C11 C16 118.4(5) . .
C11 C12 C13 120.7(5) . .
C11 C12 H12 119.7 . .
C13 C12 H12 119.7 . .
C12 C13 C14 122.2(5) . .
C12 C13 H13 118.9 . .
C14 C13 H13 118.9 . .
C15 C14 C13 115.2(4) . .
C15 C14 C17 120.8(4) . .
C13 C14 C17 124.0(4) . .
C14 C15 C16 123.8(4) . .
C14 C15 H15 118.1 . .
C16 C15 H15 118.1 . .
C15 C16 C11 119.5(5) . .
C15 C16 H16 120.2 . .
C11 C16 H16 120.2 . .
O5 C17 O4 121.0(4) . .
O5 C17 C14 119.5(4) . .
O4 C17 C14 119.5(4) . .
O5 C17 Ba2 57.7(2) . .
O4 C17 Ba2 63.4(2) . .
C14 C17 Ba2 175.2(3) . .
O3 C18 C5 106.3(3) . .
O3 C18 H18A 110.5 . .
C5 C18 H18A 110.5 . .
O3 C18 H18B 110.5 . .
C5 C18 H18B 110.5 . .
H18A C18 H18B 108.7 . .
O3 C19 C24 115.8(4) . .
O3 C19 C20 123.0(4) . .
C24 C19 C20 121.1(4) . .
C21 C20 C19 118.2(4) . .
C21 C20 H20 120.9 . .
C19 C20 H20 120.9 . .
C22 C21 C20 120.9(4) . .
C22 C21 H21 119.5 . .
C20 C21 H21 119.5 . .
C21 C22 C23 118.9(4) . .
C21 C22 C25 120.8(4) . .
C23 C22 C25 120.1(4) . .
C24 C23 C22 121.5(4) . .
C24 C23 H23 119.2 . .
C22 C23 H23 119.2 . .
C19 C24 C23 119.0(4) . .
C19 C24 H24 120.5 . .
C23 C24 H24 120.5 . .
O6 C25 O7 124.2(4) . .
O6 C25 C22 118.7(4) . .
O7 C25 C22 117.0(4) . .
O6 C25 Ba3 62.5(2) . 1_455
O7 C25 Ba3 62.0(2) . 1_455
C22 C25 Ba3 172.6(3) . 1_455
O2 C26 C3 107.9(3) . .
O2 C26 H26A 110.1 . .
C3 C26 H26A 110.1 . .
O2 C26 H26B 110.1 . .
C3 C26 H26B 110.1 . .
H26A C26 H26B 108.4 . .
O2 C27 C32 116.5(4) . .
O2 C27 C28 124.4(4) . .
C32 C27 C28 119.1(4) . .
C27 C28 C29 119.3(5) . .
C27 C28 H28 120.4 . .
C29 C28 H28 120.4 . .
C30 C29 C28 120.3(5) . .
C30 C29 H29 119.9 . .
C28 C29 H29 119.9 . .
C29 C30 C31 119.6(4) . .
C29 C30 C33 120.7(4) . .
C31 C30 C33 119.6(4) . .
C32 C31 C30 118.8(4) . .
C32 C31 H31 120.6 . .
C30 C31 H31 120.6 . .
C27 C32 C31 122.9(5) . .
C27 C32 H32 118.6 . .
C31 C32 H32 118.6 . .
O9 C33 O8 125.1(4) . .
O9 C33 C30 117.7(4) . .
O8 C33 C30 117.0(4) . .
O9 C33 Ba1 63.2(2) . 1_465
O8 C33 Ba1 61.9(2) . 1_465
C30 C33 Ba1 173.9(3) . 1_465
C39 C34 C35 120.4(4) . .
C39 C34 C43 121.3(4) . .
C35 C34 C43 118.1(4) . .
C36 C35 C34 120.9(4) . .
C36 C35 C40 119.8(4) . .
C34 C35 C40 119.3(4) . .
C37 C36 C35 118.3(4) . .
C37 C36 C51 119.7(4) . .
C35 C36 C51 121.9(4) . .
C36 C37 C38 122.7(4) . .
C36 C37 C41 120.8(4) . .
C38 C37 C41 116.3(4) . .
C37 C38 C39 118.2(4) . .
C37 C38 C59 121.9(4) . .
C39 C38 C59 119.1(4) . .
C34 C39 C38 119.4(4) . .
C34 C39 C42 120.7(4) . .
C38 C39 C42 119.8(4) . .
C35 C40 H40A 109.5 . .
C35 C40 H40B 109.5 . .
H40A C40 H40B 109.5 . .
C35 C40 H40C 109.5 . .
H40A C40 H40C 109.5 . .
H40B C40 H40C 109.5 . .
C37 C41 H41A 109.5 . .
C37 C41 H41B 109.5 . .
H41A C41 H41B 109.5 . .
C37 C41 H41C 109.5 . .
H41A C41 H41C 109.5 . .
H41B C41 H41C 109.5 . .
C39 C42 H42A 109.5 . .
C39 C42 H42B 109.5 . .
H42A C42 H42B 109.5 . .
C39 C42 H42C 109.5 . .
H42A C42 H42C 109.5 . .
H42B C42 H42C 109.5 . .
O10 C43 C34 105.1(3) . .
O10 C43 H43A 110.7 . .
C34 C43 H43A 110.7 . .
O10 C43 H43B 110.7 . .
C34 C43 H43B 110.7 . .
H43A C43 H43B 108.8 . .
C45 C44 C49 119.9(4) . .
C45 C44 O10 125.7(4) . .
C49 C44 O10 114.1(4) . .
C44 C45 C46 119.2(4) . .
C44 C45 H45 120.4 . .
C46 C45 H45 120.4 . .
C45 C46 C47 122.9(4) . .
C45 C46 H46 118.5 . .
C47 C46 H46 118.5 . .
C46 C47 C48 116.9(4) . .
C46 C47 C50 122.9(4) . .
C48 C47 C50 120.1(4) . .
C49 C48 C47 119.4(4) . .
C49 C48 H48 120.3 . .
C47 C48 H48 120.3 . .
C44 C49 C48 121.6(4) . .
C44 C49 H49 119.2 . .
C48 C49 H49 119.2 . .
O14 C50 O13 122.8(4) . .
O14 C50 C47 119.0(4) . .
O13 C50 C47 118.2(4) . .
O14 C50 Ba4 61.5(2) . .
O13 C50 Ba4 65.1(2) . .
C47 C50 Ba4 158.4(3) . .
O11 C51 C36 107.8(3) . .
O11 C51 H51A 110.1 . .
C36 C51 H51A 110.1 . .
O11 C51 H51B 110.1 . .
C36 C51 H51B 110.1 . .
H51A C51 H51B 108.5 . .
O11 C52 C57 115.7(4) . .
O11 C52 C53 125.0(4) . .
C57 C52 C53 119.2(4) . .
C52 C53 C54 118.8(4) . .
C52 C53 H53 120.6 . .
C54 C53 H53 120.6 . .
C55 C54 C53 121.2(4) . .
C55 C54 H54 119.4 . .
C53 C54 H54 119.4 . .
C54 C55 C56 117.6(4) . .
C54 C55 C58 119.3(4) . .
C56 C55 C58 122.8(4) . .
C57 C56 C55 121.4(4) . .
C57 C56 H56 119.3 . .
C55 C56 H56 119.3 . .
C56 C57 C52 121.7(4) . .
C56 C57 H57 119.2 . .
C52 C57 H57 119.2 . .
O15 C58 O16 124.6(4) . .
O15 C58 C55 116.8(4) . .
O16 C58 C55 118.6(4) . .
O15 C58 Ba5 61.5(2) . 1_545
O16 C58 Ba5 63.6(2) . 1_545
C55 C58 Ba5 172.6(3) . 1_545
O12 C59 C38 102.0(3) . .
O12 C59 H59A 111.4 . .
C38 C59 H59A 111.4 . .
O12 C59 H59B 111.4 . .
C38 C59 H59B 111.4 . .
H59A C59 H59B 109.2 . .
C65 C60 C61 125.4(6) . .
C65 C60 O12 119.8(6) . .
C61 C60 O12 114.8(5) . .
C60 C61 C62 121.9(6) . .
C60 C61 H61 119.1 . .
C62 C61 H61 119.1 . .
C63 C62 C61 115.8(5) . .
C63 C62 H62 122.1 . .
C61 C62 H62 122.1 . .
C62 C63 C64 120.0(6) . .
C62 C63 C66 115.1(5) . 1_645
C64 C63 C66 124.9(5) . 1_645
C65 C64 C63 122.2(5) . .
C65 C64 H64 118.9 . .
C63 C64 H64 118.9 . .
C60 C65 C64 114.3(6) . .
C60 C65 H65 122.8 . .
C64 C65 H65 122.8 . .
O18 C66 O17 126.3(6) . .
O18 C66 C63 118.8(5) . 1_465
O17 C66 C63 114.4(5) . 1_465
O18 C66 Ba5 65.9(3) . .
O17 C66 Ba5 65.8(3) . .
C63 C66 Ba5 147.4(3) 1_465 .
C72 C67 C68 120.6(4) . .
C72 C67 C76 118.8(3) . .
C68 C67 C76 120.6(3) . .
C69 C68 C67 119.3(4) . .
C69 C68 C73 121.8(4) . .
C67 C68 C73 118.8(4) . .
C68 C69 C70 121.5(4) . .
C68 C69 C92 116.8(4) . .
C70 C69 C92 121.5(4) . .
C71 C70 C69 119.4(4) . .
C71 C70 C74 120.0(4) . .
C69 C70 C74 120.6(4) . .
C70 C71 C72 121.0(4) . .
C70 C71 C84 122.3(4) . .
C72 C71 C84 116.6(3) . .
C67 C72 C71 117.7(3) . .
C67 C72 C75 121.2(4) . .
C71 C72 C75 121.1(3) . .
C68 C73 H73A 109.5 . .
C68 C73 H73B 109.5 . .
H73A C73 H73B 109.5 . .
C68 C73 H73C 109.5 . .
H73A C73 H73C 109.5 . .
H73B C73 H73C 109.5 . .
C70 C74 H74A 109.5 . .
C70 C74 H74B 109.5 . .
H74A C74 H74B 109.5 . .
C70 C74 H74C 109.5 . .
H74A C74 H74C 109.5 . .
H74B C74 H74C 109.5 . .
C72 C75 H75A 109.5 . .
C72 C75 H75B 109.5 . .
H75A C75 H75B 109.5 . .
C72 C75 H75C 109.5 . .
H75A C75 H75C 109.5 . .
H75B C75 H75C 109.5 . .
O19 C76 C67 109.6(3) . .
O19 C76 H76A 109.7 . .
C67 C76 H76A 109.7 . .
O19 C76 H76B 109.7 . .
C67 C76 H76B 109.7 . .
H76A C76 H76B 108.2 . .
O19 C77 C82 117.2(4) . .
O19 C77 C78 123.6(4) . .
C82 C77 C78 118.9(4) . .
C79 C78 C77 118.7(4) . .
C79 C78 H78 120.7 . .
C77 C78 H78 120.7 . .
C80 C79 C78 122.3(5) . .
C80 C79 H79 118.8 . .
C78 C79 H79 118.8 . .
C81 C80 C79 117.6(4) . .
C81 C80 C83 123.6(4) . .
C79 C80 C83 118.8(4) . .
C82 C81 C80 121.9(4) . .
C82 C81 H81 119.1 . .
C80 C81 H81 119.1 . .
C81 C82 C77 120.3(5) . .
C81 C82 H82 119.8 . .
C77 C82 H82 119.8 . .
O22 C83 O23 121.5(4) . .
O22 C83 C80 119.6(4) . .
O23 C83 C80 118.8(4) . .
O22 C83 Ba6 56.6(2) . .
O23 C83 Ba6 65.7(2) . .
C80 C83 Ba6 167.8(3) . .
O20 C84 C71 108.8(3) . .
O20 C84 H84A 109.9 . .
C71 C84 H84A 109.9 . .
O20 C84 H84B 109.9 . .
C71 C84 H84B 109.9 . .
H84A C84 H84B 108.3 . .
O20 C85 C86 114.7(4) . .
O20 C85 C90 124.1(4) . .
C86 C85 C90 121.1(4) . .
C85 C86 C87 120.0(4) . .
C85 C86 H86 120.0 . .
C87 C86 H86 120.0 . .
C86 C87 C88 120.2(4) . .
C86 C87 H87 119.9 . .
C88 C87 H87 119.9 . .
C89 C88 C87 118.6(4) . .
C89 C88 C91 121.3(4) . .
C87 C88 C91 120.1(4) . .
C88 C89 C90 122.7(4) . .
C88 C89 H89 118.7 . .
C90 C89 H89 118.7 . .
C85 C90 C89 117.4(4) . .
C85 C90 H90 121.3 . .
C89 C90 H90 121.3 . .
O25 C91 O24 123.3(4) . .
O25 C91 C88 118.9(4) . .
O24 C91 C88 117.8(4) . .
O25 C91 Ba7 61.2(2) . 1_455
O24 C91 Ba7 62.2(2) . 1_455
C88 C91 Ba7 176.9(3) . 1_455
O21 C92 C69 110.6(3) . .
O21 C92 H92A 109.5 . .
C69 C92 H92A 109.5 . .
O21 C92 H92B 109.5 . .
C69 C92 H92B 109.5 . .
H92A C92 H92B 108.1 . .
C94 C93 O21 117.2(4) . .
C94 C93 C98 121.4(4) . .
O21 C93 C98 120.9(4) . .
C93 C94 C95 119.9(4) . .
C93 C94 H94 120.1 . .
C95 C94 H94 120.1 . .
C94 C95 C96 120.2(4) . .
C94 C95 H95 119.9 . .
C96 C95 H95 119.9 . .
C97 C96 C95 120.2(4) . .
C97 C96 C99 118.8(5) . .
C95 C96 C99 120.4(4) . .
C96 C97 C98 119.6(5) . .
C96 C97 H97 120.2 . .
C98 C97 H97 120.2 . .
C93 C98 C97 117.6(4) . .
C93 C98 H98 121.2 . .
C97 C98 H98 121.2 . .
O27 C99 O26 121.1(4) . .
O27 C99 C96 121.7(5) . .
O26 C99 C96 116.4(4) . .
O27 C99 Ba5 67.7(3) . 1_465
O26 C99 Ba5 53.6(2) . 1_465
C96 C99 Ba5 169.6(4) . 1_465
C101 C100 C105 120.7(4) . .
C101 C100 C109 120.6(4) . .
C105 C100 C109 118.7(4) . .
C100 C101 C102 121.2(4) . .
C100 C101 C106 118.8(4) . .
C102 C101 C106 119.9(4) . .
C101 C102 C103 119.5(4) . .
C101 C102 C117 119.8(4) . .
C103 C102 C117 120.5(4) . .
C104 C103 C102 119.3(4) . .
C104 C103 C107 120.1(4) . .
C102 C103 C107 120.6(4) . .
C105 C104 C103 121.2(4) . .
C105 C104 C125 119.6(4) . .
C103 C104 C125 119.3(4) . .
C104 C105 C100 117.8(4) . .
C104 C105 C108 119.5(3) . .
C100 C105 C108 122.7(4) . .
C101 C106 H10C 109.5 . .
C101 C106 H10D 109.5 . .
H10C C106 H10D 109.5 . .
C101 C106 H10E 109.5 . .
H10C C106 H10E 109.5 . .
H10D C106 H10E 109.5 . .
C103 C107 H10F 109.5 . .
C103 C107 H10G 109.5 . .
H10F C107 H10G 109.5 . .
C103 C107 H10H 109.5 . .
H10F C107 H10H 109.5 . .
H10G C107 H10H 109.5 . .
C105 C108 H10I 109.5 . .
C105 C108 H10J 109.5 . .
H10I C108 H10J 109.5 . .
C105 C108 H10K 109.5 . .
H10I C108 H10K 109.5 . .
H10J C108 H10K 109.5 . .
O28 C109 C100 104.7(3) . .
O28 C109 H10L 110.8 . .
C100 C109 H10L 110.8 . .
O28 C109 H10M 110.8 . .
C100 C109 H10M 110.8 . .
H10L C109 H10M 108.9 . .
O28 C110 C111 123.7(4) . .
O28 C110 C115 115.3(4) . .
C111 C110 C115 121.0(4) . .
C112 C111 C110 117.8(5) . .
C112 C111 H111 121.1 . .
C110 C111 H111 121.1 . .
C113 C112 C111 123.2(5) . .
C113 C112 H112 118.4 . .
C111 C112 H112 118.4 . .
C112 C113 C114 118.6(4) . .
C112 C113 C116 121.8(4) . .
C114 C113 C116 119.3(4) . .
C113 C114 C115 121.4(4) . .
C113 C114 H114 119.3 . .
C115 C114 H114 119.3 . .
C114 C115 C110 117.8(5) . .
C114 C115 H115 121.1 . .
C110 C115 H115 121.1 . .
O32 C116 O31 124.2(4) . .
O32 C116 C113 119.3(4) . .
O31 C116 C113 116.5(4) . .
O32 C116 Ba8 61.9(2) . .
O31 C116 Ba8 62.4(2) . .
C113 C116 Ba8 175.8(3) . .
O29 C117 C102 108.9(3) . .
O29 C117 H11A 109.9 . .
C102 C117 H11A 109.9 . .
O29 C117 H11B 109.9 . .
C102 C117 H11B 109.9 . .
H11A C117 H11B 108.3 . .
C123 C118 O29 124.5(4) . .
C123 C118 C119 119.1(5) . .
O29 C118 C119 116.5(4) . .
C120 C119 C118 121.2(4) . .
C120 C119 H119 119.4 . .
C118 C119 H119 119.4 . .
C119 C120 C121 121.6(4) . .
C119 C120 H120 119.2 . .
C121 C120 H120 119.2 . .
C122 C121 C120 116.8(4) . .
C122 C121 C124 121.5(4) . .
C120 C121 C124 121.7(4) . .
C121 C122 C123 121.3(4) . .
C121 C122 H122 119.4 . .
C123 C122 H122 119.4 . .
C118 C123 C122 119.9(5) . .
C118 C123 H123 120.0 . .
C122 C123 H123 120.0 . .
O33 C124 O34 122.0(4) . .
O33 C124 C121 120.8(4) . .
O34 C124 C121 117.2(4) . .
O33 C124 Ba9 64.3(3) . .
O34 C124 Ba9 57.9(2) . .
C121 C124 Ba9 172.7(3) . .
O30 C125 C104 106.8(3) . .
O30 C125 H12A 110.4 . .
C104 C125 H12A 110.4 . .
O30 C125 H12B 110.4 . .
C104 C125 H12B 110.4 . .
H12A C125 H12B 108.6 . .
C131 C126 O30 116.2(4) . .
C131 C126 C127 120.9(4) . .
O30 C126 C127 122.7(4) . .
C126 C127 C128 116.7(4) . .
C126 C127 H127 121.6 . .
C128 C127 H127 121.6 . .
C129 C128 C127 122.5(4) . .
C129 C128 H128 118.8 . .
C127 C128 H128 118.8 . .
C128 C129 C130 118.4(4) . .
C128 C129 C132 120.7(4) . .
C130 C129 C132 120.8(4) . .
C131 C130 C129 121.5(4) . .
C131 C130 H130 119.2 . .
C129 C130 H130 119.2 . .
C126 C131 C130 119.9(4) . .
C126 C131 H131 120.1 . .
C130 C131 H131 120.1 . .
O35 C132 O36 123.4(4) . .
O35 C132 C129 118.5(4) . .
O36 C132 C129 118.0(4) . .
O35 C132 Ba1 63.1(2) . 1_546
O36 C132 Ba1 62.7(2) . 1_546
C129 C132 Ba1 160.0(3) . 1_546
C134 C133 H13A 109.5 . .
C134 C133 H13B 109.5 . .
H13A C133 H13B 109.5 . .
C134 C133 H13C 109.5 . .
H13A C133 H13C 109.5 . .
H13B C133 H13C 109.5 . .
O37 C134 N1 124.0(6) . .
O37 C134 C133 121.4(5) . .
N1 C134 C133 114.5(5) . .
N1 C135 H13D 109.5 . .
N1 C135 H13E 109.5 . .
H13D C135 H13E 109.5 . .
N1 C135 H13F 109.5 . .
H13D C135 H13F 109.5 . .
H13E C135 H13F 109.5 . .
N1 C136 H13G 109.5 . .
N1 C136 H13H 109.5 . .
H13G C136 H13H 109.5 . .
N1 C136 H13I 109.5 . .
H13G C136 H13I 109.5 . .
H13H C136 H13I 109.5 . .
C138 C137 H13J 109.5 . .
C138 C137 H13K 109.5 . .
H13J C137 H13K 109.5 . .
C138 C137 H13L 109.5 . .
H13J C137 H13L 109.5 . .
H13K C137 H13L 109.5 . .
N4 C138 O53 118.7(5) . .
N4 C138 C137 117.7(6) . .
O53 C138 C137 123.5(5) . .
N4 C139 H13M 109.5 . .
N4 C139 H13N 109.5 . .
H13M C139 H13N 109.5 . .
N4 C139 H13O 109.5 . .
H13M C139 H13O 109.5 . .
H13N C139 H13O 109.5 . .
N4 C140 H14A 109.5 . .
N4 C140 H14B 109.5 . .
H14A C140 H14B 109.5 . .
N4 C140 H14C 109.5 . .
H14A C140 H14C 109.5 . .
H14B C140 H14C 109.5 . .
C142 C141 H14D 109.5 . .
C142 C141 H14E 109.5 . .
H14D C141 H14E 109.5 . .
C142 C141 H14F 109.5 . .
H14D C141 H14F 109.5 . .
H14E C141 H14F 109.5 . .
N3 C142 O41 122.4(5) . .
N3 C142 C141 116.7(5) . .
O41 C142 C141 120.9(5) . .
N3 C143 H14G 109.5 . .
N3 C143 H14H 109.5 . .
H14G C143 H14H 109.5 . .
N3 C143 H14I 109.5 . .
H14G C143 H14I 109.5 . .
H14H C143 H14I 109.5 . .
N3 C144 H14J 109.5 . .
N3 C144 H14K 109.5 . .
H14J C144 H14K 109.5 . .
N3 C144 H14L 109.5 . .
H14J C144 H14L 109.5 . .
H14K C144 H14L 109.5 . .
C146 C145 H14M 109.5 . .
C146 C145 H14N 109.5 . .
H14M C145 H14N 109.5 . .
C146 C145 H14O 109.5 . .
H14M C145 H14O 109.5 . .
H14N C145 H14O 109.5 . .
O49 C146 N7 120.3(5) . .
O49 C146 C145 118.4(5) . .
N7 C146 C145 121.3(5) . .
N7 C147 H14P 109.5 . .
N7 C147 H14Q 109.5 . .
H14P C147 H14Q 109.5 . .
N7 C147 H14R 109.5 . .
H14P C147 H14R 109.5 . .
H14Q C147 H14R 109.5 . .
N7 C148 H14S 109.5 . .
N7 C148 H14T 109.5 . .
H14S C148 H14T 109.5 . .
N7 C148 H14U 109.5 . .
H14S C148 H14U 109.5 . .
H14T C148 H14U 109.5 . .
C150 C149 H14X 109.5 . .
C150 C149 H14Y 109.5 . .
H14X C149 H14Y 109.5 . .
C150 C149 H14Z 109.5 . .
H14X C149 H14Z 109.5 . .
H14Y C149 H14Z 109.5 . .
N8 C150 O50 120.9(6) . .
N8 C150 C149 116.9(6) . .
O50 C150 C149 122.2(6) . .
N8 C151 H15A 109.5 . .
N8 C151 H15B 109.5 . .
H15A C151 H15B 109.5 . .
N8 C151 H15C 109.5 . .
H15A C151 H15C 109.5 . .
H15B C151 H15C 109.5 . .
N8 C152 H15D 109.5 . .
N8 C152 H15E 109.5 . .
H15D C152 H15E 109.5 . .
N8 C152 H15F 109.5 . .
H15D C152 H15F 109.5 . .
H15E C152 H15F 109.5 . .
C154 C153 H15G 109.5 . .
C154 C153 H15H 109.5 . .
H15G C153 H15H 109.5 . .
C154 C153 H15I 109.5 . .
H15G C153 H15I 109.5 . .
H15H C153 H15I 109.5 . .
O48 C154 N9 121.4(7) . .
O48 C154 C153 126.0(7) . .
N9 C154 C153 111.2(7) . .
N9 C155 H15J 109.5 . .
N9 C155 H15K 109.5 . .
H15J C155 H15K 109.5 . .
N9 C155 H15L 109.5 . .
H15J C155 H15L 109.5 . .
H15K C155 H15L 109.5 . .
N9 C156 H15M 109.5 . .
N9 C156 H15N 109.5 . .
H15M C156 H15N 109.5 . .
N9 C156 H15O 109.5 . .
H15M C156 H15O 109.5 . .
H15N C156 H15O 109.5 . .
C158 C157 H15P 109.5 . .
C158 C157 H15Q 109.5 . .
H15P C157 H15Q 109.5 . .
C158 C157 H15R 109.5 . .
H15P C157 H15R 109.5 . .
H15Q C157 H15R 109.5 . .
N10 C158 O55 123.2(6) . .
N10 C158 C157 115.4(6) . .
O55 C158 C157 121.4(5) . .
N10 C159 H15S 109.5 . .
N10 C159 H15T 109.5 . .
H15S C159 H15T 109.5 . .
N10 C159 H15U 109.5 . .
H15S C159 H15U 109.5 . .
H15T C159 H15U 109.5 . .
N10 C160 H16A 109.5 . .
N10 C160 H16B 109.5 . .
H16A C160 H16B 109.5 . .
N10 C160 H16C 109.5 . .
H16A C160 H16C 109.5 . .
H16B C160 H16C 109.5 . .
C162 C161 H16D 109.5 . .
C162 C161 H16E 109.5 . .
H16D C161 H16E 109.5 . .
C162 C161 H16F 109.5 . .
H16D C161 H16F 109.5 . .
H16E C161 H16F 109.5 . .
O54 C162 N11 123.9(7) . .
O54 C162 C161 123.1(7) . .
N11 C162 C161 112.6(6) . .
N11 C163 H16G 109.5 . .
N11 C163 H16H 109.5 . .
H16G C163 H16H 109.5 . .
N11 C163 H16I 109.5 . .
H16G C163 H16I 109.5 . .
H16H C163 H16I 109.5 . .
N11 C164 H16J 109.5 . .
N11 C164 H16K 109.5 . .
H16J C164 H16K 109.5 . .
N11 C164 H16L 109.5 . .
H16J C164 H16L 109.5 . .
H16K C164 H16L 109.5 . .
C166 C165 H16M 109.5 . .
C166 C165 H16N 109.5 . .
H16M C165 H16N 109.5 . .
C166 C165 H16O 109.5 . .
H16M C165 H16O 109.5 . .
H16N C165 H16O 109.5 . .
N15 C166 O62 121.5(8) . .
N15 C166 C165 113.8(7) . .
O62 C166 C165 124.5(7) . .
N15 C167 H16P 109.5 . .
N15 C167 H16Q 109.5 . .
H16P C167 H16Q 109.5 . .
N15 C167 H16R 109.5 . .
H16P C167 H16R 109.5 . .
H16Q C167 H16R 109.5 . .
N15 C168 H16S 109.5 . .
N15 C168 H16T 109.5 . .
H16S C168 H16T 109.5 . .
N15 C168 H16U 109.5 . .
H16S C168 H16U 109.5 . .
H16T C168 H16U 109.5 . .
C170 C169 H16V 109.5 . .
C170 C169 H16W 109.5 . .
H16V C169 H16W 109.5 . .
C170 C169 H16X 109.5 . .
H16V C169 H16X 109.5 . .
H16W C169 H16X 109.5 . .
O63 C170 N12 118.0(6) . .
O63 C170 C169 121.9(7) . .
N12 C170 C169 119.9(6) . .
N12 C171 H17A 109.5 . .
N12 C171 H17B 109.5 . .
H17A C171 H17B 109.5 . .
N12 C171 H17C 109.5 . .
H17A C171 H17C 109.5 . .
H17B C171 H17C 109.5 . .
N12 C172 H17D 109.5 . .
N12 C172 H17E 109.5 . .
H17D C172 H17E 109.5 . .
N12 C172 H17F 109.5 . .
H17D C172 H17F 109.5 . .
H17E C172 H17F 109.5 . .
C174 C173 H17G 109.5 . .
C174 C173 H17H 109.5 . .
H17G C173 H17H 109.5 . .
C174 C173 H17I 109.5 . .
H17G C173 H17I 109.5 . .
H17H C173 H17I 109.5 . .
O52 C174 N16 115.7(6) . .
O52 C174 C173 120.5(5) . .
N16 C174 C173 123.8(6) . .
C174 O52 Ba9 145.5(4) . .
C174 N16 C176 123.0(6) . .
C174 N16 C175 109.2(6) . .
C176 N16 C175 127.8(6) . .
N16 C175 H17J 109.5 . .
N16 C175 H17K 109.5 . .
H17J C175 H17K 109.5 . .
N16 C175 H17L 109.5 . .
H17J C175 H17L 109.5 . .
H17K C175 H17L 109.5 . .
N16 C176 H17M 109.5 . .
N16 C176 H17N 109.5 . .
H17M C176 H17N 109.5 . .
N16 C176 H17O 109.5 . .
H17M C176 H17O 109.5 . .
H17N C176 H17O 109.5 . .
C178 C177 H17P 109.5 . .
C178 C177 H17Q 109.5 . .
H17P C177 H17Q 109.5 . .
C178 C177 H17R 109.5 . .
H17P C177 H17R 109.5 . .
H17Q C177 H17R 109.5 . .
O51 C178 N18 121.3(7) . .
O51 C178 C177 121.9(8) . .
N18 C178 C177 116.6(7) . .
N18 C179 H17S 109.5 . .
N18 C179 H17T 109.5 . .
H17S C179 H17T 109.5 . .
N18 C179 H17U 109.5 . .
H17S C179 H17U 109.5 . .
H17T C179 H17U 109.5 . .
N18 C180 H18C 109.5 . .
N18 C180 H18D 109.5 . .
H18C C180 H18D 109.5 . .
N18 C180 H18E 109.5 . .
H18C C180 H18E 109.5 . .
H18D C180 H18E 109.5 . .
C182 C181 H18F 109.5 . .
C182 C181 H18G 109.5 . .
H18F C181 H18G 109.5 . .
C182 C181 H18H 109.5 . .
H18F C181 H18H 109.5 . .
H18G C181 H18H 109.5 . .
N19 C183 H18I 109.5 . .
N19 C183 H18J 109.5 . .
H18I C183 H18J 109.5 . .
N19 C183 H18K 109.5 . .
H18I C183 H18K 109.5 . .
H18J C183 H18K 109.5 . .
N19 C184 H18L 109.5 . .
N19 C184 H18M 109.5 . .
H18L C184 H18M 109.5 . .
N19 C184 H18N 109.5 . .
H18L C184 H18N 109.5 . .
H18M C184 H18N 109.5 . .
O68 C182 N19 117.5(7) . .
O68 C182 C181 122.9(8) . .
N19 C182 C181 119.1(7) . .
C186 C185 H18O 109.5 . .
C186 C185 H18P 109.5 . .
H18O C185 H18P 109.5 . .
C186 C185 H18Q 109.5 . .
H18O C185 H18Q 109.5 . .
H18P C185 H18Q 109.5 . .
O64 C186 N20 114.2(6) . .
O64 C186 C185 122.6(6) . .
N20 C186 C185 123.0(6) . .
C186 O64 Ba9 172.9(4) . .
C186 N20 C188 119.4(6) . .
C186 N20 C187 101.5(6) . .
C188 N20 C187 137.2(6) . .
N20 C187 H18R 109.5 . .
N20 C187 H18S 109.5 . .
H18R C187 H18S 109.5 . .
N20 C187 H18T 109.5 . .
H18R C187 H18T 109.5 . .
H18S C187 H18T 109.5 . .
N20 C188 H18U 109.5 . .
N20 C188 H18V 109.5 . .
H18U C188 H18V 109.5 . .
N20 C188 H18W 109.5 . .
H18U C188 H18W 109.5 . .
H18V C188 H18W 109.5 . .

loop_
_geom_bond_atom_site_label_1
_geom_bond_atom_site_label_2
_geom_bond_distance
_geom_bond_site_symmetry_2
Ba1 O37 2.688(3) .
Ba1 O5 2.692(3) .
Ba1 O34 2.697(3) 1_464
Ba1 O8 2.788(3) 1_645
Ba1 O9 2.818(3) 1_645
Ba1 O36 2.848(3) 1_564
Ba1 O35 2.858(3) 1_564
Ba1 O38 2.863(3) .
Ba1 O40 2.919(4) .
Ba1 C33 3.151(4) 1_645
Ba1 C132 3.198(4) 1_564
Ba1 N2 3.304(5) .
Ba2 O41 2.664(3) .
Ba2 O53 2.704(4) .
Ba2 O42 2.731(3) .
Ba2 O35 2.736(3) 1_564
Ba2 O6 2.744(3) 1_655
Ba2 O9 2.753(3) 1_645
Ba2 O5 2.770(3) .
Ba2 O4 2.894(3) .
Ba2 C17 3.230(5) .
Ba2 Ba3 4.3218(10) .
Ba3 O4 2.664(3) .
Ba3 O13 2.703(3) .
Ba3 O51 2.737(5) .
Ba3 O43 2.748(3) .
Ba3 O47 2.781(4) .
Ba3 O7 2.841(3) 1_655
Ba3 O6 2.854(3) 1_655
Ba3 O45 3.071(5) .
Ba3 O42 3.136(3) .
Ba3 C25 3.207(4) 1_655
Ba3 N5 3.290(5) .
Ba3 Ba4 4.2490(8) .
Ba4 O50 2.639(4) .
Ba4 O17 2.675(3) .
Ba4 O7 2.686(3) 1_655
Ba4 O49 2.731(3) .
Ba4 O15 2.759(3) 1_565
Ba4 O14 2.802(2) .
Ba4 O13 2.880(3) .
Ba4 O47 2.987(4) .
Ba4 C50 3.174(4) .
Ba4 Ba5 4.1633(10) .
Ba5 O26 2.667(3) 1_645
Ba5 O23 2.693(3) .
Ba5 O48 2.787(4) .
Ba5 O14 2.821(3) .
Ba5 O15 2.824(3) 1_565
Ba5 O17 2.862(3) .
Ba5 O18 2.866(3) .
Ba5 O16 2.868(3) 1_565
Ba5 O27 2.984(3) 1_645
Ba5 C66 3.138(5) .
Ba5 C58 3.197(4) 1_565
Ba5 C99 3.225(5) 1_645
Ba6 O27 2.680(3) 1_645
Ba6 O54 2.695(3) .
Ba6 O55 2.689(4) .
Ba6 O22 2.729(3) .
Ba6 O16 2.777(3) 1_565
Ba6 O25 2.793(3) 1_655
Ba6 O56 2.854(4) .
Ba6 O23 2.930(3) .
Ba6 C83 3.214(5) .
Ba6 Ba7 4.3627(10) .
Ba7 O22 2.659(3) .
Ba7 O31 2.745(3) .
Ba7 O63 2.749(4) .
Ba7 O68 2.773(5) .
Ba7 O57 2.835(5) .
Ba7 O25 2.858(3) 1_655
Ba7 O24 2.879(3) 1_655
Ba7 O60 2.882(3) .
Ba7 O56 2.954(4) .
Ba7 C91 3.242(4) 1_655
Ba7 N13 3.311(7) .
Ba7 Ba8 4.1251(8) .
Ba8 O62 2.626(4) .
Ba8 O24 2.719(3) 1_655
Ba8 O33 2.735(3) 1_465
Ba8 O32 2.775(3) .
Ba8 O59 2.781(4) .
Ba8 O31 2.784(3) .
Ba8 O66 2.790(3) 1_465
Ba8 O60 2.856(3) .
Ba8 C116 3.134(4) .
Ba8 N14 3.223(5) .
Ba8 O67 3.299(4) 1_465
Ba8 N17 3.357(5) 1_465
Ba9 O64 2.647(4) .
Ba9 O52 2.738(4) .
Ba9 O36 2.756(3) 1_655
Ba9 O32 2.766(3) 1_645
Ba9 O34 2.769(3) .
Ba9 O8 2.784(3) 1_736
Ba9 O66 2.896(3) .
Ba9 O33 2.911(3) .
Ba9 O65 2.940(3) .
Ba9 C124 3.226(5) .
Ba9 N17 3.238(5) .
Ba9 Ba1 4.2145(10) 1_646
O1 C11 1.341(5) .
O1 C10 1.425(5) .
O2 C27 1.360(5) .
O2 C26 1.439(4) .
O3 C19 1.357(5) .
O3 C18 1.452(4) .
O4 C17 1.261(5) .
O5 C17 1.258(4) .
O6 C25 1.255(4) .
O6 Ba2 2.744(3) 1_455
O6 Ba3 2.854(3) 1_455
O7 C25 1.274(4) .
O7 Ba4 2.686(3) 1_455
O7 Ba3 2.841(3) 1_455
O8 C33 1.264(4) .
O8 Ba9 2.784(3) 1_374
O8 Ba1 2.788(3) 1_465
O9 C33 1.242(4) .
O9 Ba2 2.753(3) 1_465
O9 Ba1 2.818(3) 1_465
O10 C44 1.389(4) .
O10 C43 1.428(4) .
O11 C52 1.344(4) .
O11 C51 1.449(4) .
O12 C60 1.409(6) .
O12 C59 1.456(5) .
O13 C50 1.271(4) .
O14 C50 1.252(4) .
O15 C58 1.247(5) .
O15 Ba4 2.759(3) 1_545
O15 Ba5 2.824(3) 1_545
O16 C58 1.254(4) .
O16 Ba6 2.776(3) 1_545
O16 Ba5 2.868(3) 1_545
O17 C66 1.275(5) .
O18 C66 1.184(5) .
O19 C77 1.376(5) .
O19 C76 1.436(4) .
O20 C85 1.371(5) .
O20 C84 1.424(4) .
O21 C93 1.360(4) .
O21 C92 1.446(4) .
O22 C83 1.270(5) .
O23 C83 1.280(4) .
O24 C91 1.271(4) .
O24 Ba8 2.720(3) 1_455
O24 Ba7 2.879(3) 1_455
O25 C91 1.253(4) .
O25 Ba6 2.793(3) 1_455
O25 Ba7 2.858(3) 1_455
O26 C99 1.310(5) .
O26 Ba5 2.667(3) 1_465
O27 C99 1.247(5) .
O27 Ba6 2.680(3) 1_465
O27 Ba5 2.984(3) 1_465
O28 C110 1.377(5) .
O28 C109 1.457(4) .
O29 C118 1.377(5) .
O29 C117 1.434(5) .
O30 C126 1.369(4) .
O30 C125 1.443(4) .
O31 C116 1.264(5) .
O32 C116 1.227(5) .
O32 Ba9 2.766(3) 1_465
O33 C124 1.247(4) .
O33 Ba8 2.735(3) 1_645
O34 C124 1.270(5) .
O34 Ba1 2.697(3) 1_646
O35 C132 1.254(4) .
O35 Ba2 2.736(3) 1_546
O35 Ba1 2.858(3) 1_546
O36 C132 1.265(4) .
O36 Ba9 2.756(3) 1_455
O36 Ba1 2.848(3) 1_546
O37 C134 1.224(5) .
O38 N2 1.268(5) .
O39 N2 1.293(5) .
O40 N2 1.247(5) .
O41 C142 1.250(5) .
O42 N5 1.242(4) .
O43 N5 1.239(5) .
O44 N5 1.320(5) .
O45 N6 1.306(6) .
O46 N6 1.265(6) .
O47 N6 1.236(5) .
O48 C154 1.273(6) .
O49 C146 1.265(5) .
O50 C150 1.290(6) .
O51 C178 1.320(7) .
O53 C138 1.270(6) .
O54 C162 1.200(6) .
O55 C158 1.284(5) .
O56 N13 1.172(6) .
O57 N13 1.290(6) .
O58 N13 1.276(7) .
O59 N14 1.250(4) .
O60 N14 1.293(5) .
O61 N14 1.271(5) .
O62 C166 1.249(7) .
O63 C170 1.277(6) .
O65 N17 1.210(5) .
O66 N17 1.244(5) .
O66 Ba8 2.790(3) 1_645
O67 N17 1.240(5) .
O67 Ba8 3.299(4) 1_645
O68 C182 1.340(6) .
N1 C134 1.264(6) .
N1 C136 1.462(6) .
N1 C135 1.502(5) .
N3 C142 1.240(6) .
N3 C144 1.474(6) .
N3 C143 1.508(6) .
N4 C138 1.248(6) .
N4 C139 1.511(6) .
N4 C140 1.520(6) .
N7 C146 1.331(6) .
N7 C148 1.435(5) .
N7 C147 1.475(5) .
N8 C150 1.254(6) .
N8 C152 1.476(6) .
N8 C151 1.479(6) .
N9 C154 1.300(8) .
N9 C156 1.486(6) .
N9 C155 1.547(6) .
N10 C158 1.167(7) .
N10 C160 1.501(5) .
N10 C159 1.520(6) .
N11 C162 1.262(7) .
N11 C164 1.542(6) .
N11 C163 1.568(7) .
N12 C170 1.355(7) .
N12 C172 1.489(6) .
N12 C171 1.508(6) .
N15 C166 1.241(7) .
N15 C167 1.531(7) .
N15 C168 1.520(7) .
N17 Ba8 3.357(5) 1_645
N18 C178 1.487(9) .
N18 C180 1.501(6) .
N18 C179 1.550(6) .
N19 C182 1.368(9) .
N19 C183 1.496(6) .
N19 C184 1.521(6) .
C1 C2 1.377(5) .
C1 C6 1.403(5) .
C1 C10 1.494(5) .
C2 C3 1.333(5) .
C2 C7 1.554(5) .
C3 C4 1.413(5) .
C3 C26 1.529(5) .
C4 C5 1.371(5) .
C4 C8 1.532(5) .
C5 C6 1.405(5) .
C5 C18 1.493(5) .
C6 C9 1.511(5) .
C7 H7A 0.9800 .
C7 H7B 0.9800 .
C7 H7C 0.9800 .
C8 H8A 0.9800 .
C8 H8B 0.9800 .
C8 H8C 0.9800 .
C9 H9A 0.9800 .
C9 H9B 0.9800 .
C9 H9C 0.9800 .
C10 H10A 0.9900 .
C10 H10B 0.9900 .
C11 C12 1.365(6) .
C11 C16 1.399(5) .
C12 C13 1.383(6) .
C12 H12 0.9500 .
C13 C14 1.404(5) .
C13 H13 0.9500 .
C14 C15 1.373(5) .
C14 C17 1.459(6) .
C15 C16 1.374(6) .
C15 H15 0.9500 .
C16 H16 0.9500 .
C18 H18A 0.9900 .
C18 H18B 0.9900 .
C19 C24 1.361(5) .
C19 C20 1.422(5) .
C20 C21 1.388(5) .
C20 H20 0.9500 .
C21 C22 1.375(5) .
C21 H21 0.9500 .
C22 C23 1.401(5) .
C22 C25 1.518(5) .
C23 C24 1.378(5) .
C23 H23 0.9500 .
C24 H24 0.9500 .
C25 Ba3 3.207(4) 1_455
C26 H26A 0.9900 .
C26 H26B 0.9900 .
C27 C32 1.357(5) .
C27 C28 1.402(6) .
C28 C29 1.394(5) .
C28 H28 0.9500 .
C29 C30 1.374(5) .
C29 H29 0.9500 .
C30 C31 1.412(5) .
C30 C33 1.511(5) .
C31 C32 1.355(5) .
C31 H31 0.9500 .
C32 H32 0.9500 .
C33 Ba1 3.151(4) 1_465
C34 C39 1.364(6) .
C34 C35 1.399(5) .
C34 C43 1.518(5) .
C35 C36 1.397(5) .
C35 C40 1.549(5) .
C36 C37 1.345(6) .
C36 C51 1.506(5) .
C37 C38 1.405(5) .
C37 C41 1.544(5) .
C38 C39 1.418(5) .
C38 C59 1.625(6) .
C39 C42 1.488(5) .
C40 H40A 0.9800 .
C40 H40B 0.9800 .
C40 H40C 0.9800 .
C41 H41A 0.9800 .
C41 H41B 0.9800 .
C41 H41C 0.9800 .
C42 H42A 0.9800 .
C42 H42B 0.9800 .
C42 H42C 0.9800 .
C43 H43A 0.9900 .
C43 H43B 0.9900 .
C44 C45 1.357(5) .
C44 C49 1.373(5) .
C45 C46 1.376(5) .
C45 H45 0.9500 .
C46 C47 1.385(5) .
C46 H46 0.9500 .
C47 C48 1.409(5) .
C47 C50 1.469(5) .
C48 C49 1.378(5) .
C48 H48 0.9500 .
C49 H49 0.9500 .
C51 H51A 0.9900 .
C51 H51B 0.9900 .
C52 C57 1.378(5) .
C52 C53 1.379(5) .
C53 C54 1.424(5) .
C53 H53 0.9500 .
C54 C55 1.376(5) .
C54 H54 0.9500 .
C55 C56 1.395(5) .
C55 C58 1.506(5) .
C56 C57 1.351(5) .
C56 H56 0.9500 .
C57 H57 0.9500 .
C58 Ba5 3.197(4) 1_545
C59 H59A 0.9900 .
C59 H59B 0.9900 .
C60 C65 1.349(6) .
C60 C61 1.387(7) .
C61 C62 1.422(7) .
C61 H61 0.9500 .
C62 C63 1.397(6) .
C62 H62 0.9500 .
C63 C64 1.458(6) .
C63 C66 1.554(7) 1_645
C64 C65 1.431(7) .
C64 H64 0.9500 .
C65 H65 0.9500 .
C66 C63 1.554(7) 1_465
C67 C72 1.387(5) .
C67 C68 1.411(5) .
C67 C76 1.494(5) .
C68 C69 1.355(5) .
C68 C73 1.550(5) .
C69 C70 1.394(5) .
C69 C92 1.507(5) .
C70 C71 1.365(5) .
C70 C74 1.512(5) .
C71 C72 1.423(5) .
C71 C84 1.523(5) .
C72 C75 1.493(5) .
C73 H73A 0.9800 .
C73 H73B 0.9800 .
C73 H73C 0.9800 .
C74 H74A 0.9800 .
C74 H74B 0.9800 .
C74 H74C 0.9800 .
C75 H75A 0.9800 .
C75 H75B 0.9800 .
C75 H75C 0.9800 .
C76 H76A 0.9900 .
C76 H76B 0.9900 .
C77 C82 1.384(5) .
C77 C78 1.397(5) .
C78 C79 1.379(5) .
C78 H78 0.9500 .
C79 C80 1.373(5) .
C79 H79 0.9500 .
C80 C81 1.372(5) .
C80 C83 1.473(6) .
C81 C82 1.362(5) .
C81 H81 0.9500 .
C82 H82 0.9500 .
C84 H84A 0.9900 .
C84 H84B 0.9900 .
C85 C86 1.373(5) .
C85 C90 1.387(5) .
C86 C87 1.384(5) .
C86 H86 0.9500 .
C87 C88 1.392(5) .
C87 H87 0.9500 .
C88 C89 1.361(5) .
C88 C91 1.501(5) .
C89 C90 1.397(6) .
C89 H89 0.9500 .
C90 H90 0.9500 .
C91 Ba7 3.242(4) 1_455
C92 H92A 0.9900 .
C92 H92B 0.9900 .
C93 C94 1.353(5) .
C93 C98 1.410(6) .
C94 C95 1.395(5) .
C94 H94 0.9500 .
C95 C96 1.393(5) .
C95 H95 0.9500 .
C96 C97 1.367(5) .
C96 C99 1.489(6) .
C97 C98 1.439(6) .
C97 H97 0.9500 .
C98 H98 0.9500 .
C99 Ba5 3.225(5) 1_465
C100 C101 1.346(5) .
C100 C105 1.432(5) .
C100 C109 1.521(5) .
C101 C102 1.375(5) .
C101 C106 1.545(5) .
C102 C103 1.404(5) .
C102 C117 1.493(5) .
C103 C104 1.391(5) .
C103 C107 1.545(5) .
C104 C105 1.377(5) .
C104 C125 1.501(5) .
C105 C108 1.543(5) .
C106 H10C 0.9800 .
C106 H10D 0.9800 .
C106 H10E 0.9800 .
C107 H10F 0.9800 .
C107 H10G 0.9800 .
C107 H10H 0.9800 .
C108 H10I 0.9800 .
C108 H10J 0.9800 .
C108 H10K 0.9800 .
C109 H10L 0.9900 .
C109 H10M 0.9900 .
C110 C111 1.384(6) .
C110 C115 1.396(5) .
C111 C112 1.364(5) .
C111 H111 0.9500 .
C112 C113 1.349(5) .
C112 H112 0.9500 .
C113 C114 1.373(5) .
C113 C116 1.516(5) .
C114 C115 1.381(5) .
C114 H114 0.9500 .
C115 H115 0.9500 .
C117 H11A 0.9900 .
C117 H11B 0.9900 .
C118 C123 1.377(5) .
C118 C119 1.389(6) .
C119 C120 1.330(5) .
C119 H119 0.9500 .
C120 C121 1.425(5) .
C120 H120 0.9500 .
C121 C122 1.383(5) .
C121 C124 1.462(6) .
C122 C123 1.392(5) .
C122 H122 0.9500 .
C123 H123 0.9500 .
C125 H12A 0.9900 .
C125 H12B 0.9900 .
C126 C131 1.364(5) .
C126 C127 1.408(5) .
C127 C128 1.416(5) .
C127 H127 0.9500 .
C128 C129 1.355(5) .
C128 H128 0.9500 .
C129 C130 1.385(5) .
C129 C132 1.495(5) .
C130 C131 1.376(5) .
C130 H130 0.9500 .
C131 H131 0.9500 .
C132 Ba1 3.198(4) 1_546
C133 C134 1.532(7) .
C133 H13A 0.9800 .
C133 H13B 0.9800 .
C133 H13C 0.9800 .
C135 H13D 0.9800 .
C135 H13E 0.9800 .
C135 H13F 0.9800 .
C136 H13G 0.9800 .
C136 H13H 0.9800 .
C136 H13I 0.9800 .
C137 C138 1.516(6) .
C137 H13J 0.9800 .
C137 H13K 0.9800 .
C137 H13L 0.9800 .
C139 H13M 0.9800 .
C139 H13N 0.9800 .
C139 H13O 0.9800 .
C140 H14A 0.9800 .
C140 H14B 0.9800 .
C140 H14C 0.9800 .
C141 C142 1.519(6) .
C141 H14D 0.9800 .
C141 H14E 0.9800 .
C141 H14F 0.9800 .
C143 H14G 0.9800 .
C143 H14H 0.9800 .
C143 H14I 0.9800 .
C144 H14J 0.9800 .
C144 H14K 0.9800 .
C144 H14L 0.9800 .
C145 C146 1.503(6) .
C145 H14M 0.9800 .
C145 H14N 0.9800 .
C145 H14O 0.9800 .
C147 H14P 0.9800 .
C147 H14Q 0.9800 .
C147 H14R 0.9800 .
C148 H14S 0.9800 .
C148 H14T 0.9800 .
C148 H14U 0.9800 .
C149 C150 1.553(7) .
C149 H14X 0.9800 .
C149 H14Y 0.9800 .
C149 H14Z 0.9800 .
C151 H15A 0.9800 .
C151 H15B 0.9800 .
C151 H15C 0.9800 .
C152 H15D 0.9800 .
C152 H15E 0.9800 .
C152 H15F 0.9800 .
C153 C154 1.592(6) .
C153 H15G 0.9800 .
C153 H15H 0.9800 .
C153 H15I 0.9800 .
C155 H15J 0.9800 .
C155 H15K 0.9800 .
C155 H15L 0.9800 .
C156 H15M 0.9800 .
C156 H15N 0.9800 .
C156 H15O 0.9800 .
C157 C158 1.543(6) .
C157 H15P 0.9800 .
C157 H15Q 0.9800 .
C157 H15R 0.9800 .
C159 H15S 0.9800 .
C159 H15T 0.9800 .
C159 H15U 0.9800 .
C160 H16A 0.9800 .
C160 H16B 0.9800 .
C160 H16C 0.9800 .
C161 C162 1.478(7) .
C161 H16D 0.9800 .
C161 H16E 0.9800 .
C161 H16F 0.9800 .
C163 H16G 0.9800 .
C163 H16H 0.9800 .
C163 H16I 0.9800 .
C164 H16J 0.9800 .
C164 H16K 0.9800 .
C164 H16L 0.9800 .
C165 C166 1.523(8) .
C165 H16M 0.9800 .
C165 H16N 0.9800 .
C165 H16O 0.9800 .
C167 H16P 0.9800 .
C167 H16Q 0.9800 .
C167 H16R 0.9800 .
C168 H16S 0.9800 .
C168 H16T 0.9800 .
C168 H16U 0.9800 .
C169 C170 1.517(6) .
C169 H16V 0.9800 .
C169 H16W 0.9800 .
C169 H16X 0.9800 .
C171 H17A 0.9800 .
C171 H17B 0.9800 .
C171 H17C 0.9800 .
C172 H17D 0.9800 .
C172 H17E 0.9800 .
C172 H17F 0.9800 .
C173 C174 1.548(7) .
C173 H17G 0.9800 .
C173 H17H 0.9800 .
C173 H17I 0.9800 .
C174 O52 1.284(6) .
C174 N16 1.354(6) .
N16 C176 1.450(7) .
N16 C175 1.558(7) .
C175 H17J 0.9800 .
C175 H17K 0.9800 .
C175 H17L 0.9800 .
C176 H17M 0.9800 .
C176 H17N 0.9800 .
C176 H17O 0.9800 .
C177 C178 1.545(7) .
C177 H17P 0.9800 .
C177 H17Q 0.9800 .
C177 H17R 0.9800 .
C179 H17S 0.9800 .
C179 H17T 0.9800 .
C179 H17U 0.9800 .
C180 H18C 0.9800 .
C180 H18D 0.9800 .
C180 H18E 0.9800 .
C181 C182 1.519(6) .
C181 H18F 0.9800 .
C181 H18G 0.9800 .
C181 H18H 0.9800 .
C183 H18I 0.9800 .
C183 H18J 0.9800 .
C183 H18K 0.9800 .
C184 H18L 0.9800 .
C184 H18M 0.9800 .
C184 H18N 0.9800 .
C185 C186 1.547(5) .
C185 H18O 0.9800 .
C185 H18P 0.9800 .
C185 H18Q 0.9800 .
C186 O64 1.282(5) .
C186 N20 1.355(6) .
N20 C188 1.465(6) .
N20 C187 1.570(6) .
C187 H18R 0.9800 .
C187 H18S 0.9800 .
C187 H18T 0.9800 .
C188 H18U 0.9800 .
C188 H18V 0.9800 .
C188 H18W 0.9800 .

loop_
_geom_torsion_atom_site_label_1
_geom_torsion_atom_site_label_2
_geom_torsion_atom_site_label_3
_geom_torsion_atom_site_label_4
_geom_torsion
_geom_torsion_site_symmetry_1
_geom_torsion_site_symmetry_4
Ba1 O40 N2 O38 -2.0(5) . .
Ba1 O40 N2 O39 169.6(4) . .
Ba1 O38 N2 O40 2.0(5) . .
Ba1 O38 N2 O39 -169.7(4) . .
Ba3 O43 N5 O42 -24.1(6) . .
Ba3 O43 N5 O44 153.4(4) . .
Ba3 O42 N5 O43 20.3(5) . .
Ba3 O42 N5 O44 -157.2(4) . .
Ba3 O47 N6 O46 -130.9(5) . .
Ba4 O47 N6 O46 -25.9(7) . .
Ba3 O47 N6 O45 21.3(6) . .
Ba4 O47 N6 O45 126.2(5) . .
Ba3 O45 N6 O47 -17.9(5) . .
Ba3 O45 N6 O46 134.2(6) . .
Ba6 O56 N13 O58 -76.7(10) . .
Ba7 O56 N13 O58 177.6(8) . .
Ba6 O56 N13 O57 121.7(6) . .
Ba7 O56 N13 O57 16.1(7) . .
Ba6 O56 N13 Ba7 105.6(5) . .
Ba7 O57 N13 O56 -16.9(7) . .
Ba7 O57 N13 O58 176.9(5) . .
Ba8 O59 N14 O61 -167.5(4) . .
Ba8 O59 N14 O60 10.7(5) . .
Ba8 O60 N14 O59 -10.3(4) . .
Ba7 O60 N14 O59 86.9(6) . .
Ba8 O60 N14 O61 167.8(4) . .
Ba7 O60 N14 O61 -95.0(5) . .
Ba7 O60 N14 Ba8 97.2(4) . .
Ba9 O65 N17 O67 -149.7(4) . .
Ba9 O65 N17 O66 25.1(5) . .
Ba9 O65 N17 Ba8 -44.5(5) . 1_645
Ba8 O67 N17 O65 137.7(5) 1_645 .
Ba8 O67 N17 O66 -37.6(4) 1_645 .
Ba8 O67 N17 Ba9 41.5(7) 1_645 .
Ba8 O66 N17 O65 -127.1(4) 1_645 .
Ba9 O66 N17 O65 -25.6(5) . .
Ba8 O66 N17 O67 48.0(5) 1_645 .
Ba9 O66 N17 O67 149.6(4) . .
Ba8 O66 N17 Ba9 -101.54(16) 1_645 .
Ba9 O66 N17 Ba8 101.54(16) . 1_645
C6 C1 C2 C3 -2.5(6) . .
C10 C1 C2 C3 171.7(4) . .
C6 C1 C2 C7 171.6(4) . .
C10 C1 C2 C7 -14.2(6) . .
C1 C2 C3 C4 2.2(6) . .
C7 C2 C3 C4 -172.0(4) . .
C1 C2 C3 C26 -171.2(4) . .
C7 C2 C3 C26 14.5(6) . .
C2 C3 C4 C5 2.0(6) . .
C26 C3 C4 C5 175.5(4) . .
C2 C3 C4 C8 178.4(4) . .
C26 C3 C4 C8 -8.1(6) . .
C3 C4 C5 C6 -5.8(6) . .
C8 C4 C5 C6 177.7(4) . .
C3 C4 C5 C18 176.7(4) . .
C8 C4 C5 C18 0.2(6) . .
C2 C1 C6 C5 -1.4(6) . .
C10 C1 C6 C5 -175.5(4) . .
C2 C1 C6 C9 -179.2(4) . .
C10 C1 C6 C9 6.6(6) . .
C4 C5 C6 C1 5.5(6) . .
C18 C5 C6 C1 -177.0(4) . .
C4 C5 C6 C9 -176.7(4) . .
C18 C5 C6 C9 0.8(6) . .
C11 O1 C10 C1 175.0(3) . .
C2 C1 C10 O1 106.4(4) . .
C6 C1 C10 O1 -79.5(5) . .
C10 O1 C11 C12 -159.5(4) . .
C10 O1 C11 C16 24.3(6) . .
O1 C11 C12 C13 178.2(4) . .
C16 C11 C12 C13 -5.3(7) . .
C11 C12 C13 C14 5.8(7) . .
C12 C13 C14 C15 -1.2(6) . .
C12 C13 C14 C17 -178.2(4) . .
C13 C14 C15 C16 -3.8(6) . .
C17 C14 C15 C16 173.3(4) . .
C14 C15 C16 C11 4.1(7) . .
O1 C11 C16 C15 176.8(4) . .
C12 C11 C16 C15 0.6(7) . .
Ba1 O5 C17 O4 123.7(5) . .
Ba2 O5 C17 O4 -3.5(4) . .
Ba1 O5 C17 C14 -57.2(6) . .
Ba2 O5 C17 C14 175.5(3) . .
Ba1 O5 C17 Ba2 127.3(5) . .
Ba3 O4 C17 O5 -150.7(7) . .
Ba2 O4 C17 O5 3.3(4) . .
Ba3 O4 C17 C14 30.2(12) . .
Ba2 O4 C17 C14 -175.7(3) . .
Ba3 O4 C17 Ba2 -154.1(9) . .
C15 C14 C17 O5 4.4(6) . .
C13 C14 C17 O5 -178.8(4) . .
C15 C14 C17 O4 -176.6(4) . .
C13 C14 C17 O4 0.3(7) . .
C19 O3 C18 C5 -169.5(4) . .
C4 C5 C18 O3 101.0(4) . .
C6 C5 C18 O3 -76.5(5) . .
C18 O3 C19 C24 -170.6(4) . .
C18 O3 C19 C20 12.1(6) . .
O3 C19 C20 C21 171.7(4) . .
C24 C19 C20 C21 -5.4(7) . .
C19 C20 C21 C22 5.8(7) . .
C20 C21 C22 C23 -4.6(6) . .
C20 C21 C22 C25 -179.0(4) . .
C21 C22 C23 C24 2.9(6) . .
C25 C22 C23 C24 177.3(4) . .
O3 C19 C24 C23 -173.6(4) . .
C20 C19 C24 C23 3.7(7) . .
C22 C23 C24 C19 -2.4(6) . .
Ba2 O6 C25 O7 124.8(4) 1_455 .
Ba3 O6 C25 O7 5.8(4) 1_455 .
Ba2 O6 C25 C22 -52.7(7) 1_455 .
Ba3 O6 C25 C22 -171.7(3) 1_455 .
Ba2 O6 C25 Ba3 119.0(5) 1_455 1_455
Ba4 O7 C25 O6 114.6(5) 1_455 .
Ba3 O7 C25 O6 -5.8(4) 1_455 .
Ba4 O7 C25 C22 -67.8(6) 1_455 .
Ba3 O7 C25 C22 171.8(3) 1_455 .
Ba4 O7 C25 Ba3 120.4(5) 1_455 1_455
C21 C22 C25 O6 164.5(4) . .
C23 C22 C25 O6 -9.9(6) . .
C21 C22 C25 O7 -13.2(6) . .
C23 C22 C25 O7 172.5(4) . .
C27 O2 C26 C3 179.3(3) . .
C2 C3 C26 O2 -87.7(5) . .
C4 C3 C26 O2 98.8(4) . .
C26 O2 C27 C32 178.7(4) . .
C26 O2 C27 C28 1.9(6) . .
O2 C27 C28 C29 176.8(4) . .
C32 C27 C28 C29 0.1(7) . .
C27 C28 C29 C30 -1.5(7) . .
C28 C29 C30 C31 1.2(7) . .
C28 C29 C30 C33 -175.2(4) . .
C29 C30 C31 C32 0.5(7) . .
C33 C30 C31 C32 176.9(4) . .
O2 C27 C32 C31 -175.3(4) . .
C28 C27 C32 C31 1.7(7) . .
C30 C31 C32 C27 -2.0(7) . .
Ba2 O9 C33 O8 -116.8(6) 1_465 .
Ba1 O9 C33 O8 1.3(5) 1_465 .
Ba2 O9 C33 C30 68.6(8) 1_465 .
Ba1 O9 C33 C30 -173.2(3) 1_465 .
Ba2 O9 C33 Ba1 -118.2(7) 1_465 1_465
Ba9 O8 C33 O9 104.6(5) 1_374 .
Ba1 O8 C33 O9 -1.4(5) 1_465 .
Ba9 O8 C33 C30 -80.8(5) 1_374 .
Ba1 O8 C33 C30 173.2(3) 1_465 .
Ba9 O8 C33 Ba1 106.0(3) 1_374 1_465
C29 C30 C33 O9 169.0(4) . .
C31 C30 C33 O9 -7.4(6) . .
C29 C30 C33 O8 -6.0(6) . .
C31 C30 C33 O8 177.7(4) . .
C39 C34 C35 C36 0.5(7) . .
C43 C34 C35 C36 -174.5(4) . .
C39 C34 C35 C40 -179.6(4) . .
C43 C34 C35 C40 5.5(6) . .
C34 C35 C36 C37 -3.5(6) . .
C40 C35 C36 C37 176.5(4) . .
C34 C35 C36 C51 179.2(4) . .
C40 C35 C36 C51 -0.7(6) . .
C35 C36 C37 C38 3.5(7) . .
C51 C36 C37 C38 -179.2(4) . .
C35 C36 C37 C41 179.7(4) . .
C51 C36 C37 C41 -3.1(6) . .
C36 C37 C38 C39 -0.5(7) . .
C41 C37 C38 C39 -176.8(4) . .
C36 C37 C38 C59 -169.6(4) . .
C41 C37 C38 C59 14.1(6) . .
C35 C34 C39 C38 2.6(7) . .
C43 C34 C39 C38 177.4(4) . .
C35 C34 C39 C42 -173.5(4) . .
C43 C34 C39 C42 1.3(6) . .
C37 C38 C39 C34 -2.6(6) . .
C59 C38 C39 C34 166.8(4) . .
C37 C38 C39 C42 173.6(4) . .
C59 C38 C39 C42 -17.0(6) . .
C44 O10 C43 C34 172.3(3) . .
C39 C34 C43 O10 -94.3(5) . .
C35 C34 C43 O10 80.6(5) . .
C43 O10 C44 C45 -3.9(6) . .
C43 O10 C44 C49 -176.9(4) . .
C49 C44 C45 C46 -1.3(7) . .
O10 C44 C45 C46 -173.9(4) . .
C44 C45 C46 C47 2.8(7) . .
C45 C46 C47 C48 -2.7(6) . .
C45 C46 C47 C50 174.2(4) . .
C46 C47 C48 C49 1.2(6) . .
C50 C47 C48 C49 -175.7(4) . .
C45 C44 C49 C48 -0.1(7) . .
O10 C44 C49 C48 173.3(4) . .
C47 C48 C49 C44 0.1(7) . .
Ba4 O14 C50 O13 -23.3(4) . .
Ba5 O14 C50 O13 113.6(9) . .
Ba4 O14 C50 C47 155.3(3) . .
Ba5 O14 C50 C47 -67.8(12) . .
Ba5 O14 C50 Ba4 136.9(11) . .
Ba3 O13 C50 O14 -136.2(12) . .
Ba4 O13 C50 O14 22.5(4) . .
Ba3 O13 C50 C47 45.2(16) . .
Ba4 O13 C50 C47 -156.0(3) . .
Ba3 O13 C50 Ba4 -158.7(14) . .
C46 C47 C50 O14 -175.5(4) . .
C48 C47 C50 O14 1.3(6) . .
C46 C47 C50 O13 3.2(6) . .
C48 C47 C50 O13 180.0(4) . .
C46 C47 C50 Ba4 -90.0(8) . .
C48 C47 C50 Ba4 86.7(8) . .
C52 O11 C51 C36 -169.4(4) . .
C37 C36 C51 O11 -85.4(5) . .
C35 C36 C51 O11 91.7(5) . .
C51 O11 C52 C57 175.4(4) . .
C51 O11 C52 C53 -2.0(6) . .
O11 C52 C53 C54 179.6(4) . .
C57 C52 C53 C54 2.3(6) . .
C52 C53 C54 C55 -3.4(7) . .
C53 C54 C55 C56 2.8(7) . .
C53 C54 C55 C58 -170.5(4) . .
C54 C55 C56 C57 -1.3(7) . .
C58 C55 C56 C57 171.9(4) . .
C55 C56 C57 C52 0.2(7) . .
O11 C52 C57 C56 -178.3(4) . .
C53 C52 C57 C56 -0.8(7) . .
Ba4 O15 C58 O16 124.7(5) 1_545 .
Ba5 O15 C58 O16 9.0(5) 1_545 .
Ba4 O15 C58 C55 -56.1(8) 1_545 .
Ba5 O15 C58 C55 -171.9(3) 1_545 .
Ba4 O15 C58 Ba5 115.7(6) 1_545 1_545
Ba6 O16 C58 O15 131.9(9) 1_545 .
Ba5 O16 C58 O15 -8.8(5) 1_545 .
Ba6 O16 C58 C55 -47.2(12) 1_545 .
Ba5 O16 C58 C55 172.1(3) 1_545 .
Ba6 O16 C58 Ba5 140.7(10) 1_545 1_545
C54 C55 C58 O15 162.7(4) . .
C56 C55 C58 O15 -10.3(6) . .
C54 C55 C58 O16 -18.1(6) . .
C56 C55 C58 O16 168.9(4) . .
C60 O12 C59 C38 160.6(4) . .
C37 C38 C59 O12 -92.3(5) . .
C39 C38 C59 O12 98.7(4) . .
C59 O12 C60 C65 5.8(7) . .
C59 O12 C60 C61 -174.0(4) . .
C65 C60 C61 C62 -3.5(9) . .
O12 C60 C61 C62 176.2(4) . .
C60 C61 C62 C63 0.8(8) . .
C61 C62 C63 C64 3.9(7) . .
C61 C62 C63 C66 -178.1(4) . 1_645
C62 C63 C64 C65 -6.6(8) . .
C66 C63 C64 C65 175.6(5) 1_645 .
C61 C60 C65 C64 1.0(8) . .
O12 C60 C65 C64 -178.8(4) . .
C63 C64 C65 C60 4.0(7) . .
Ba5 O18 C66 O17 -27.7(6) . .
Ba5 O18 C66 C63 143.8(4) . 1_465
Ba4 O17 C66 O18 -75.6(8) . .
Ba5 O17 C66 O18 27.8(6) . .
Ba4 O17 C66 C63 112.6(6) . 1_465
Ba5 O17 C66 C63 -144.1(4) . 1_465
Ba4 O17 C66 Ba5 -103.3(6) . .
C72 C67 C68 C69 4.0(6) . .
C76 C67 C68 C69 -176.3(4) . .
C72 C67 C68 C73 -177.4(3) . .
C76 C67 C68 C73 2.3(6) . .
C67 C68 C69 C70 2.4(6) . .
C73 C68 C69 C70 -176.2(4) . .
C67 C68 C69 C92 -171.6(3) . .
C73 C68 C69 C92 9.8(6) . .
C68 C69 C70 C71 -4.1(6) . .
C92 C69 C70 C71 169.6(4) . .
C68 C69 C70 C74 174.7(4) . .
C92 C69 C70 C74 -11.6(6) . .
C69 C70 C71 C72 -0.5(6) . .
C74 C70 C71 C72 -179.3(4) . .
C69 C70 C71 C84 -176.8(4) . .
C74 C70 C71 C84 4.5(6) . .
C68 C67 C72 C71 -8.2(6) . .
C76 C67 C72 C71 172.1(3) . .
C68 C67 C72 C75 171.0(3) . .
C76 C67 C72 C75 -8.7(6) . .
C70 C71 C72 C67 6.5(6) . .
C84 C71 C72 C67 -177.0(3) . .
C70 C71 C72 C75 -172.7(4) . .
C84 C71 C72 C75 3.8(5) . .
C77 O19 C76 C67 -173.1(3) . .
C72 C67 C76 O19 94.3(4) . .
C68 C67 C76 O19 -85.4(4) . .
C76 O19 C77 C82 -178.3(3) . .
C76 O19 C77 C78 -5.0(5) . .
O19 C77 C78 C79 -178.8(3) . .
C82 C77 C78 C79 -5.6(6) . .
C77 C78 C79 C80 2.5(6) . .
C78 C79 C80 C81 2.8(6) . .
C78 C79 C80 C83 -178.3(4) . .
C79 C80 C81 C82 -5.1(6) . .
C83 C80 C81 C82 176.0(4) . .
C80 C81 C82 C77 2.0(6) . .
O19 C77 C82 C81 177.1(3) . .
C78 C77 C82 C81 3.4(6) . .
Ba7 O22 C83 O23 -134.4(4) . .
Ba6 O22 C83 O23 10.7(4) . .
Ba7 O22 C83 C80 48.5(7) . .
Ba6 O22 C83 C80 -166.4(3) . .
Ba7 O22 C83 Ba6 -145.1(5) . .
Ba6 O23 C83 O22 -9.7(4) . .
Ba6 O23 C83 C80 167.3(3) . .
C81 C80 C83 O22 -172.1(4) . .
C79 C80 C83 O22 9.0(6) . .
C81 C80 C83 O23 10.7(6) . .
C79 C80 C83 O23 -168.2(4) . .
C81 C80 C83 Ba6 119.6(13) . .
C79 C80 C83 Ba6 -59.2(15) . .
C85 O20 C84 C71 -154.8(3) . .
C70 C71 C84 O20 96.7(4) . .
C72 C71 C84 O20 -79.8(4) . .
C84 O20 C85 C86 174.7(3) . .
C84 O20 C85 C90 -2.8(6) . .
O20 C85 C86 C87 -176.3(4) . .
C90 C85 C86 C87 1.3(6) . .
C85 C86 C87 C88 1.0(6) . .
C86 C87 C88 C89 -2.6(6) . .
C86 C87 C88 C91 178.4(4) . .
C87 C88 C89 C90 1.9(7) . .
C91 C88 C89 C90 -179.0(4) . .
O20 C85 C90 C89 175.4(4) . .
C86 C85 C90 C89 -2.0(6) . .
C88 C89 C90 C85 0.3(7) . .
Ba6 O25 C91 O24 138.1(6) 1_455 .
Ba7 O25 C91 O24 -5.2(4) 1_455 .
Ba6 O25 C91 C88 -40.3(10) 1_455 .
Ba7 O25 C91 C88 176.4(3) 1_455 .
Ba6 O25 C91 Ba7 143.3(8) 1_455 1_455
Ba7 O24 C91 O25 5.1(4) 1_455 .
Ba7 O24 C91 C88 -176.5(3) 1_455 .
C89 C88 C91 O25 178.1(4) . .
C87 C88 C91 O25 -2.9(6) . .
C89 C88 C91 O24 -0.4(6) . .
C87 C88 C91 O24 178.7(4) . .
C93 O21 C92 C69 178.6(3) . .
C68 C69 C92 O21 -86.6(4) . .
C70 C69 C92 O21 99.5(5) . .
C92 O21 C93 C94 -171.1(4) . .
C92 O21 C93 C98 17.0(6) . .
O21 C93 C94 C95 179.4(4) . .
C98 C93 C94 C95 -8.7(7) . .
C93 C94 C95 C96 0.9(7) . .
C94 C95 C96 C97 8.6(7) . .
C94 C95 C96 C99 -179.8(4) . .
C95 C96 C97 C98 -10.1(7) . .
C99 C96 C97 C98 178.2(4) . .
C94 C93 C98 C97 7.0(7) . .
O21 C93 C98 C97 178.6(4) . .
C96 C97 C98 C93 2.5(7) . .
Ba6 O27 C99 O26 118.3(14) 1_465 .
Ba5 O27 C99 O26 -5.5(4) 1_465 .
Ba6 O27 C99 C96 -51.3(18) 1_465 .
Ba5 O27 C99 C96 -175.1(4) 1_465 .
Ba6 O27 C99 Ba5 123.8(16) 1_465 1_465
Ba5 O26 C99 O27 6.3(5) 1_465 .
Ba5 O26 C99 C96 176.5(3) 1_465 .
C97 C96 C99 O27 178.0(4) . .
C95 C96 C99 O27 6.3(7) . .
C97 C96 C99 O26 7.9(7) . .
C95 C96 C99 O26 -163.7(4) . .
C97 C96 C99 Ba5 24(2) . 1_465
C95 C96 C99 Ba5 -147.8(15) . 1_465
C105 C100 C101 C102 2.9(7) . .
C109 C100 C101 C102 -177.0(4) . .
C105 C100 C101 C106 -172.8(4) . .
C109 C100 C101 C106 7.3(6) . .
C100 C101 C102 C103 -5.6(6) . .
C106 C101 C102 C103 170.1(4) . .
C100 C101 C102 C117 170.6(4) . .
C106 C101 C102 C117 -13.8(6) . .
C101 C102 C103 C104 2.9(6) . .
C117 C102 C103 C104 -173.2(4) . .
C101 C102 C103 C107 -175.8(4) . .
C117 C102 C103 C107 8.0(6) . .
C102 C103 C104 C105 2.4(6) . .
C107 C103 C104 C105 -178.8(4) . .
C102 C103 C104 C125 -176.5(4) . .
C107 C103 C104 C125 2.2(6) . .
C103 C104 C105 C100 -4.9(6) . .
C125 C104 C105 C100 174.0(4) . .
C103 C104 C105 C108 174.9(4) . .
C125 C104 C105 C108 -6.2(6) . .
C101 C100 C105 C104 2.3(6) . .
C109 C100 C105 C104 -177.8(4) . .
C101 C100 C105 C108 -177.5(4) . .
C109 C100 C105 C108 2.4(6) . .
C110 O28 C109 C100 171.4(3) . .
C101 C100 C109 O28 -80.6(5) . .
C105 C100 C109 O28 99.5(4) . .
C109 O28 C110 C111 8.1(6) . .
C109 O28 C110 C115 -173.9(4) . .
O28 C110 C111 C112 179.3(4) . .
C115 C110 C111 C112 1.5(7) . .
C110 C111 C112 C113 -0.7(7) . .
C111 C112 C113 C114 -2.3(7) . .
C111 C112 C113 C116 -176.4(4) . .
C112 C113 C114 C115 4.7(7) . .
C116 C113 C114 C115 178.8(4) . .
C113 C114 C115 C110 -3.9(7) . .
O28 C110 C115 C114 -177.3(4) . .
C111 C110 C115 C114 0.7(7) . .
Ba9 O32 C116 O31 118.1(5) 1_465 .
Ba8 O32 C116 O31 -4.7(5) . .
Ba9 O32 C116 C113 -61.8(7) 1_465 .
Ba8 O32 C116 C113 175.4(3) . .
Ba9 O32 C116 Ba8 122.8(5) 1_465 .
Ba7 O31 C116 O32 120.4(6) . .
Ba8 O31 C116 O32 4.7(5) . .
Ba7 O31 C116 C113 -59.8(8) . .
Ba8 O31 C116 C113 -175.4(3) . .
Ba7 O31 C116 Ba8 115.6(7) . .
C112 C113 C116 O32 170.7(4) . .
C114 C113 C116 O32 -3.3(6) . .
C112 C113 C116 O31 -9.2(6) . .
C114 C113 C116 O31 176.9(4) . .
C118 O29 C117 C102 156.4(3) . .
C101 C102 C117 O29 94.6(5) . .
C103 C102 C117 O29 -89.3(4) . .
C117 O29 C118 C123 7.7(6) . .
C117 O29 C118 C119 -172.5(3) . .
C123 C118 C119 C120 -4.8(6) . .
O29 C118 C119 C120 175.5(4) . .
C118 C119 C120 C121 3.5(6) . .
C119 C120 C121 C122 0.0(6) . .
C119 C120 C121 C124 -177.3(4) . .
C120 C121 C122 C123 -2.2(6) . .
C124 C121 C122 C123 175.1(4) . .
O29 C118 C123 C122 -177.7(4) . .
C119 C118 C123 C122 2.5(6) . .
C121 C122 C123 C118 0.9(6) . .
Ba8 O33 C124 O34 -113.2(6) 1_645 .
Ba9 O33 C124 O34 5.7(4) . .
Ba8 O33 C124 C121 67.0(8) 1_645 .
Ba9 O33 C124 C121 -174.1(4) . .
Ba8 O33 C124 Ba9 -118.9(6) 1_645 .
Ba1 O34 C124 O33 175.7(5) 1_646 .
Ba9 O34 C124 O33 -6.0(5) . .
Ba1 O34 C124 C121 -4.6(11) 1_646 .
Ba9 O34 C124 C121 173.7(3) . .
Ba1 O34 C124 Ba9 -178.3(9) 1_646 .
C122 C121 C124 O33 23.5(7) . .
C120 C121 C124 O33 -159.3(4) . .
C122 C121 C124 O34 -156.2(4) . .
C120 C121 C124 O34 21.0(6) . .
C126 O30 C125 C104 -160.3(3) . .
C105 C104 C125 O30 88.9(5) . .
C103 C104 C125 O30 -92.1(4) . .
C125 O30 C126 C131 172.6(4) . .
C125 O30 C126 C127 -3.0(6) . .
C131 C126 C127 C128 2.1(6) . .
O30 C126 C127 C128 177.5(4) . .
C126 C127 C128 C129 -1.2(6) . .
C127 C128 C129 C130 0.5(6) . .
C127 C128 C129 C132 -177.4(4) . .
C128 C129 C130 C131 -0.7(6) . .
C132 C129 C130 C131 177.2(4) . .
O30 C126 C131 C130 -178.1(4) . .
C127 C126 C131 C130 -2.4(7) . .
C129 C130 C131 C126 1.6(6) . .
Ba2 O35 C132 O36 91.3(6) 1_546 .
Ba1 O35 C132 O36 -18.0(4) 1_546 .
Ba2 O35 C132 C129 -93.2(5) 1_546 .
Ba1 O35 C132 C129 157.4(3) 1_546 .
Ba2 O35 C132 Ba1 109.3(5) 1_546 1_546
Ba9 O36 C132 O35 -107.2(7) 1_455 .
Ba1 O36 C132 O35 18.1(4) 1_546 .
Ba9 O36 C132 C129 77.4(8) 1_455 .
Ba1 O36 C132 C129 -157.4(3) 1_546 .
Ba9 O36 C132 Ba1 -125.2(7) 1_455 1_546
C128 C129 C132 O35 2.2(6) . .
C130 C129 C132 O35 -175.6(3) . .
C128 C129 C132 O36 177.9(4) . .
C130 C129 C132 O36 0.1(6) . .
C128 C129 C132 Ba1 91.3(9) . 1_546
C130 C129 C132 Ba1 -86.5(9) . 1_546
Ba1 O37 C134 N1 -135.7(5) . .
Ba1 O37 C134 C133 43.2(8) . .
C136 N1 C134 O37 3.6(8) . .
C135 N1 C134 O37 -172.2(4) . .
C136 N1 C134 C133 -175.3(4) . .
C135 N1 C134 C133 8.9(7) . .
C139 N4 C138 O53 177.6(5) . .
C140 N4 C138 O53 -4.7(8) . .
C139 N4 C138 C137 0.7(9) . .
C140 N4 C138 C137 178.4(4) . .
Ba2 O53 C138 N4 156.4(11) . .
Ba2 O53 C138 C137 -26.9(18) . .
C144 N3 C142 O41 4.1(9) . .
C143 N3 C142 O41 -178.3(5) . .
C144 N3 C142 C141 -176.5(4) . .
C143 N3 C142 C141 1.0(8) . .
Ba4 O49 C146 N7 -85.2(7) . .
Ba4 O49 C146 C145 95.5(7) . .
C148 N7 C146 O49 1.1(8) . .
C147 N7 C146 O49 179.3(4) . .
C148 N7 C146 C145 -179.6(4) . .
C147 N7 C146 C145 -1.4(8) . .
C152 N8 C150 O50 8.1(10) . .
C151 N8 C150 O50 -169.0(5) . .
C152 N8 C150 C149 -172.6(5) . .
C151 N8 C150 C149 10.3(10) . .
Ba4 O50 C150 N8 -153.7(5) . .
Ba4 O50 C150 C149 27.0(11) . .
Ba5 O48 C154 N9 -137.2(6) . .
Ba5 O48 C154 C153 28.1(10) . .
C156 N9 C154 O48 -16.6(11) . .
C155 N9 C154 O48 174.3(6) . .
C156 N9 C154 C153 176.2(5) . .
C155 N9 C154 C153 7.1(10) . .
C160 N10 C158 O55 -0.3(11) . .
C159 N10 C158 O55 174.7(5) . .
C160 N10 C158 C157 -178.9(4) . .
C159 N10 C158 C157 -3.9(10) . .
Ba6 O55 C158 N10 141.4(6) . .
Ba6 O55 C158 C157 -40.1(8) . .
Ba6 O54 C162 N11 -23(2) . .
Ba6 O54 C162 C161 164.7(16) . .
C164 N11 C162 O54 170.7(5) . .
C163 N11 C162 O54 -7.8(9) . .
C164 N11 C162 C161 -16.2(9) . .
C163 N11 C162 C161 165.3(5) . .
C167 N15 C166 O62 1.0(11) . .
C168 N15 C166 O62 -170.0(6) . .
C167 N15 C166 C165 175.2(5) . .
C168 N15 C166 C165 4.3(10) . .
Ba8 O62 C166 N15 96.7(9) . .
Ba8 O62 C166 C165 -76.9(10) . .
Ba7 O63 C170 N12 24.4(15) . .
Ba7 O63 C170 C169 -151.5(7) . .
C172 N12 C170 O63 6.7(10) . .
C171 N12 C170 O63 -172.2(6) . .
C172 N12 C170 C169 -177.3(5) . .
C171 N12 C170 C169 3.8(10) . .
N16 C174 O52 Ba9 165.2(4) . .
C173 C174 O52 Ba9 -12.8(10) . .
O52 C174 N16 C176 -3.1(9) . .
C173 C174 N16 C176 174.9(5) . .
O52 C174 N16 C175 179.1(5) . .
C173 C174 N16 C175 -2.9(8) . .
Ba3 O51 C178 N18 -156.7(5) . .
Ba3 O51 C178 C177 29.4(10) . .
C180 N18 C178 O51 2.4(10) . .
C179 N18 C178 O51 -176.7(6) . .
C180 N18 C178 C177 176.6(6) . .
C179 N18 C178 C177 -2.5(10) . .
Ba7 O68 C182 N19 -133.3(7) . .
Ba7 O68 C182 C181 54.8(11) . .
C183 N19 C182 O68 -173.2(6) . .
C184 N19 C182 O68 1.1(10) . .
C183 N19 C182 C181 -1.1(11) . .
C184 N19 C182 C181 173.3(5) . .
O64 C186 N20 C188 2.1(9) . .
C185 C186 N20 C188 -172.4(5) . .
O64 C186 N20 C187 169.1(5) . .
C185 C186 N20 C187 -5.4(8) . .

loop_
_platon_squeeze_void_nr
_platon_squeeze_void_average_x
_platon_squeeze_void_average_y
_platon_squeeze_void_average_z
_platon_squeeze_void_volume
_platon_squeeze_void_count_electrons
_platon_squeeze_void_content
1 -0.017 0.195 -0.003 10331 5222 ' '
